data_4125459
loop_
_publ_author_name
'Zhang, Long'
'Lin, Lin'
'Liu, Dong'
'Lin, Yue-Jian'
'Li, Zhen-Hua'
'Jin, Guo-Xin'

_publ_section_title
;
 Stacking Interactions Induced Selective Conformation of Discrete Aromatic
 Arrays and Borromean Rings.
;
_journal_issue 4
_journal_name_full 'Journal of the American Chemical Society'
_journal_page_first 1653
_journal_page_last 1660
_journal_paper_doi 10.1021/jacs.6b11968
_journal_volume 139
_journal_year 2017
_chemical_formula_moiety 'C104 H96 N12 O16 Rh4, 1.67(C F3 O3 S), 1.67(C O), 2.67(C H4 O), 0.33(C4 H10 O)'
_chemical_formula_sum 'C120.33 H147.33 F12 N12 O41.33 Rh4 S4'
_chemical_formula_weight 3191.04
_space_group_crystal_system triclinic
_space_group_IT_number 2
_space_group_name_Hall '-P 1'
_space_group_name_H-M_alt 'P -1'
_symmetry_space_group_name_Hall '-P 1'
_symmetry_space_group_name_H-M 'P -1'
_atom_sites_solution_hydrogens geom
_audit_creation_date 2016-11-19
_audit_creation_method
; 
Olex2 1.2-beta 
(compiled 2015.01.26 svn.r3150 for OlexSys, GUI svn.r4998) 
;
_cell_angle_alpha 93.922(2)
_cell_angle_beta 104.442(2)
_cell_angle_gamma 111.411(2)
_cell_formula_units_Z 6
_cell_length_a 23.8258(9)
_cell_length_b 27.4343(10)
_cell_length_c 40.6296(16)
_cell_measurement_reflns_used 9596
_cell_measurement_temperature 173(2)
_cell_measurement_theta_max 68.29
_cell_measurement_theta_min 2.27
_cell_volume 23565.8(16)
_computing_cell_refinement 'SAINT v8.34A (Bruker, 2013)'
_computing_data_collection 'Bruker APEX2'
_computing_data_reduction 'SAINT v8.34A (Bruker, 2013)'
_computing_molecular_graphics 'Olex2 (Dolomanov et al., 2009)'
_computing_publication_material 'Olex2 (Dolomanov et al., 2009)'
_computing_structure_refinement 'XL (Sheldrick, 2008)'
_computing_structure_solution 'SHELXS-97 (Sheldrick, 2008)'
_diffrn_ambient_temperature 173.0
_diffrn_measured_fraction_theta_full 0.976
_diffrn_measured_fraction_theta_max 0.976
_diffrn_measurement_device_type 'Bruker APEX-II CCD'
_diffrn_measurement_method '\f and \w scans'
_diffrn_radiation_monochromator graphite
_diffrn_radiation_type CuK\a
_diffrn_radiation_wavelength 1.54178
_diffrn_reflns_av_R_equivalents 0.0438
_diffrn_reflns_av_unetI/netI 0.0751
_diffrn_reflns_Laue_measured_fraction_full 0.976
_diffrn_reflns_Laue_measured_fraction_max 0.976
_diffrn_reflns_limit_h_max 28
_diffrn_reflns_limit_h_min -28
_diffrn_reflns_limit_k_max 32
_diffrn_reflns_limit_k_min -32
_diffrn_reflns_limit_l_max 48
_diffrn_reflns_limit_l_min -48
_diffrn_reflns_number 133733
_diffrn_reflns_point_group_measured_fraction_full 0.976
_diffrn_reflns_point_group_measured_fraction_max 0.976
_diffrn_reflns_theta_full 67.499
_diffrn_reflns_theta_max 67.499
_diffrn_reflns_theta_min 2.282
_exptl_absorpt_coefficient_mu 4.598
_exptl_absorpt_correction_T_max 0.7531
_exptl_absorpt_correction_T_min 0.6131
_exptl_absorpt_correction_type multi-scan
_exptl_absorpt_process_details
; 
SADABS-2014/5 (Bruker,2014/5) was used for absorption correction. 
wR2(int) was 0.1226 before and 0.0889 after correction. 
The Ratio of minimum to maximum transmission is 0.8141. 
The \l/2 correction factor is Not present. 
;
_exptl_crystal_colour black
_exptl_crystal_colour_primary black
_exptl_crystal_density_diffrn 1.349
_exptl_crystal_description block
_exptl_crystal_F_000 9816
_exptl_crystal_size_max 0.41
_exptl_crystal_size_mid 0.21
_exptl_crystal_size_min 0.2
_platon_squeeze_details
; 
 In asymmetric unit of this data, there were disordered 
 anions and solvents (seven triflate anions, sixteen 
 methanol, one diethyl ether and nine water molecules) which 
 could not be restrained properly. Therefore, SQUEEZE 
 algorithm was used to omit them. 
;
_refine_diff_density_max 4.384
_refine_diff_density_min -3.102
_refine_diff_density_rms 0.153
_refine_ls_extinction_method none
_refine_ls_goodness_of_fit_ref 1.488
_refine_ls_hydrogen_treatment constr
_refine_ls_matrix_type full
_refine_ls_number_parameters 3489
_refine_ls_number_reflns 82937
_refine_ls_number_restraints 536
_refine_ls_restrained_S_all 1.499
_refine_ls_R_factor_all 0.1647
_refine_ls_R_factor_gt 0.1310
_refine_ls_shift/su_max 0.006
_refine_ls_shift/su_mean 0.000
_refine_ls_structure_factor_coef Fsqd
_refine_ls_weighting_details 'w=1/[\s^2^(Fo^2^)+(0.2000P)^2^] where P=(Fo^2^+2Fc^2^)/3'
_refine_ls_weighting_scheme calc
_refine_ls_wR_factor_gt 0.3683
_refine_ls_wR_factor_ref 0.4091
_reflns_Friedel_coverage 0.000
_reflns_number_gt 53940
_reflns_number_total 82937
_reflns_threshold_expression 'I > 2\s(I)'
_cod_data_source_file ja6b11968_si_005.cif
_cod_data_source_block 6
_cod_depositor_comments 'Adding full bibliography for 4125454--4125461.cif.'
_cod_database_code 4125459
_shelx_space_group_comment
; 
The symmetry employed for this shelxl refinement is uniquely defined 
by the following loop, which should always be used as a source of 
symmetry information in preference to the above space-group names. 
They are only intended as comments. 
;
_shelx_estimated_absorpt_t_max 0.460
_shelx_estimated_absorpt_t_min 0.254
_olex2_refinement_description
; 
1. Fixed Uiso 
 At 1.2 times of: 
  All C(H) groups, All C(H,H) groups, All N(H) groups, All N(H,H) groups 
 At 1.5 times of: 
  All C(H,H,H) groups, All O(H) groups 
2. Restrained distances 
 H94-O91 
 2.02 with sigma of 0.1 
 C338-C339 
 1.52 with sigma of 0.03 
 C328-O88 = C329-O89 = C334-O94 = C335-O95 
 1.42 with sigma of 0.03 
 C315-O55 = C316-O58 
 2.5 with sigma of 0.03 
 O55-O56 = O55-O57 = O56-O57 
 2.4 with sigma of 0.03 
 S2-O54 = S3-O55 = S3-O56 = S3-O57 = S4-O58 
 1.42 with sigma of 0.02 
 C313-F3 = C315-F7 = C316-F11 
 1.35 with sigma of 0.02 
 C66-O14 
 1.27 with sigma of 0.02 
 N8-C65 = N8-C66 = N14-C117 = N14-C118 
 1.35 with sigma of 0.02 
 C293-C294 = C294-C295 
 1.4 with sigma of 0.02 
3. Rigid bond restraints 
 C97, C102, C148, C149, C150, C153, C296, C301 
 with sigma for 1-2 distances of 0.02 and sigma for 1-3 distances of 0.02 
 C33, C38, C44, C46, C49, C51, C96, C101 
 with sigma for 1-2 distances of 0.02 and sigma for 1-3 distances of 0.02 
 Rh6, C148 
 with sigma for 1-2 distances of 0.02 and sigma for 1-3 distances of 0.02 
4. Uiso/Uaniso restraints and constraints 
Uanis(F7) \\sim Ueq, Uanis(F8) \\sim Ueq, Uanis(F9) \\sim Ueq, Uanis(F15) \\sim 
Ueq, Uanis(O56) \\sim Ueq, Uanis(C103) \\sim Ueq: with sigma of 0.01 and sigma 
for terminal atoms of 0.02 
Uanis(C325) \\sim Ueq, Uanis(O85) \\sim Ueq, Uanis(C334) \\sim Ueq, Uanis(O94) 
\\sim Ueq, Uanis(C337) \\sim Ueq, Uanis(O97) \\sim Ueq: with sigma of 0.02 and 
sigma for terminal atoms of 0.04 
Uanis(C326) \\sim Ueq, Uanis(O86) \\sim Ueq, Uanis(C328) \\sim Ueq, Uanis(O88) 
\\sim Ueq, Uanis(C329) \\sim Ueq, Uanis(O89) \\sim Ueq, Uanis(C330) \\sim Ueq, 
Uanis(O90) \\sim Ueq: with sigma of 0.02 and sigma for terminal atoms of 0.04 
Uanis(C298) \\sim Ueq, Uanis(C299) \\sim Ueq, Uanis(C300) \\sim Ueq, 
Uanis(C301) \\sim Ueq, Uanis(C302) \\sim Ueq, Uanis(C313) \\sim Ueq, 
Uanis(C314) \\sim Ueq: with sigma of 0.02 and sigma for terminal atoms of 0.04 
Uanis(C198) \\sim Ueq, Uanis(C206) \\sim Ueq, Uanis(C207) \\sim Ueq, 
Uanis(C208) \\sim Ueq: with sigma of 0.02 and sigma for terminal atoms of 0.04 
Uanis(C150) \\sim Ueq, Uanis(C151) \\sim Ueq, Uanis(C152) \\sim Ueq, 
Uanis(C153) \\sim Ueq, Uanis(C154) \\sim Ueq, Uanis(C155) \\sim Ueq: with sigma 
of 0.02 and sigma for terminal atoms of 0.04 
Uanis(C126) \\sim Ueq, Uanis(C127) \\sim Ueq, Uanis(C12B) \\sim Ueq, 
Uanis(C12C) \\sim Ueq, Uanis(C141) \\sim Ueq, Uanis(C142) \\sim Ueq: with sigma 
of 0.02 and sigma for terminal atoms of 0.04 
Uanis(C90) \\sim Ueq, Uanis(C97) \\sim Ueq, Uanis(C98) \\sim Ueq, Uanis(C99) 
\\sim Ueq, Uanis(C100) \\sim Ueq, Uanis(C101) \\sim Ueq, Uanis(C102) \\sim Ueq, 
Uanis(C104) \\sim Ueq: with sigma of 0.02 and sigma for terminal atoms of 0.04 
Uanis(C40) \\sim Ueq, Uanis(C41) \\sim Ueq, Uanis(C42) \\sim Ueq, Uanis(C48) 
\\sim Ueq, Uanis(C49) \\sim Ueq, Uanis(C50) \\sim Ueq, Uanis(C51) \\sim Ueq, 
Uanis(C52) \\sim Ueq: with sigma of 0.02 and sigma for terminal atoms of 0.04 
Uanis(C33) \\sim Ueq, Uanis(C34) \\sim Ueq, Uanis(C36) \\sim Ueq, Uanis(C37) 
\\sim Ueq, Uanis(C38) \\sim Ueq, Uanis(C39) \\sim Ueq: with sigma of 0.02 and 
sigma for terminal atoms of 0.04 
Uanis(S4) \\sim Ueq, Uanis(F4) \\sim Ueq, Uanis(F5) \\sim Ueq, Uanis(F6) \\sim 
Ueq, Uanis(F10) \\sim Ueq, Uanis(F11) \\sim Ueq, Uanis(F12) \\sim Ueq, 
Uanis(F14) \\sim Ueq: with sigma of 0.02 and sigma for terminal atoms of 0.04 
Uanis(Rh4) \\sim Ueq, Uanis(Rh6) \\sim Ueq, Uanis(O13) \\sim Ueq, Uanis(O49) 
\\sim Ueq, Uanis(O55) \\sim Ueq, Uanis(O57) \\sim Ueq, Uanis(O58) \\sim Ueq, 
Uanis(F1) \\sim Ueq, Uanis(F2) \\sim Ueq, Uanis(F3) \\sim Ueq: with sigma of 
0.02 and sigma for terminal atoms of 0.04 
Uanis(C125) = Uanis(C12A) 
Uanis(C128) = Uanis(C12D) 
5. Others 
 Sof(H16A)=Sof(H17A)=Sof(C12A)=Sof(C12B)=Sof(H12B)=Sof(C12C)=Sof(H12C)= 
 Sof(C12D)=Sof(C12E)=Sof(H12E)=Sof(C13A)=Sof(H13A)=1-FVAR(1) 
 Sof(H16)=Sof(H17)=Sof(C125)=Sof(C126)=Sof(H126)=Sof(C127)=Sof(H127)=Sof(C128)= 
 Sof(C129)=Sof(H129)=Sof(C130)=Sof(H130)=FVAR(1) 
6.a : 
 C33(C34,C35,C36,C37,C38,C39,C40,C41,C42,C53,C54,C55,C56,C57,C58,C59,C60,C61, 
 C62,C63,C64,C65,C66,C67,C68,C69,C70,C71,C72,C73,C74,C75,C76,C77,C78,C79,C80, 
 C81,C82,C83,C84,C85,C86,C87,C88,C89,C90,C91,C92,C93,C94), C43(C44,C45,C46,C47, 
 C48,C49,C50,C51,C52), C95(C96,C97,C98,C99,C100,C101,C102,C103,C104,C105,C106, 
 C107,C108,C109,C110,C111,C112,C113,C114,C115,C116,C117,C118,C119,C120,C121, 
 C122,C123,C124), C125(C126,C127,C128,C129,C130,C12A,C12B,C12C,C12D,C12E,C13A, 
 C131,C132,C133,C134,C135,C136,C137,C138,C139,C140,C141,C142,C143,C144,C145, 
 C146), C147(C148,C149,C150,C151,C152,C153,C154,C155,C156,C157,C158,C159,C160, 
 C161,C162,C163,C164,C165,C166,C167,C168,C169,C170,C171,C172,C173,C174,C175, 
 C176,C177,C178,C179,C180,C181,C182,C183,C184,C185,C186,C187,C188,C189,C190, 
 C191,C192,C193,C194,C195,C196,C197,C198,C199,C200,C201,C202,C203,C204,C205, 
 C206,C207,C208,C209,C210,C211,C212,C213,C214,C215,C216,C217,C218,C219,C220, 
 C221,C222,C223,C224,C225,C226,C227,C228,C229,C230,C231,C232,C233,C234,C235, 
 C236,C237,C238,C239,C240,C241,C242,C243,C244,C245,C246,C247,C248,C249,C250, 
 C251,C252,C253,C254,C255,C256,C257,C258,C259,C260,C261,C262,C263,C264,C265, 
 C266,C267,C268,C269,C270,C271,C272,C273,C274,C275,C276,C277,C278,C279,C280, 
 C281,C282,C283,C284,C285,C286,C287,C288,C289,C290,C291,C292,C293,C294,C295, 
 C296,C297,C298,C299,C300,C301,C302,C303,C304,C305,C306,C307,C308,C309,C310, 
 C311,C312,C313,C314,C315,C316,C317,C325,O85,C326,O86,C327,O87,C328,O88,C329, 
 O89,C330,O90,C331,O91,C332,O92,C333,O93,C337,C335,O95,C334,C338,C336,C339,C340, 
 C341,O98,O94,O96,O97) 
6.b Secondary CH2 refined with riding coordinates: 
 C339(H33D,H33E), C340(H34A,H34B) 
6.c Me refined with riding coordinates: 
 C38(H38A,H38B,H38C), C39(H39A,H39B,H39C), C48(H48A,H48B,H48C), C49(H49A,H49B, 
 H49C), C51(H51A,H51B,H51C), C101(H10E,H10F,H10G), C102(H10H,H10I,H10J), 
 C104(H10N,H10O,H10P), C145(H14J,H14K,H14L), C154(H15G,H15H,H15I), C155(H15J, 
 H15K,H15L), C299(H29E,H29F,H29G), C338(H33A,H33B,H33C) 
6.d Aromatic/amide H refined with riding coordinates: 
 N4(H4), N5(H5), N10(H10A), N11(H11), N16(H16), N16(H16A), N17(H17), N17(H17A), 
  N22(H22A), N23(H23A), N28(H28A), N29(H29A), N34(H34), N35(H35), C4(H4A), 
 C5(H5A), C9(H9), C10(H10), C15(H15), C16(H16B), C18(H18), C19(H19), C22(H22), 
 C23(H23), C25(H25), C26(H26), C28(H28), C29(H29), C31(H31), C32(H32), C56(H56), 
  C57(H57), C61(H61), C62(H62), C67(H67), C68(H68), C70(H70), C71(H71), 
 C74(H74), C75(H75), C77(H77), C78(H78), C80(H80), C81(H81), C83(H83), C84(H84), 
  C108(H108), C109(H109), C113(H113), C114(H114), C119(H119), C120(H120), 
 C122(H122), C123(H123), C126(H126), C127(H127), C129(H129), C130(H130), 
 C12B(H12B), C12C(H12C), C12E(H12E), C13A(H13A), C132(H132), C133(H133), 
 C135(H135), C136(H136), C160(H160), C161(H161), C165(H165), C166(H166), 
 C171(H171), C172(H172), C174(H174), C175(H175), C178(H178), C179(H179), 
 C181(H181), C182(H182), C184(H184), C185(H185), C187(H187), C188(H188), 
 C212(H212), C213(H213), C217(H217), C218(H218), C223(H223), C224(H224), 
 C226(H226), C227(H227), C230(H230), C231(H231), C233(H233), C234(H234), 
 C236(H236), C237(H237), C239(H239), C240(H240), C264(H264), C265(H265), 
 C269(H269), C270(H270), C275(H275), C276(H276), C278(H278), C279(H279), 
 C282(H282), C283(H283), C285(H285), C286(H286), C288(H288), C289(H289), 
 C291(H291), C292(H292) 
6.e Idealised Me refined as rotating group: 
 C40(H40A,H40B,H40C), C41(H41A,H41B,H41C), C42(H42A,H42B,H42C), C90(H90A,H90B, 
 H90C), C91(H91A,H91B,H91C), C92(H92A,H92B,H92C), C93(H93A,H93B,H93C), C94(H94A, 
 H94B,H94C), C50(H50A,H50B,H50C), C52(H52A,H52B,H52C), C100(H10B,H10C,H10D), 
 C103(H10K,H10L,H10M), C142(H14A,H14B,H14C), C143(H14D,H14E,H14F), C144(H14G, 
 H14H,H14I), C146(H14M,H14N,H14O), C152(H15A,H15B,H15C), C153(H15D,H15E,H15F), 
 C156(H15M,H15N,H15O), C194(H19A,H19B,H19C), C195(H19D,H19E,H19F), C196(H19G, 
 H19H,H19I), C197(H19J,H19K,H19L), C198(H19M,H19N,H19O), C204(H20A,H20B,H20C), 
 C205(H20D,H20E,H20F), C206(H20G,H20H,H20I), C207(H20J,H20K,H20L), C208(H20M, 
 H20N,H20O), C246(H24A,H24B,H24C), C247(H24D,H24E,H24F), C248(H24G,H24H,H24I), 
 C249(H24J,H24K,H24L), C250(H25A,H25B,H25C), C256(H25D,H25E,H25F), C257(H25G, 
 H25H,H25I), C258(H25J,H25K,H25L), C259(H25M,H25N,H25O), C260(H26A,H26B,H26C), 
 C298(H29B,H29C,H29D), C300(H30A,H30B,H30C), C301(H30D,H30E,H30F), C302(H30G, 
 H30H,H30I), C308(H30J,H30K,H30L), C309(H30M,H30N,H30O), C310(H31A,H31B,H31C), 
 C311(H31D,H31E,H31F), C312(H31G,H31H,H31I), C326(H32A,H32B,H32C), C327(H32D, 
 H32E,H32F), C330(H33F,H33G,H33H), C332(H33I,H33J,H33K), C333(H33L,H33M,H33N), 
 C335(H33O,H33P,H33Q), C334(H33R,H33S,H33T), C336(H33U,H33V,H33W), C341(H34C, 
 H34D,H34E) 
6.f Idealised tetrahedral OH refined as rotating group: 
 O86(H86), O87(H87), O90(H90), O92(H92), O93(H93), O95(H95), O94(H94), O96(H96) 
;
_platon_squeeze_void_probe_radius 1.20
_shelx_shelxl_version_number 2014/7
_olex2_submission_special_instructions 'No special instructions were received'

loop_
_space_group_symop_operation_xyz
'x, y, z'
'-x, -y, -z'

loop_
_atom_site_label
_atom_site_type_symbol
_atom_site_fract_x
_atom_site_fract_y
_atom_site_fract_z
_atom_site_U_iso_or_equiv
_atom_site_adp_type
_atom_site_occupancy
_atom_site_site_symmetry_order
_atom_site_calc_flag
_atom_site_refinement_flags_posn
_atom_site_refinement_flags_adp
_atom_site_refinement_flags_occupancy
_atom_site_disorder_assembly
_atom_site_disorder_group
Rh1 Rh 1.00604(6) 0.62964(6) 0.03805(4) 0.1183(4) Uani 1 1 d . . . . .
Rh2 Rh 0.78006(6) 0.28120(5) 0.18078(3) 0.1056(3) Uani 1 1 d . . . . .
Rh3 Rh 0.95238(4) 0.76491(4) 0.23157(2) 0.0860(2) Uani 1 1 d . . . . .
Rh4 Rh 0.56582(10) 0.91484(6) 0.08892(4) 0.1959(11) Uani 1 1 d . U . . .
Rh5 Rh 0.55374(5) 0.43791(3) 0.28148(2) 0.0857(2) Uani 1 1 d . . . . .
Rh6 Rh 0.20811(9) 0.09010(5) 0.04742(3) 0.1567(7) Uani 1 1 d . U . . .
Rh7 Rh 1.03145(3) 0.23512(3) 0.54843(2) 0.06579(18) Uani 1 1 d . . . . .
Rh8 Rh 0.73486(3) -0.10595(3) 0.30344(2) 0.06688(18) Uani 1 1 d . . . . .
Rh9 Rh 0.43847(3) 0.39106(2) 0.53194(2) 0.05148(15) Uani 1 1 d . . . . .
Rh10 Rh 0.84200(3) 0.36175(2) 0.42134(2) 0.05705(16) Uani 1 1 d . . . . .
Rh11 Rh 0.19676(4) 0.60804(4) 0.28306(3) 0.0909(3) Uani 1 1 d . . . . .
Rh12 Rh 0.43720(6) 1.04068(4) 0.22970(2) 0.0987(3) Uani 1 1 d . . . . .
N1 N 0.9651(5) 0.5824(4) 0.0920(3) 0.093(3) Uani 1 1 d . . . . .
N2 N 0.7960(6) 0.3310(4) 0.1219(3) 0.100(3) Uani 1 1 d . . . . .
N3 N 0.9191(6) 0.6391(5) 0.0243(3) 0.104(3) Uani 1 1 d . . . . .
N4 N 0.7222(5) 0.6573(4) -0.0430(3) 0.098(3) Uani 1 1 d . . . . .
H4 H 0.7378 0.6420 -0.0560 0.117 Uiso 1 1 calc R . . . .
N5 N 0.4983(5) 0.6767(4) -0.1110(3) 0.087(2) Uani 1 1 d . . . . .
H5 H 0.4868 0.6958 -0.0978 0.105 Uiso 1 1 calc R . . . .
N6 N 0.2997(5) 0.6978(4) -0.1692(2) 0.083(2) Uani 1 1 d . . . . .
N7 N 0.8330(5) 0.7743(4) 0.2121(2) 0.088(3) Uani 1 1 d . . . . .
N8 N 0.6761(6) 0.8966(5) 0.1015(3) 0.130(5) Uani 1 1 d D . . . .
N9 N 0.9024(4) 0.7009(4) 0.1885(2) 0.078(2) Uani 1 1 d . . . . .
N10 N 0.7642(4) 0.5259(4) 0.1114(2) 0.080(2) Uani 1 1 d . . . . .
H10A H 0.7561 0.5286 0.1312 0.096 Uiso 1 1 calc R . . . .
N11 N 0.6170(5) 0.3255(4) 0.0276(2) 0.087(2) Uani 1 1 d . . . . .
H11 H 0.6283 0.3191 0.0093 0.104 Uiso 1 1 calc R . . . .
N12 N 0.4713(7) 0.1517(5) -0.0502(3) 0.128(5) Uani 1 1 d . . . . .
N13 N 0.5095(5) 0.3406(3) 0.2344(2) 0.082(2) Uani 1 1 d . . . . .
N14 N 0.2521(5) 0.1864(5) 0.0943(3) 0.121(4) Uani 1 1 d D . . . .
N15 N 0.5815(5) 0.4665(3) 0.2381(2) 0.079(2) Uani 1 1 d . . . . .
N16 N 0.6350(5) 0.5922(5) 0.1568(3) 0.100(3) Uani 1 1 d . . . . .
H16 H 0.6141 0.6006 0.1697 0.121 Uiso 0.588(16) 1 calc R . P A 1
H16A H 0.6036 0.5922 0.1645 0.121 Uiso 0.412(16) 1 calc R . P A 2
N17 N 0.7004(5) 0.7323(5) 0.0664(3) 0.096(3) Uani 1 1 d . . . . .
H17 H 0.7335 0.7336 0.0600 0.115 Uiso 0.588(16) 1 calc R . P A 1
H17A H 0.7245 0.7244 0.0556 0.115 Uiso 0.412(16) 1 calc R . P A 2
N18 N 0.7508(7) 0.8601(4) -0.0142(3) 0.111(4) Uani 1 1 d . . . . .
N19 N 0.9566(3) 0.1888(2) 0.4782(2) 0.0609(17) Uani 1 1 d . . . . .
N20 N 0.8053(3) -0.0616(3) 0.3746(2) 0.0633(17) Uani 1 1 d . . . . .
N21 N 0.9478(3) 0.2230(3) 0.5614(2) 0.0656(17) Uani 1 1 d . . . . .
N22 N 0.7575(3) 0.1715(3) 0.6072(2) 0.0668(18) Uani 1 1 d . . . . .
H22A H 0.7789 0.1519 0.6138 0.080 Uiso 1 1 calc R . . . .
N23 N 0.5419(3) 0.1331(3) 0.6510(2) 0.0669(18) Uani 1 1 d . . . . .
H23A H 0.5281 0.1586 0.6483 0.080 Uiso 1 1 calc R . . . .
N24 N 0.3396(3) 0.0978(3) 0.68048(18) 0.0605(15) Uani 1 1 d . . . . .
N25 N 0.5651(3) 0.4085(2) 0.53250(15) 0.0463(12) Uani 1 1 d . . . . .
N26 N 0.7141(3) 0.3404(2) 0.42073(17) 0.0510(13) Uani 1 1 d . . . . .
N27 N 0.4450(3) 0.3181(2) 0.54257(17) 0.0506(13) Uani 1 1 d . . . . .
N28 N 0.3722(3) 0.1262(2) 0.55102(19) 0.0556(15) Uani 1 1 d . . . . .
H28A H 0.3482 0.1330 0.5332 0.067 Uiso 1 1 calc R . . . .
N29 N 0.2748(3) -0.0873(3) 0.5676(2) 0.0652(18) Uani 1 1 d . . . . .
H29A H 0.2966 -0.0967 0.5850 0.078 Uiso 1 1 calc R . . . .
N30 N 0.1757(3) -0.2843(2) 0.5680(2) 0.0586(16) Uani 1 1 d . . . . .
N31 N 0.2168(5) 0.7172(4) 0.2847(3) 0.093(3) Uani 1 1 d . . . . .
N32 N 0.4289(6) 0.9377(4) 0.2428(3) 0.096(3) Uani 1 1 d . . . . .
N33 N 0.2506(4) 0.6348(3) 0.3360(2) 0.0702(18) Uani 1 1 d . . . . .
N34 N 0.3370(3) 0.7229(3) 0.45900(19) 0.0580(15) Uani 1 1 d . . . . .
H34 H 0.3004 0.7234 0.4480 0.070 Uiso 1 1 calc R . . . .
N35 N 0.4370(3) 0.8311(3) 0.59620(19) 0.0652(17) Uani 1 1 d . . . . .
H35 H 0.4694 0.8262 0.6092 0.078 Uiso 1 1 calc R . . . .
N36 N 0.5177(5) 0.9370(4) 0.7163(2) 0.081(2) Uani 1 1 d . . . . .
O1 O 0.9461(6) 0.5503(4) 0.0373(3) 0.115(3) Uani 1 1 d . . . . .
O2 O 1.0009(6) 0.6310(5) 0.0897(3) 0.120(3) Uani 1 1 d . . . . .
O3 O 0.9912(4) 0.6193(4) 0.1493(3) 0.109(3) Uani 1 1 d . . . . .
O4 O 0.8316(5) 0.3622(4) 0.1798(2) 0.105(3) Uani 1 1 d . . . . .
O5 O 0.7708(5) 0.2807(4) 0.1283(2) 0.109(3) Uani 1 1 d . . . . .
O6 O 0.7601(6) 0.2981(4) 0.0662(3) 0.122(3) Uani 1 1 d . . . . .
O7 O 0.7367(5) 0.6912(4) 0.0127(3) 0.114(3) Uani 1 1 d . . . . .
O8 O 0.4653(4) 0.6260(4) -0.1641(2) 0.100(2) Uani 1 1 d . . . . .
O9 O 0.9211(5) 0.8119(3) 0.1970(2) 0.099(2) Uani 1 1 d . . . . .
O10 O 0.8639(4) 0.7536(4) 0.2364(2) 0.095(2) Uani 1 1 d . . . . .
O11 O 0.7436(5) 0.7310(5) 0.2267(2) 0.110(3) Uani 1 1 d . . . . .
O12 O 0.5937(6) 0.8677(4) 0.1211(3) 0.134(5) Uani 1 1 d . . . . .
O13 O 0.6531(7) 0.9261(4) 0.0792(3) 0.167(6) Uani 1 1 d . U . . .
O14 O 0.7604(8) 0.9300(5) 0.0801(4) 0.175(6) Uani 1 1 d D . . . .
O15 O 0.8257(4) 0.5730(4) 0.0790(2) 0.096(2) Uani 1 1 d . . . . .
O16 O 0.5473(4) 0.2898(4) 0.0556(2) 0.105(3) Uani 1 1 d . . . . .
O17 O 0.4632(4) 0.3964(3) 0.24506(19) 0.0837(18) Uani 1 1 d . . . . .
O18 O 0.5596(4) 0.3760(5) 0.2646(2) 0.143(5) Uani 1 1 d . . . . .
O19 O 0.5610(5) 0.2862(3) 0.2249(2) 0.096(2) Uani 1 1 d . . . . .
O20 O 0.2938(6) 0.1303(3) 0.0852(2) 0.121(3) Uani 1 1 d . . . . .
O21 O 0.1957(5) 0.1582(6) 0.0679(3) 0.152(5) Uani 1 1 d . . . . .
O22 O 0.2034(6) 0.2447(6) 0.1017(4) 0.159(5) Uani 1 1 d . . . . .
O23 O 0.6917(4) 0.5427(5) 0.1537(2) 0.110(3) Uani 1 1 d . . . . .
O24 O 0.6398(6) 0.7799(4) 0.0676(3) 0.114(3) Uani 1 1 d . . . . .
O25 O 0.9864(3) 0.1538(2) 0.52468(19) 0.0693(15) Uani 1 1 d . . . . .
O26 O 0.9815(3) 0.2377(2) 0.49809(19) 0.0747(16) Uani 1 1 d . . . . .
O27 O 0.9379(3) 0.2289(3) 0.4315(2) 0.0805(18) Uani 1 1 d . . . . .
O28 O 0.7856(3) -0.0254(3) 0.32700(18) 0.0708(15) Uani 1 1 d . . . . .
O29 O 0.7738(3) -0.1114(2) 0.35440(17) 0.0689(15) Uani 1 1 d . . . . .
O30 O 0.8239(3) -0.1014(2) 0.42089(18) 0.0773(17) Uani 1 1 d . . . . .
O31 O 0.7526(3) 0.2357(3) 0.57554(17) 0.0695(15) Uani 1 1 d . . . . .
O32 O 0.5248(3) 0.0577(3) 0.6728(2) 0.0793(18) Uani 1 1 d . . . . .
O33 O 0.4724(2) 0.3770(2) 0.48990(14) 0.0530(11) Uani 1 1 d . . . . .
O34 O 0.5369(2) 0.42480(19) 0.55377(14) 0.0533(11) Uani 1 1 d . . . . .
O35 O 0.6553(3) 0.4420(2) 0.57640(15) 0.0618(13) Uani 1 1 d . . . . .
O36 O 0.8079(2) 0.3744(2) 0.46298(14) 0.0543(11) Uani 1 1 d . . . . .
O37 O 0.7443(3) 0.3313(2) 0.39790(16) 0.0648(14) Uani 1 1 d . . . . .
O38 O 0.6209(3) 0.3002(3) 0.37841(16) 0.0729(16) Uani 1 1 d . . . . .
O39 O 0.4661(3) 0.1635(2) 0.59413(15) 0.0588(13) Uani 1 1 d . . . . .
O40 O 0.1867(3) -0.1197(2) 0.5205(2) 0.0766(17) Uani 1 1 d . . . . .
O41 O 0.2720(4) 0.6691(3) 0.2734(2) 0.092(2) Uani 1 1 d . . . . .
O42 O 0.1730(4) 0.6743(4) 0.2892(3) 0.104(3) Uani 1 1 d . . . . .
O43 O 0.1628(4) 0.7645(4) 0.2976(3) 0.115(3) Uani 1 1 d . . . . .
O44 O 0.3660(5) 0.9816(4) 0.2445(2) 0.108(3) Uani 1 1 d . . . . .
O45 O 0.4715(5) 0.9804(4) 0.2325(2) 0.106(3) Uani 1 1 d . . . . .
O46 O 0.4950(5) 0.8962(4) 0.2379(3) 0.107(3) Uani 1 1 d . . . . .
O47 O 0.4129(3) 0.6947(2) 0.45095(16) 0.0603(13) Uani 1 1 d . . . . .
O48 O 0.3709(3) 0.8748(2) 0.59639(17) 0.0687(15) Uani 1 1 d . . . . .
O49 O 0.6879(10) 0.0675(9) 0.3072(7) 0.240(9) Uani 1 1 d . U . . .
O50 O 0.7654(11) 0.1512(8) 0.3160(5) 0.240(11) Uani 1 1 d . . . . .
O51 O 0.6730(6) 0.1297(5) 0.2722(4) 0.145(4) Uani 1 1 d . . . . .
O52 O 0.4579(4) 0.7305(4) 0.3323(3) 0.110(3) Uani 1 1 d . . . . .
O53 O 0.4924(6) 0.7319(5) 0.2804(3) 0.131(4) Uani 1 1 d . . . . .
O54 O 0.4094(5) 0.6517(5) 0.2880(4) 0.150(5) Uani 1 1 d D . . . .
O55 O 0.2670(5) 0.5405(3) 0.5717(3) 0.126(4) Uani 1 1 d D U . . .
O56 O 0.2487(7) 0.4477(5) 0.5815(4) 0.191(7) Uani 1 1 d D U . . .
O57 O 0.3410(6) 0.4989(7) 0.5821(5) 0.208(8) Uani 1 1 d D U . . .
O58 O 0.4919(10) 0.0765(9) 0.0396(5) 0.234(10) Uani 1 1 d D U . . .
O59 O 0.4158(10) 0.0206(5) 0.0705(4) 0.185(7) Uani 1 1 d . . . . .
O60 O 0.3992(13) 0.0910(10) 0.0555(7) 0.277(13) Uani 1 1 d . . . . .
O61 O 0.1406(5) 0.6266(4) 0.4340(3) 0.123(4) Uani 1 1 d . . . . .
O62 O 0.0536(6) 0.6197(5) 0.4550(4) 0.136(4) Uani 1 1 d . . . . .
O63 O 0.0790(6) 0.5446(4) 0.4498(3) 0.126(3) Uani 1 1 d . . . . .
S1 S 0.7165(2) 0.1106(2) 0.29290(15) 0.1323(15) Uani 1 1 d . . . . .
S2 S 0.4702(4) 0.7032(3) 0.30669(16) 0.163(2) Uani 1 1 d D . . . .
S3 S 0.27720(19) 0.49428(17) 0.56959(17) 0.1352(16) Uani 1 1 d D . . . .
S4 S 0.4503(5) 0.0693(4) 0.0609(3) 0.225(4) Uani 1 1 d D U . . .
S5 S 0.08226(13) 0.59263(12) 0.43745(9) 0.0900(8) Uani 1 1 d . . . . .
F1 F 0.7820(9) 0.0687(8) 0.2741(4) 0.232(8) Uani 1 1 d . U . . .
F2 F 0.7004(11) 0.0588(9) 0.2343(6) 0.279(11) Uani 1 1 d . U . . .
F3 F 0.7775(9) 0.1326(8) 0.2488(6) 0.259(9) Uani 1 1 d D U . . .
F4 F 0.5022(10) 0.6457(6) 0.3425(4) 0.212(7) Uani 1 1 d . U . . .
F5 F 0.5232(8) 0.6445(6) 0.2946(4) 0.193(6) Uani 1 1 d . U . . .
F6 F 0.5742(6) 0.7263(6) 0.3377(5) 0.208(6) Uani 1 1 d . U . . .
F7 F 0.1840(6) 0.4578(7) 0.5153(4) 0.208(6) Uani 1 1 d D U . . .
F8 F 0.2899(8) 0.4930(7) 0.5162(5) 0.222(6) Uani 1 1 d . U . . .
F9 F 0.2439(6) 0.4176(5) 0.5185(5) 0.191(5) Uani 1 1 d . U . . .
F10 F 0.5506(9) 0.0909(7) 0.1103(4) 0.214(7) Uani 1 1 d . U . . .
F11 F 0.5380(10) 0.1586(6) 0.0923(5) 0.262(9) Uani 1 1 d D U . . .
F12 F 0.4875(11) 0.1210(8) 0.1269(4) 0.236(8) Uani 1 1 d . U . . .
F13 F 0.0247(6) 0.6199(5) 0.3825(3) 0.162(4) Uani 1 1 d . . . . .
F14 F 0.0586(10) 0.5593(7) 0.3733(4) 0.224(7) Uani 1 1 d . U . . .
F15 F -0.0244(7) 0.5420(7) 0.3909(4) 0.220(7) Uani 1 1 d . U . . .
C1 C 0.8960(6) 0.4909(5) 0.0705(3) 0.088(3) Uani 1 1 d . . . . .
C2 C 0.8938(5) 0.4824(5) 0.1051(3) 0.088(3) Uani 1 1 d . . . . .
C3 C 0.9257(5) 0.5284(6) 0.1316(3) 0.088(3) Uani 1 1 d . . . . .
C4 C 0.9216(6) 0.5195(5) 0.1638(4) 0.100(4) Uani 1 1 d . . . . .
H4A H 0.9419 0.5486 0.1825 0.120 Uiso 1 1 calc R . . . .
C5 C 0.8876(6) 0.4675(6) 0.1701(3) 0.101(4) Uani 1 1 d . . . . .
H5A H 0.8858 0.4624 0.1928 0.121 Uiso 1 1 calc R . . . .
C6 C 0.8585(6) 0.4262(5) 0.1437(3) 0.090(3) Uani 1 1 d . . . . .
C7 C 0.8599(6) 0.4332(5) 0.1101(3) 0.086(3) Uani 1 1 d . . . . .
C8 C 0.8257(6) 0.3895(6) 0.0809(3) 0.100(4) Uani 1 1 d . . . . .
C9 C 0.8229(8) 0.3985(6) 0.0490(3) 0.108(4) Uani 1 1 d . . . . .
H9 H 0.7959 0.3712 0.0297 0.129 Uiso 1 1 calc R . . . .
C10 C 0.8612(8) 0.4501(7) 0.0440(4) 0.115(5) Uani 1 1 d . . . . .
H10 H 0.8621 0.4556 0.0213 0.138 Uiso 1 1 calc R . . . .
C11 C 0.9371(7) 0.5428(6) 0.0660(4) 0.099(4) Uani 1 1 d . . . . .
C12 C 0.9617(5) 0.5792(5) 0.1268(3) 0.088(3) Uani 1 1 d . . . . .
C13 C 0.8291(5) 0.3730(5) 0.1502(3) 0.084(3) Uani 1 1 d . . . . .
C14 C 0.7917(7) 0.3377(6) 0.0873(4) 0.101(4) Uani 1 1 d . . . . .
C15 C 0.9115(7) 0.6798(5) 0.0408(4) 0.098(3) Uani 1 1 d . . . . .
H15 H 0.9444 0.7022 0.0605 0.117 Uiso 1 1 calc R . . . .
C16 C 0.8591(6) 0.6894(5) 0.0303(3) 0.090(3) Uani 1 1 d . . . . .
H16B H 0.8559 0.7187 0.0424 0.108 Uiso 1 1 calc R . . . .
C17 C 0.8105(6) 0.6581(5) 0.0024(3) 0.089(3) Uani 1 1 d . . . . .
C18 C 0.8173(7) 0.6156(7) -0.0127(5) 0.119(5) Uani 1 1 d . . . . .
H18 H 0.7845 0.5917 -0.0319 0.142 Uiso 1 1 calc R . . . .
C19 C 0.8738(9) 0.6066(7) 0.0003(5) 0.138(7) Uani 1 1 d . . . . .
H19 H 0.8768 0.5755 -0.0095 0.165 Uiso 1 1 calc R . . . .
C20 C 0.7522(6) 0.6695(5) -0.0102(4) 0.090(3) Uani 1 1 d . . . . .
C21 C 0.6679(6) 0.6652(5) -0.0606(4) 0.094(3) Uani 1 1 d . . . . .
C22 C 0.6299(7) 0.6333(6) -0.0926(3) 0.096(3) Uani 1 1 d . . . . .
H22 H 0.6425 0.6080 -0.1023 0.115 Uiso 1 1 calc R . . . .
C23 C 0.5749(7) 0.6370(5) -0.1105(4) 0.096(3) Uani 1 1 d . . . . .
H23 H 0.5509 0.6162 -0.1328 0.115 Uiso 1 1 calc R . . . .
C24 C 0.5564(6) 0.6716(5) -0.0952(3) 0.089(3) Uani 1 1 d . . . . .
C25 C 0.5943(8) 0.7055(6) -0.0663(5) 0.122(5) Uani 1 1 d . . . . .
H25 H 0.5827 0.7325 -0.0579 0.146 Uiso 1 1 calc R . . . .
C26 C 0.6497(7) 0.7027(6) -0.0483(4) 0.116(5) Uani 1 1 d . . . . .
H26 H 0.6752 0.7268 -0.0274 0.140 Uiso 1 1 calc R . . . .
C27 C 0.4589(6) 0.6562(5) -0.1433(3) 0.085(3) Uani 1 1 d . . . . .
C28 C 0.2977(6) 0.6545(5) -0.1851(3) 0.094(3) Uani 1 1 d . . . . .
H28 H 0.2604 0.6321 -0.2027 0.113 Uiso 1 1 calc R . . . .
C29 C 0.3502(6) 0.6398(5) -0.1768(3) 0.094(3) Uani 1 1 d . . . . .
H29 H 0.3479 0.6078 -0.1887 0.113 Uiso 1 1 calc R . . . .
C30 C 0.4028(6) 0.6713(4) -0.1520(3) 0.079(3) Uani 1 1 d . . . . .
C31 C 0.4039(7) 0.7188(5) -0.1354(3) 0.093(3) Uani 1 1 d . . . . .
H31 H 0.4405 0.7421 -0.1177 0.112 Uiso 1 1 calc R . . . .
C32 C 0.3522(6) 0.7307(5) -0.1449(3) 0.090(3) Uani 1 1 d . . . . .
H32 H 0.3533 0.7629 -0.1340 0.108 Uiso 1 1 calc R . . . .
C33 C 1.10377(18) 0.67422(16) 0.04679(13) 0.182(9) Uani 1 1 d . U . . .
C34 C 1.08543(18) 0.62280(17) 0.02817(14) 0.152(7) Uani 1 1 d G U . . .
C35 C 1.0424(2) 0.61783(17) -0.00417(13) 0.128(6) Uani 1 1 d G . . . .
C36 C 1.0341(2) 0.66610(17) -0.00551(13) 0.185(10) Uani 1 1 d G U . . .
C37 C 1.0721(2) 0.70102(16) 0.02602(13) 0.200(11) Uani 1 1 d G U . . .
C38 C 1.14901(17) 0.69652(16) 0.08247(14) 0.248(15) Uani 1 1 d G U . . .
H38A H 1.1535 0.7330 0.0894 0.372 Uiso 1 1 calc R . . . .
H38B H 1.1328 0.6745 0.0987 0.372 Uiso 1 1 calc R . . . .
H38C H 1.1902 0.6966 0.0826 0.372 Uiso 1 1 calc R . . . .
C39 C 1.10773(18) 0.58082(18) 0.04051(14) 0.189(10) Uani 1 1 d G U . . .
H39A H 1.0877 0.5489 0.0226 0.284 Uiso 1 1 calc R . . . .
H39B H 1.1537 0.5941 0.0454 0.284 Uiso 1 1 calc R . . . .
H39C H 1.0963 0.5721 0.0616 0.284 Uiso 1 1 calc R . . . .
C40 C 1.0109(2) 0.56957(18) -0.03220(13) 0.207(11) Uani 1 1 d G U . . .
H40A H 1.0406 0.5528 -0.0331 0.310 Uiso 1 1 calc GR . . . .
H40B H 0.9979 0.5802 -0.0545 0.310 Uiso 1 1 calc GR . . . .
H40C H 0.9738 0.5442 -0.0274 0.310 Uiso 1 1 calc GR . . . .
C41 C 0.9924(2) 0.67834(17) -0.03510(12) 0.256(16) Uani 1 1 d G U . . .
H41A H 0.9860 0.6557 -0.0566 0.385 Uiso 1 1 calc GR . . . .
H41B H 1.0123 0.7158 -0.0370 0.385 Uiso 1 1 calc GR . . . .
H41C H 0.9515 0.6715 -0.0311 0.385 Uiso 1 1 calc GR . . . .
C42 C 1.0777(2) 0.75677(15) 0.03571(13) 0.266(17) Uani 1 1 d G U . . .
H42A H 1.0356 0.7567 0.0326 0.399 Uiso 1 1 calc GR . . . .
H42B H 1.0984 0.7794 0.0210 0.399 Uiso 1 1 calc GR . . . .
H42C H 1.1029 0.7706 0.0599 0.399 Uiso 1 1 calc GR . . . .
C53 C 0.83283(14) 0.82884(10) 0.16843(7) 0.090(3) Uani 1 1 d G . . . .
C54 C 0.77481(15) 0.82304(11) 0.16695(7) 0.099(4) Uani 1 1 d G . . . .
C55 C 0.74033(14) 0.79096(12) 0.18661(7) 0.097(4) Uani 1 1 d G . . . .
C56 C 0.67754(15) 0.78132(13) 0.18379(9) 0.117(5) Uani 1 1 d G . . . .
H56 H 0.6559 0.7574 0.1966 0.140 Uiso 1 1 calc R . . . .
C57 C 0.64516(16) 0.80784(13) 0.16122(10) 0.133(7) Uani 1 1 d G . . . .
H57 H 0.6030 0.8030 0.1598 0.159 Uiso 1 1 calc R . . . .
C58 C 0.67572(17) 0.83835(13) 0.14313(9) 0.124(6) Uani 1 1 d G . . . .
C59 C 0.74088(17) 0.84769(12) 0.14392(8) 0.106(5) Uani 1 1 d G . . . .
C60 C 0.77209(18) 0.87684(12) 0.12268(8) 0.116(5) Uani 1 1 d G . . . .
C61 C 0.82837(18) 0.88210(11) 0.12240(8) 0.134(6) Uani 1 1 d G . . . .
H61 H 0.8469 0.9006 0.1063 0.161 Uiso 1 1 calc R . . . .
C62 C 0.86355(16) 0.85867(10) 0.14769(7) 0.117(5) Uani 1 1 d G . . . .
H62 H 0.9060 0.8643 0.1494 0.140 Uiso 1 1 calc R . . . .
C63 C 0.86672(13) 0.80545(10) 0.19319(6) 0.090(3) Uani 1 1 d G . . . .
C64 C 0.77002(14) 0.76252(11) 0.20990(7) 0.091(3) Uani 1 1 d G . . . .
C65 C 0.6454(2) 0.87024(14) 0.12103(10) 0.115(6) Uani 1 1 d DG . . . .
C66 C 0.7339(2) 0.90637(13) 0.09995(9) 0.127(6) Uani 1 1 d DG . . . .
C67 C 0.90492(11) 0.70775(9) 0.15713(6) 0.083(3) Uani 1 1 d G . . . .
H67 H 0.9278 0.7422 0.1532 0.100 Uiso 1 1 calc R . . . .
C68 C 0.87366(10) 0.66407(9) 0.12867(6) 0.081(3) Uani 1 1 d G . . . .
H68 H 0.8763 0.6689 0.1061 0.097 Uiso 1 1 calc R . . . .
C69 C 0.84036(10) 0.61576(9) 0.13493(5) 0.079(3) Uani 1 1 d G . . . .
C70 C 0.83825(11) 0.61011(9) 0.16832(5) 0.080(3) Uani 1 1 d G . . . .
H70 H 0.8150 0.5766 0.1733 0.096 Uiso 1 1 calc R . . . .
C71 C 0.87089(11) 0.65461(9) 0.19446(6) 0.092(3) Uani 1 1 d G . . . .
H71 H 0.8700 0.6508 0.2174 0.111 Uiso 1 1 calc R . . . .
C72 C 0.80862(10) 0.57002(9) 0.10595(5) 0.087(3) Uani 1 1 d G . . . .
C73 C 0.72957(11) 0.47626(10) 0.08904(6) 0.078(3) Uani 1 1 d G . . . .
C74 C 0.72542(12) 0.46757(11) 0.05492(6) 0.086(3) Uani 1 1 d G . . . .
H74 H 0.7477 0.4954 0.0445 0.104 Uiso 1 1 calc R . . . .
C75 C 0.68775(14) 0.41707(12) 0.03573(7) 0.090(3) Uani 1 1 d G . . . .
H75 H 0.6844 0.4108 0.0119 0.108 Uiso 1 1 calc R . . . .
C76 C 0.65542(14) 0.37621(12) 0.04985(7) 0.093(3) Uani 1 1 d G . . . .
C77 C 0.66226(14) 0.38440(11) 0.08573(7) 0.086(3) Uani 1 1 d G . . . .
H77 H 0.6423 0.3564 0.0967 0.104 Uiso 1 1 calc R . . . .
C78 C 0.69842(12) 0.43377(10) 0.10329(7) 0.101(4) Uani 1 1 d G . . . .
H78 H 0.7030 0.4401 0.1273 0.121 Uiso 1 1 calc R . . . .
C79 C 0.56734(17) 0.28778(14) 0.03153(9) 0.083(3) Uani 1 1 d G . . . .
C80 C 0.4679(2) 0.14957(18) -0.01818(12) 0.124(6) Uani 1 1 d G . . . .
H80 H 0.4430 0.1163 -0.0135 0.149 Uiso 1 1 calc R . . . .
C81 C 0.4985(2) 0.19293(16) 0.00934(11) 0.106(4) Uani 1 1 d G . . . .
H81 H 0.4950 0.1889 0.0319 0.127 Uiso 1 1 calc R . . . .
C82 C 0.53321(18) 0.24076(15) 0.00280(10) 0.089(3) Uani 1 1 d G . . . .
C83 C 0.53930(19) 0.24749(16) -0.03135(10) 0.104(4) Uani 1 1 d G . . . .
H83 H 0.5631 0.2809 -0.0362 0.125 Uiso 1 1 calc R . . . .
C84 C 0.5072(2) 0.20074(18) -0.05715(11) 0.126(6) Uani 1 1 d G . . . .
H84 H 0.5103 0.2030 -0.0799 0.152 Uiso 1 1 calc R . . . .
C85 C 1.03382(15) 0.82463(13) 0.26427(8) 0.108(4) Uani 1 1 d G . . . .
C86 C 1.00459(17) 0.79415(13) 0.28454(8) 0.110(4) Uani 1 1 d G . . . .
C87 C 0.99996(16) 0.74098(12) 0.27470(7) 0.105(4) Uani 1 1 d G . . . .
C88 C 1.02738(14) 0.73913(12) 0.24934(8) 0.115(5) Uani 1 1 d G . . . .
C89 C 1.05030(14) 0.79192(12) 0.24156(9) 0.111(4) Uani 1 1 d G . . . .
C90 C 1.04958(16) 0.88471(13) 0.26663(9) 0.196(11) Uani 1 1 d G U . . .
H90A H 1.0619 0.8965 0.2463 0.294 Uiso 1 1 calc GR . . . .
H90B H 1.0845 0.9042 0.2875 0.294 Uiso 1 1 calc GR . . . .
H90C H 1.0124 0.8916 0.2675 0.294 Uiso 1 1 calc GR . . . .
C91 C 0.97943(19) 0.80976(14) 0.31320(8) 0.129(5) Uani 1 1 d G . . . .
H91A H 0.9709 0.8416 0.3093 0.194 Uiso 1 1 calc GR . . . .
H91B H 1.0110 0.8172 0.3357 0.194 Uiso 1 1 calc GR . . . .
H91C H 0.9403 0.7804 0.3129 0.194 Uiso 1 1 calc GR . . . .
C92 C 0.96606(18) 0.69203(13) 0.29126(7) 0.167(9) Uani 1 1 d G . . . .
H92A H 0.9306 0.6963 0.2973 0.251 Uiso 1 1 calc GR . . . .
H92B H 0.9962 0.6904 0.3121 0.251 Uiso 1 1 calc GR . . . .
H92C H 0.9504 0.6590 0.2746 0.251 Uiso 1 1 calc GR . . . .
C93 C 1.03202(14) 0.69135(12) 0.23279(8) 0.176(10) Uani 1 1 d G . . . .
H93A H 1.0194 0.6625 0.2458 0.264 Uiso 1 1 calc GR . . . .
H93B H 1.0756 0.6999 0.2326 0.264 Uiso 1 1 calc GR . . . .
H93C H 1.0041 0.6802 0.2090 0.264 Uiso 1 1 calc GR . . . .
C94 C 1.08237(14) 0.81495(12) 0.21436(10) 0.162(9) Uani 1 1 d G . . . .
H94A H 1.0501 0.8110 0.1928 0.243 Uiso 1 1 calc GR . . . .
H94B H 1.1081 0.7958 0.2101 0.243 Uiso 1 1 calc GR . . . .
H94C H 1.1093 0.8527 0.2228 0.243 Uiso 1 1 calc GR . . . .
C43 C 0.7617(7) 0.2452(5) 0.2231(3) 0.185(12) Uani 1 1 d . . . . .
C44 C 0.7465(6) 0.2055(5) 0.1952(3) 0.172(10) Uani 1 1 d G U . . .
C45 C 0.8011(6) 0.2132(4) 0.1857(3) 0.172(10) Uani 1 1 d G . . . .
C46 C 0.8500(6) 0.2577(5) 0.2078(3) 0.147(7) Uani 1 1 d G U . . .
C47 C 0.8257(7) 0.2774(5) 0.2309(3) 0.172(10) Uani 1 1 d G . . . .
C48 C 0.7176(10) 0.2519(9) 0.2413(5) 0.32(2) Uani 1 1 d G U . . .
H48A H 0.6754 0.2239 0.2307 0.479 Uiso 1 1 calc R . . . .
H48B H 0.7324 0.2494 0.2657 0.479 Uiso 1 1 calc R . . . .
H48C H 0.7157 0.2868 0.2396 0.479 Uiso 1 1 calc R . . . .
C49 C 0.6834(8) 0.1626(7) 0.1784(5) 0.249(15) Uani 1 1 d G U . . .
H49A H 0.6856 0.1400 0.1594 0.374 Uiso 1 1 calc R . . . .
H49B H 0.6697 0.1410 0.1954 0.374 Uiso 1 1 calc R . . . .
H49C H 0.6531 0.1783 0.1694 0.374 Uiso 1 1 calc R . . . .
C50 C 0.8062(9) 0.1800(7) 0.1572(5) 0.225(13) Uani 1 1 d G U . . .
H50A H 0.7641 0.1595 0.1411 0.338 Uiso 1 1 calc GR . . . .
H50B H 0.8248 0.1556 0.1666 0.338 Uiso 1 1 calc GR . . . .
H50C H 0.8330 0.2030 0.1449 0.338 Uiso 1 1 calc GR . . . .
C51 C 0.9163(8) 0.2801(7) 0.2068(5) 0.259(16) Uani 1 1 d G U . . .
H51A H 0.9409 0.3113 0.2251 0.389 Uiso 1 1 calc R . . . .
H51B H 0.9342 0.2532 0.2104 0.389 Uiso 1 1 calc R . . . .
H51C H 0.9175 0.2905 0.1844 0.389 Uiso 1 1 calc R . . . .
C52 C 0.8615(10) 0.3245(8) 0.2588(4) 0.240(14) Uani 1 1 d G U . . .
H52A H 0.8619 0.3567 0.2496 0.360 Uiso 1 1 calc GR . . . .
H52B H 0.9049 0.3273 0.2680 0.360 Uiso 1 1 calc GR . . . .
H52C H 0.8414 0.3206 0.2774 0.360 Uiso 1 1 calc GR . . . .
C95 C 0.5269(4) 0.9447(3) 0.1284(2) 0.161(8) Uani 1 1 d . . . . .
C96 C 0.5760(4) 0.9832(3) 0.1191(2) 0.128(5) Uani 1 1 d G U . . .
C97 C 0.5551(4) 0.9816(3) 0.0830(3) 0.203(11) Uani 1 1 d G U . . .
C98 C 0.4930(4) 0.9421(3) 0.0701(3) 0.169(9) Uani 1 1 d G U . . .
C99 C 0.4755(4) 0.9193(3) 0.0981(3) 0.178(9) Uani 1 1 d G U . . .
C100 C 0.5288(4) 0.9328(3) 0.1642(2) 0.252(15) Uani 1 1 d G U . . .
H10B H 0.5191 0.8948 0.1639 0.378 Uiso 1 1 calc GR . . . .
H10C H 0.4976 0.9421 0.1719 0.378 Uiso 1 1 calc GR . . . .
H10D H 0.5710 0.9537 0.1800 0.378 Uiso 1 1 calc GR . . . .
C101 C 0.6394(4) 1.0195(3) 0.1432(2) 0.278(17) Uani 1 1 d G U . . .
H10E H 0.6645 1.0422 0.1301 0.418 Uiso 1 1 calc R . . . .
H10F H 0.6336 1.0417 0.1609 0.418 Uiso 1 1 calc R . . . .
H10G H 0.6613 0.9981 0.1542 0.418 Uiso 1 1 calc R . . . .
C102 C 0.5923(5) 1.0159(3) 0.0622(3) 0.44(4) Uani 1 1 d G U . . .
H10H H 0.5669 1.0067 0.0379 0.659 Uiso 1 1 calc R . . . .
H10I H 0.6032 1.0534 0.0709 0.659 Uiso 1 1 calc R . . . .
H10J H 0.6310 1.0098 0.0642 0.659 Uiso 1 1 calc R . . . .
C103 C 0.4526(4) 0.9270(3) 0.0331(3) 0.231(13) Uani 1 1 d G U . . .
H10K H 0.4730 0.9132 0.0188 0.347 Uiso 1 1 calc GR . . . .
H10L H 0.4474 0.9584 0.0250 0.347 Uiso 1 1 calc GR . . . .
H10M H 0.4112 0.8995 0.0312 0.347 Uiso 1 1 calc GR . . . .
C104 C 0.4134(4) 0.8757(3) 0.0961(3) 0.35(3) Uani 1 1 d G U . . .
H10N H 0.3862 0.8652 0.0721 0.518 Uiso 1 1 calc R . . . .
H10O H 0.4206 0.8449 0.1040 0.518 Uiso 1 1 calc R . . . .
H10P H 0.3928 0.8885 0.1107 0.518 Uiso 1 1 calc R . . . .
C105 C 0.40688(15) 0.32570(11) 0.19766(8) 0.084(3) Uani 1 1 d G . . . .
C106 C 0.40647(15) 0.28013(11) 0.17783(8) 0.077(2) Uani 1 1 d G . . . .
C107 C 0.45976(16) 0.26590(11) 0.18856(8) 0.080(3) Uani 1 1 d G . . . .
C108 C 0.45818(19) 0.21965(13) 0.16799(9) 0.093(3) Uani 1 1 d G . . . .
H108 H 0.4933 0.2099 0.1739 0.111 Uiso 1 1 calc R . . . .
C109 C 0.4068(2) 0.18946(13) 0.14004(9) 0.102(4) Uani 1 1 d G . . . .
H109 H 0.4065 0.1590 0.1273 0.122 Uiso 1 1 calc R . . . .
C110 C 0.3541(2) 0.20419(13) 0.13029(9) 0.103(4) Uani 1 1 d G . . . .
C111 C 0.35313(17) 0.24837(12) 0.14971(9) 0.085(3) Uani 1 1 d G . . . .
C112 C 0.30206(16) 0.26457(13) 0.14077(11) 0.109(4) Uani 1 1 d G . . . .
C113 C 0.30199(15) 0.31113(14) 0.15837(11) 0.120(5) Uani 1 1 d G . . . .
H113 H 0.2684 0.3226 0.1512 0.144 Uiso 1 1 calc R . . . .
C114 C 0.35781(15) 0.34069(12) 0.18865(10) 0.100(4) Uani 1 1 d G . . . .
H114 H 0.3591 0.3710 0.2021 0.120 Uiso 1 1 calc R . . . .
C115 C 0.46274(16) 0.35646(11) 0.22707(7) 0.078(3) Uani 1 1 d G . . . .
C116 C 0.51403(16) 0.29633(12) 0.21594(9) 0.083(3) Uani 1 1 d G . . . .
C117 C 0.2969(2) 0.16835(15) 0.10252(11) 0.112(5) Uani 1 1 d DG . . . .
C118 C 0.24915(18) 0.22964(15) 0.11129(13) 0.135(6) Uani 1 1 d DG . . . .
C119 C 0.63757(17) 0.47474(12) 0.23567(10) 0.081(3) Uani 1 1 d G . . . .
H119 H 0.6625 0.4612 0.2514 0.097 Uiso 1 1 calc R . . . .
C120 C 0.66349(17) 0.50153(13) 0.21219(11) 0.084(3) Uani 1 1 d G . . . .
H120 H 0.7047 0.5064 0.2114 0.100 Uiso 1 1 calc R . . . .
C121 C 0.62609(17) 0.52124(12) 0.18954(10) 0.079(3) Uani 1 1 d G . . . .
C122 C 0.56620(15) 0.51277(12) 0.19137(8) 0.083(3) Uani 1 1 d G . . . .
H122 H 0.5402 0.5261 0.1762 0.100 Uiso 1 1 calc R . . . .
C123 C 0.54490(16) 0.48408(12) 0.21606(7) 0.082(3) Uani 1 1 d G . . . .
H123 H 0.5033 0.4770 0.2171 0.099 Uiso 1 1 calc R . . . .
C124 C 0.6541(2) 0.55329(13) 0.16492(11) 0.093(3) Uani 1 1 d G . . . .
C125 C 0.6442(2) 0.62106(14) 0.13039(9) 0.088(4) Uani 0.588(16) 1 d . . P A 1
C126 C 0.62261(17) 0.66183(14) 0.12773(9) 0.110(11) Uani 0.588(16) 1 d G U P A 1
H126 H 0.5967 0.6657 0.1413 0.132 Uiso 0.588(16) 1 calc R . P A 1
C127 C 0.63893(17) 0.69692(15) 0.10527(9) 0.124(12) Uani 0.588(16) 1 d G U P A 1
H127 H 0.6242 0.7248 0.1035 0.149 Uiso 0.588(16) 1 calc R . P A 1
C128 C 0.6768(2) 0.69127(15) 0.08547(10) 0.078(4) Uani 0.588(16) 1 d G . P A 1
C129 C 0.6984(3) 0.65051(18) 0.08811(12) 0.091(6) Uani 0.588(16) 1 d G . P A 1
H129 H 0.7243 0.6466 0.0746 0.109 Uiso 0.588(16) 1 calc R . P A 1
C130 C 0.6821(3) 0.61541(18) 0.11059(12) 0.099(7) Uani 0.588(16) 1 d G . P A 1
H130 H 0.6968 0.5876 0.1124 0.119 Uiso 0.588(16) 1 calc R . P A 1
C12A C 0.65677(19) 0.63521(14) 0.13739(9) 0.088(4) Uani 0.412(16) 1 d G . P A 2
C12B C 0.61357(17) 0.65662(15) 0.12259(9) 0.120(18) Uani 0.412(16) 1 d G U P A 2
H12B H 0.5744 0.6466 0.1276 0.143 Uiso 0.412(16) 1 calc R . P A 2
C12C C 0.62786(17) 0.69282(15) 0.10038(9) 0.122(18) Uani 0.412(16) 1 d G U P A 2
H12C H 0.5984 0.7074 0.0903 0.147 Uiso 0.412(16) 1 calc R . P A 2
C12D C 0.68534(18) 0.70769(15) 0.09299(10) 0.078(4) Uani 0.412(16) 1 d G . P A 2
C12E C 0.7286(2) 0.6863(2) 0.10780(12) 0.104(10) Uani 0.412(16) 1 d G . P A 2
H12E H 0.7677 0.6964 0.1028 0.125 Uiso 0.412(16) 1 calc R . P A 2
C13A C 0.7143(2) 0.65005(19) 0.12999(12) 0.129(15) Uani 0.412(16) 1 d G . P A 2
H13A H 0.7437 0.6355 0.1401 0.155 Uiso 0.412(16) 1 calc R . P A 2
C131 C 0.6767(2) 0.76983(16) 0.05695(11) 0.085(3) Uani 1 1 d G . . . .
C132 C 0.6928(3) 0.8504(2) -0.01136(14) 0.102(4) Uani 1 1 d G . . . .
H132 H 0.6681 0.8657 -0.0256 0.122 Uiso 1 1 calc R . . . .
C133 C 0.6674(2) 0.8206(2) 0.01033(14) 0.093(3) Uani 1 1 d G . . . .
H133 H 0.6256 0.8138 0.0109 0.111 Uiso 1 1 calc R . . . .
C134 C 0.7049(2) 0.80025(18) 0.03174(12) 0.080(3) Uani 1 1 d G . . . .
C135 C 0.7660(2) 0.8116(2) 0.03061(13) 0.097(3) Uani 1 1 d G . . . .
H135 H 0.7930 0.7997 0.0462 0.116 Uiso 1 1 calc R . . . .
C136 C 0.7867(2) 0.8401(2) 0.00668(15) 0.104(4) Uani 1 1 d G . . . .
H136 H 0.8276 0.8460 0.0048 0.125 Uiso 1 1 calc R . . . .
C137 C 0.5935(3) 0.4434(2) 0.33501(13) 0.125(5) Uani 1 1 d G . . . .
C138 C 0.6303(3) 0.4912(2) 0.32323(12) 0.096(3) Uani 1 1 d G . . . .
C139 C 0.5851(3) 0.51389(19) 0.31156(11) 0.100(4) Uani 1 1 d G . . . .
C140 C 0.5270(3) 0.4808(2) 0.31515(13) 0.121(5) Uani 1 1 d G . . . .
C141 C 0.5356(3) 0.4388(2) 0.33028(13) 0.132(6) Uani 1 1 d G U . . .
C142 C 0.6310(4) 0.4051(3) 0.34692(16) 0.184(10) Uani 1 1 d G U . . .
H14A H 0.6011 0.3709 0.3495 0.276 Uiso 1 1 calc GR . . . .
H14B H 0.6637 0.4223 0.3690 0.276 Uiso 1 1 calc GR . . . .
H14C H 0.6507 0.3992 0.3294 0.276 Uiso 1 1 calc GR . . . .
C143 C 0.7015(3) 0.5152(3) 0.32727(15) 0.125(5) Uani 1 1 d G . . . .
H14D H 0.7156 0.4865 0.3233 0.188 Uiso 1 1 calc GR . . . .
H14E H 0.7245 0.5356 0.3507 0.188 Uiso 1 1 calc GR . . . .
H14F H 0.7097 0.5388 0.3104 0.188 Uiso 1 1 calc GR . . . .
C144 C 0.5995(3) 0.56595(18) 0.29816(11) 0.132(6) Uani 1 1 d G . . . .
H14G H 0.6377 0.5746 0.2908 0.198 Uiso 1 1 calc GR . . . .
H14H H 0.6061 0.5944 0.3165 0.198 Uiso 1 1 calc GR . . . .
H14I H 0.5640 0.5626 0.2785 0.198 Uiso 1 1 calc GR . . . .
C145 C 0.4689(3) 0.4905(3) 0.30451(16) 0.196(13) Uani 1 1 d G . . . .
H14J H 0.4775 0.5232 0.2947 0.293 Uiso 1 1 calc R . . . .
H14K H 0.4364 0.4605 0.2871 0.293 Uiso 1 1 calc R . . . .
H14L H 0.4542 0.4943 0.3246 0.293 Uiso 1 1 calc R . . . .
C146 C 0.4872(3) 0.3936(3) 0.34007(14) 0.204(13) Uani 1 1 d G . . . .
H14M H 0.4456 0.3840 0.3234 0.305 Uiso 1 1 calc GR . . . .
H14N H 0.4858 0.4047 0.3632 0.305 Uiso 1 1 calc GR . . . .
H14O H 0.4988 0.3628 0.3400 0.305 Uiso 1 1 calc GR . . . .
C147 C 0.20120(10) 0.01165(7) 0.02051(4) 0.135(6) Uani 1 1 d . . . . .
C148 C 0.21501(9) 0.01083(6) 0.05649(4) 0.212(12) Uani 1 1 d G U . . .
C149 C 0.16827(9) 0.02090(6) 0.06827(4) 0.143(6) Uani 1 1 d G U . . .
C150 C 0.12553(9) 0.02793(6) 0.03954(4) 0.178(8) Uani 1 1 d G U . . .
C151 C 0.14591(10) 0.02221(7) 0.01006(4) 0.122(5) Uani 1 1 d G U . . .
C152 C 0.23869(10) 0.00281(7) -0.00258(4) 0.239(15) Uani 1 1 d G U . . .
H15A H 0.2228 0.0106 -0.0254 0.359 Uiso 1 1 calc GR . . . .
H15B H 0.2343 -0.0343 -0.0049 0.359 Uiso 1 1 calc GR . . . .
H15C H 0.2833 0.0264 0.0076 0.359 Uiso 1 1 calc GR . . . .
C153 C 0.26977(9) 0.00095(6) 0.07838(3) 0.253(15) Uani 1 1 d G U . . .
H15D H 0.3089 0.0323 0.0820 0.379 Uiso 1 1 calc GR . . . .
H15E H 0.2728 -0.0300 0.0666 0.379 Uiso 1 1 calc GR . . . .
H15F H 0.2631 -0.0059 0.1008 0.379 Uiso 1 1 calc GR . . . .
C154 C 0.16464(8) 0.02364(6) 0.10488(3) 0.255(16) Uani 1 1 d G U . . .
H15G H 0.1279 0.0311 0.1060 0.383 Uiso 1 1 calc R . . . .
H15H H 0.1606 -0.0104 0.1123 0.383 Uiso 1 1 calc R . . . .
H15I H 0.2031 0.0520 0.1202 0.383 Uiso 1 1 calc R . . . .
C155 C 0.06853(9) 0.03949(6) 0.04026(4) 0.238(15) Uani 1 1 d G U . . .
H15J H 0.0652 0.0414 0.0638 0.358 Uiso 1 1 calc R . . . .
H15K H 0.0730 0.0735 0.0327 0.358 Uiso 1 1 calc R . . . .
H15L H 0.0304 0.0110 0.0248 0.358 Uiso 1 1 calc R . . . .
C156 C 0.11435(11) 0.02662(7) -0.02615(4) 0.146(7) Uani 1 1 d G . . . .
H15M H 0.0929 0.0509 -0.0251 0.219 Uiso 1 1 calc GR . . . .
H15N H 0.0834 -0.0086 -0.0387 0.219 Uiso 1 1 calc GR . . . .
H15O H 0.1462 0.0404 -0.0382 0.219 Uiso 1 1 calc GR . . . .
C157 C 0.92861(6) 0.09328(5) 0.47169(4) 0.068(2) Uani 1 1 d G . . . .
C158 C 0.90008(6) 0.08917(5) 0.43666(4) 0.063(2) Uani 1 1 d G . . . .
C159 C 0.90185(6) 0.13468(5) 0.42094(3) 0.071(2) Uani 1 1 d G . . . .
C160 C 0.87361(6) 0.12789(5) 0.38595(3) 0.071(2) Uani 1 1 d G . . . .
H160 H 0.8749 0.1581 0.3755 0.085 Uiso 1 1 calc R . . . .
C161 C 0.84348(6) 0.07772(5) 0.36601(4) 0.073(2) Uani 1 1 d G . . . .
H161 H 0.8231 0.0737 0.3421 0.088 Uiso 1 1 calc R . . . .
C162 C 0.84257(6) 0.03394(5) 0.38005(4) 0.070(2) Uani 1 1 d G . . . .
C163 C 0.87240(6) 0.03982(5) 0.41647(4) 0.069(2) Uani 1 1 d G . . . .
C164 C 0.86716(6) -0.00660(5) 0.43190(4) 0.072(2) Uani 1 1 d G . . . .
C165 C 0.89478(6) -0.00228(5) 0.46659(4) 0.074(2) Uani 1 1 d G . . . .
H165 H 0.8919 -0.0331 0.4766 0.088 Uiso 1 1 calc R . . . .
C166 C 0.92777(6) 0.04932(5) 0.48713(4) 0.079(3) Uani 1 1 d G . . . .
H166 H 0.9489 0.0538 0.5110 0.094 Uiso 1 1 calc R . . . .
C167 C 0.96076(5) 0.14815(5) 0.49343(4) 0.072(2) Uani 1 1 d G . . . .
C168 C 0.93337(5) 0.18671(5) 0.44270(3) 0.071(2) Uani 1 1 d G . . . .
C169 C 0.80994(7) -0.01915(5) 0.35908(4) 0.065(2) Uani 1 1 d G . . . .
C170 C 0.83196(6) -0.06048(5) 0.41065(4) 0.064(2) Uani 1 1 d G . . . .
C171 C 0.91588(5) 0.17820(4) 0.57203(3) 0.082(3) Uani 1 1 d G . . . .
H171 H 0.9328 0.1517 0.5742 0.099 Uiso 1 1 calc R . . . .
C172 C 0.86069(5) 0.16886(4) 0.57984(3) 0.075(3) Uani 1 1 d G . . . .
H172 H 0.8390 0.1361 0.5862 0.090 Uiso 1 1 calc R . . . .
C173 C 0.83632(4) 0.20938(4) 0.57825(3) 0.070(2) Uani 1 1 d G . . . .
C174 C 0.86952(4) 0.25497(4) 0.56664(3) 0.065(2) Uani 1 1 d G . . . .
H174 H 0.8537 0.2821 0.5637 0.078 Uiso 1 1 calc R . . . .
C175 C 0.92422(4) 0.26076(4) 0.55954(3) 0.066(2) Uani 1 1 d G . . . .
H175 H 0.9469 0.2930 0.5529 0.079 Uiso 1 1 calc R . . . .
C176 C 0.77870(4) 0.20665(4) 0.58768(3) 0.0617(19) Uani 1 1 d G . . . .
C177 C 0.70289(5) 0.16262(4) 0.61856(3) 0.0616(19) Uani 1 1 d G . . . .
C178 C 0.67305(5) 0.11408(4) 0.62564(3) 0.071(2) Uani 1 1 d G . . . .
H178 H 0.6877 0.0869 0.6219 0.085 Uiso 1 1 calc R . . . .
C179 C 0.62009(5) 0.10283(4) 0.63857(3) 0.064(2) Uani 1 1 d G . . . .
H179 H 0.6014 0.0695 0.6452 0.077 Uiso 1 1 calc R . . . .
C180 C 0.59703(5) 0.14094(4) 0.64118(3) 0.0590(18) Uani 1 1 d G . . . .
C181 C 0.62896(5) 0.19254(4) 0.63585(3) 0.073(2) Uani 1 1 d G . . . .
H181 H 0.6143 0.2198 0.6395 0.088 Uiso 1 1 calc R . . . .
C182 C 0.68400(5) 0.20314(4) 0.62486(3) 0.076(2) Uani 1 1 d G . . . .
H182 H 0.7075 0.2380 0.6219 0.092 Uiso 1 1 calc R . . . .
C183 C 0.50789(6) 0.09320(4) 0.66370(3) 0.0620(19) Uani 1 1 d G . . . .
C184 C 0.35457(6) 0.05543(5) 0.68461(4) 0.068(2) Uani 1 1 d G . . . .
H184 H 0.3269 0.0260 0.6916 0.082 Uiso 1 1 calc R . . . .
C185 C 0.40836(6) 0.05285(5) 0.67914(3) 0.072(2) Uani 1 1 d G . . . .
H185 H 0.4173 0.0222 0.6822 0.086 Uiso 1 1 calc R . . . .
C186 C 0.44950(6) 0.09615(5) 0.66900(3) 0.0594(18) Uani 1 1 d G . . . .
C187 C 0.43248(6) 0.13943(4) 0.66345(3) 0.069(2) Uani 1 1 d G . . . .
H187 H 0.4579 0.1687 0.6553 0.083 Uiso 1 1 calc R . . . .
C188 C 0.37733(6) 0.13849(5) 0.67014(3) 0.069(2) Uani 1 1 d G . . . .
H188 H 0.3665 0.1683 0.6671 0.083 Uiso 1 1 calc R . . . .
C189 C 1.09594(5) 0.28645(5) 0.59451(4) 0.126(6) Uani 1 1 d G . . . .
C190 C 1.11064(5) 0.24584(5) 0.59089(4) 0.105(4) Uani 1 1 d G . . . .
C191 C 1.12732(5) 0.24264(5) 0.56100(4) 0.071(2) Uani 1 1 d G . . . .
C192 C 1.12081(5) 0.28465(5) 0.54265(4) 0.080(3) Uani 1 1 d G . . . .
C193 C 1.09908(5) 0.31368(5) 0.56567(4) 0.102(5) Uani 1 1 d G . . . .
C194 C 1.07363(5) 0.30836(5) 0.62453(4) 0.190(12) Uani 1 1 d G . . . .
H19A H 1.0713 0.3426 0.6208 0.285 Uiso 1 1 calc GR . . . .
H19B H 1.1040 0.3131 0.6470 0.285 Uiso 1 1 calc GR . . . .
H19C H 1.0320 0.2828 0.6241 0.285 Uiso 1 1 calc GR . . . .
C195 C 1.11045(6) 0.20439(5) 0.61560(4) 0.153(8) Uani 1 1 d G . . . .
H19D H 1.0746 0.1972 0.6249 0.229 Uiso 1 1 calc GR . . . .
H19E H 1.1499 0.2188 0.6346 0.229 Uiso 1 1 calc GR . . . .
H19F H 1.1067 0.1713 0.6027 0.229 Uiso 1 1 calc GR . . . .
C196 C 1.14735(6) 0.20018(5) 0.54963(4) 0.107(4) Uani 1 1 d G . . . .
H19G H 1.1149 0.1652 0.5487 0.161 Uiso 1 1 calc GR . . . .
H19H H 1.1873 0.2042 0.5661 0.161 Uiso 1 1 calc GR . . . .
H19I H 1.1530 0.2034 0.5267 0.161 Uiso 1 1 calc GR . . . .
C197 C 1.13222(5) 0.29605(5) 0.51094(4) 0.121(5) Uani 1 1 d G . . . .
H19J H 1.1580 0.2778 0.5052 0.181 Uiso 1 1 calc GR . . . .
H19K H 1.1546 0.3345 0.5129 0.181 Uiso 1 1 calc GR . . . .
H19L H 1.0919 0.2837 0.4927 0.181 Uiso 1 1 calc GR . . . .
C198 C 1.08755(5) 0.36077(5) 0.55381(4) 0.145(7) Uani 1 1 d G U . . .
H19M H 1.0566 0.3495 0.5308 0.218 Uiso 1 1 calc GR . . . .
H19N H 1.1272 0.3879 0.5528 0.218 Uiso 1 1 calc GR . . . .
H19O H 1.0713 0.3756 0.5701 0.218 Uiso 1 1 calc GR . . . .
C199 C 0.67221(8) -0.15879(6) 0.25603(4) 0.080(3) Uani 1 1 d G . . . .
C200 C 0.71419(8) -0.11187(6) 0.24906(4) 0.097(4) Uani 1 1 d G . . . .
C201 C 0.77538(8) -0.10817(6) 0.26206(4) 0.110(4) Uani 1 1 d G . . . .
C202 C 0.77493(8) -0.15095(6) 0.27956(4) 0.096(3) Uani 1 1 d G . . . .
C203 C 0.71109(8) -0.18263(6) 0.27583(4) 0.091(3) Uani 1 1 d G . . . .
C204 C 0.60026(8) -0.18282(6) 0.24568(4) 0.141(7) Uani 1 1 d G . . . .
H20A H 0.5863 -0.1974 0.2650 0.211 Uiso 1 1 calc GR . . . .
H20B H 0.5838 -0.2113 0.2256 0.211 Uiso 1 1 calc GR . . . .
H20C H 0.5845 -0.1552 0.2398 0.211 Uiso 1 1 calc GR . . . .
C205 C 0.69865(8) -0.06800(6) 0.22897(4) 0.188(11) Uani 1 1 d G . . . .
H20D H 0.6564 -0.0706 0.2286 0.282 Uiso 1 1 calc GR . . . .
H20E H 0.7003 -0.0741 0.2052 0.282 Uiso 1 1 calc GR . . . .
H20F H 0.7298 -0.0325 0.2408 0.282 Uiso 1 1 calc GR . . . .
C206 C 0.83138(8) -0.06060(6) 0.25747(4) 0.180(10) Uani 1 1 d G U . . .
H20G H 0.8257 -0.0275 0.2625 0.269 Uiso 1 1 calc GR . . . .
H20H H 0.8329 -0.0657 0.2336 0.269 Uiso 1 1 calc GR . . . .
H20I H 0.8709 -0.0585 0.2734 0.269 Uiso 1 1 calc GR . . . .
C207 C 0.83195(8) -0.15963(6) 0.29813(4) 0.175(9) Uani 1 1 d G U . . .
H20J H 0.8694 -0.1265 0.3025 0.262 Uiso 1 1 calc GR . . . .
H20K H 0.8364 -0.1876 0.2839 0.262 Uiso 1 1 calc GR . . . .
H20L H 0.8275 -0.1705 0.3201 0.262 Uiso 1 1 calc GR . . . .
C208 C 0.68175(8) -0.23404(6) 0.28858(4) 0.165(8) Uani 1 1 d G U . . .
H20M H 0.7052 -0.2309 0.3127 0.247 Uiso 1 1 calc GR . . . .
H20N H 0.6834 -0.2635 0.2744 0.247 Uiso 1 1 calc GR . . . .
H20O H 0.6377 -0.2408 0.2869 0.247 Uiso 1 1 calc GR . . . .
C209 C 0.55977(4) 0.36843(3) 0.47573(2) 0.0492(15) Uani 1 1 d G . . . .
C210 C 0.62396(4) 0.37972(3) 0.48821(2) 0.0462(14) Uani 1 1 d G . . . .
C211 C 0.66036(4) 0.40504(3) 0.52255(2) 0.0526(16) Uani 1 1 d G . . . .
C212 C 0.72324(4) 0.41577(3) 0.53362(2) 0.0538(16) Uani 1 1 d G . . . .
H212 H 0.7470 0.4330 0.5567 0.065 Uiso 1 1 calc R . . . .
C213 C 0.75260(4) 0.40174(3) 0.51138(2) 0.0569(17) Uani 1 1 d G . . . .
H213 H 0.7964 0.4091 0.5195 0.068 Uiso 1 1 calc R . . . .
C214 C 0.71934(4) 0.37715(3) 0.47748(2) 0.0502(15) Uani 1 1 d G . . . .
C215 C 0.65342(4) 0.36519(3) 0.46588(2) 0.0458(14) Uani 1 1 d G . . . .
C216 C 0.61814(4) 0.33902(3) 0.43182(2) 0.0521(16) Uani 1 1 d G . . . .
C217 C 0.55375(4) 0.32713(3) 0.42024(2) 0.0583(18) Uani 1 1 d G . . . .
H217 H 0.5297 0.3084 0.3975 0.070 Uiso 1 1 calc R . . . .
C218 C 0.52440(4) 0.34311(3) 0.44252(2) 0.0576(18) Uani 1 1 d G . . . .
H218 H 0.4808 0.3365 0.4347 0.069 Uiso 1 1 calc R . . . .
C219 C 0.52885(4) 0.38443(3) 0.49917(2) 0.0449(14) Uani 1 1 d G . . . .
C220 C 0.62988(4) 0.42058(3) 0.54682(2) 0.0522(16) Uani 1 1 d G . . . .
C221 C 0.74944(4) 0.36370(3) 0.45402(3) 0.0492(15) Uani 1 1 d G . . . .
C222 C 0.64908(4) 0.32466(3) 0.40798(2) 0.0583(18) Uani 1 1 d G . . . .
C223 C 0.47180(4) 0.31344(3) 0.57444(2) 0.0505(15) Uani 1 1 d G . . . .
H223 H 0.4943 0.3445 0.5917 0.061 Uiso 1 1 calc R . . . .
C224 C 0.46791(4) 0.26526(3) 0.58308(2) 0.0517(16) Uani 1 1 d G . . . .
H224 H 0.4880 0.2631 0.6059 0.062 Uiso 1 1 calc R . . . .
C225 C 0.43424(4) 0.21932(3) 0.55806(3) 0.0461(14) Uani 1 1 d G . . . .
C226 C 0.40991(4) 0.22507(3) 0.52461(2) 0.0561(17) Uani 1 1 d G . . . .
H226 H 0.3887 0.1948 0.5067 0.067 Uiso 1 1 calc R . . . .
C227 C 0.41665(4) 0.27472(3) 0.51751(2) 0.0558(17) Uani 1 1 d G . . . .
H227 H 0.4009 0.2786 0.4944 0.067 Uiso 1 1 calc R . . . .
C228 C 0.42658(4) 0.16740(4) 0.56932(3) 0.0503(16) Uani 1 1 d G . . . .
C229 C 0.34991(5) 0.07333(4) 0.55759(3) 0.0551(17) Uani 1 1 d G . . . .
C230 C 0.38954(5) 0.05023(4) 0.57508(3) 0.0582(18) Uani 1 1 d G . . . .
H230 H 0.4336 0.0706 0.5843 0.070 Uiso 1 1 calc R . . . .
C231 C 0.36400(5) -0.00277(4) 0.57890(3) 0.0580(18) Uani 1 1 d G . . . .
H231 H 0.3906 -0.0186 0.5909 0.070 Uiso 1 1 calc R . . . .
C232 C 0.29807(5) -0.03297(4) 0.56484(4) 0.0611(19) Uani 1 1 d G . . . .
C233 C 0.25894(5) -0.00975(4) 0.54809(4) 0.081(3) Uani 1 1 d G . . . .
H233 H 0.2149 -0.0299 0.5385 0.098 Uiso 1 1 calc R . . . .
C234 C 0.28554(5) 0.04385(4) 0.54557(3) 0.078(3) Uani 1 1 d G . . . .
H234 H 0.2586 0.0606 0.5353 0.093 Uiso 1 1 calc R . . . .
C235 C 0.22258(6) -0.12607(5) 0.54632(4) 0.0604(19) Uani 1 1 d G . . . .
C236 C 0.20799(7) -0.24192(5) 0.59398(5) 0.0586(18) Uani 1 1 d G . . . .
H236 H 0.2197 -0.2482 0.6169 0.070 Uiso 1 1 calc R . . . .
C237 C 0.22458(6) -0.19032(5) 0.58881(4) 0.065(2) Uani 1 1 d G . . . .
H237 H 0.2468 -0.1615 0.6077 0.078 Uiso 1 1 calc R . . . .
C238 C 0.20795(6) -0.18109(5) 0.55490(4) 0.0570(18) Uani 1 1 d G . . . .
C239 C 0.17489(6) -0.22387(5) 0.52829(4) 0.063(2) Uani 1 1 d G . . . .
H239 H 0.1620 -0.2185 0.5052 0.076 Uiso 1 1 calc R . . . .
C240 C 0.16062(7) -0.27482(5) 0.53546(5) 0.0616(19) Uani 1 1 d G . . . .
H240 H 0.1395 -0.3041 0.5169 0.074 Uiso 1 1 calc R . . . .
C241 C 0.35170(4) 0.37259(4) 0.54349(3) 0.0606(19) Uani 1 1 d G . . . .
C242 C 0.39907(4) 0.41837(4) 0.56682(3) 0.066(2) Uani 1 1 d G . . . .
C243 C 0.42084(4) 0.45921(4) 0.54616(2) 0.0592(19) Uani 1 1 d G . . . .
C244 C 0.38744(4) 0.43804(3) 0.51196(2) 0.064(2) Uani 1 1 d G . . . .
C245 C 0.34458(4) 0.38357(4) 0.50953(3) 0.0602(19) Uani 1 1 d G . . . .
C246 C 0.29908(4) 0.34660(3) 0.47602(3) 0.084(3) Uani 1 1 d G . . . .
H24A H 0.3218 0.3472 0.4589 0.127 Uiso 1 1 calc GR . . . .
H24B H 0.2651 0.3586 0.4671 0.127 Uiso 1 1 calc GR . . . .
H24C H 0.2811 0.3103 0.4805 0.127 Uiso 1 1 calc GR . . . .
C247 C 0.31166(4) 0.32143(4) 0.55188(3) 0.089(3) Uani 1 1 d G . . . .
H24D H 0.3051 0.2916 0.5346 0.134 Uiso 1 1 calc GR . . . .
H24E H 0.2708 0.3221 0.5518 0.134 Uiso 1 1 calc GR . . . .
H24F H 0.3329 0.3171 0.5748 0.134 Uiso 1 1 calc GR . . . .
C248 C 0.41883(5) 0.42462(4) 0.60464(3) 0.088(3) Uani 1 1 d G . . . .
H24G H 0.4120 0.3897 0.6113 0.132 Uiso 1 1 calc GR . . . .
H24H H 0.3940 0.4403 0.6141 0.132 Uiso 1 1 calc GR . . . .
H24I H 0.4637 0.4480 0.6137 0.132 Uiso 1 1 calc GR . . . .
C249 C 0.46960(4) 0.51533(4) 0.56318(2) 0.090(3) Uani 1 1 d G . . . .
H24J H 0.4994 0.5135 0.5841 0.134 Uiso 1 1 calc GR . . . .
H24K H 0.4481 0.5374 0.5693 0.134 Uiso 1 1 calc GR . . . .
H24L H 0.4925 0.5311 0.5470 0.134 Uiso 1 1 calc GR . . . .
C250 C 0.39337(4) 0.46649(3) 0.48189(2) 0.083(3) Uani 1 1 d G . . . .
H25A H 0.4355 0.4951 0.4877 0.125 Uiso 1 1 calc GR . . . .
H25B H 0.3614 0.4817 0.4767 0.125 Uiso 1 1 calc GR . . . .
H25C H 0.3870 0.4413 0.4617 0.125 Uiso 1 1 calc GR . . . .
C251 C 0.87270(5) 0.42939(4) 0.39667(3) 0.081(3) Uani 1 1 d G . . . .
C252 C 0.90794(5) 0.44248(4) 0.42918(3) 0.082(3) Uani 1 1 d G . . . .
C253 C 0.94031(5) 0.40751(4) 0.43520(3) 0.089(3) Uani 1 1 d G . . . .
C254 C 0.92249(5) 0.37201(4) 0.40515(3) 0.077(3) Uani 1 1 d G . . . .
C255 C 0.87814(5) 0.38516(4) 0.37940(3) 0.084(3) Uani 1 1 d G . . . .
C256 C 0.82556(5) 0.45312(4) 0.37786(3) 0.174(10) Uani 1 1 d G . . . .
H25D H 0.7826 0.4255 0.3706 0.261 Uiso 1 1 calc GR . . . .
H25E H 0.8369 0.4659 0.3575 0.261 Uiso 1 1 calc GR . . . .
H25F H 0.8276 0.4828 0.3936 0.261 Uiso 1 1 calc GR . . . .
C257 C 0.90945(5) 0.48481(4) 0.45664(3) 0.156(9) Uani 1 1 d G . . . .
H25G H 0.8871 0.5058 0.4454 0.234 Uiso 1 1 calc GR . . . .
H25H H 0.9533 0.5083 0.4688 0.234 Uiso 1 1 calc GR . . . .
H25I H 0.8889 0.4673 0.4732 0.234 Uiso 1 1 calc GR . . . .
C258 C 0.98617(5) 0.41391(4) 0.47014(3) 0.175(11) Uani 1 1 d G . . . .
H25J H 0.9640 0.4095 0.4878 0.263 Uiso 1 1 calc GR . . . .
H25K H 1.0202 0.4494 0.4758 0.263 Uiso 1 1 calc GR . . . .
H25L H 1.0040 0.3869 0.4695 0.263 Uiso 1 1 calc GR . . . .
C259 C 0.94956(5) 0.33176(5) 0.39927(4) 0.143(8) Uani 1 1 d G . . . .
H25M H 0.9576 0.3165 0.4202 0.215 Uiso 1 1 calc GR . . . .
H25N H 0.9892 0.3491 0.3938 0.215 Uiso 1 1 calc GR . . . .
H25O H 0.9195 0.3034 0.3800 0.215 Uiso 1 1 calc GR . . . .
C260 C 0.84357(6) 0.36022(4) 0.34011(3) 0.157(8) Uani 1 1 d G . . . .
H26A H 0.8384 0.3230 0.3362 0.235 Uiso 1 1 calc GR . . . .
H26B H 0.8688 0.3801 0.3260 0.235 Uiso 1 1 calc GR . . . .
H26C H 0.8020 0.3621 0.3336 0.235 Uiso 1 1 calc GR . . . .
C261 C 0.31501(7) 0.76058(6) 0.26936(3) 0.090(3) Uani 1 1 d G . . . .
C262 C 0.30374(7) 0.80573(6) 0.26976(4) 0.094(3) Uani 1 1 d G . . . .
C263 C 0.25376(7) 0.81120(6) 0.27953(4) 0.093(4) Uani 1 1 d G . . . .
C264 C 0.24316(7) 0.85686(6) 0.28007(4) 0.115(5) Uani 1 1 d G . . . .
H264 H 0.2087 0.8593 0.2868 0.138 Uiso 1 1 calc R . . . .
C265 C 0.28858(8) 0.90329(6) 0.26954(4) 0.097(4) Uani 1 1 d G . . . .
H265 H 0.2834 0.9360 0.2697 0.116 Uiso 1 1 calc R . . . .
C266 C 0.33752(8) 0.89787(6) 0.25966(4) 0.086(3) Uani 1 1 d G . . . .
C267 C 0.34812(7) 0.85128(6) 0.26176(4) 0.091(3) Uani 1 1 d G . . . .
C268 C 0.39982(8) 0.84667(6) 0.25423(4) 0.087(3) Uani 1 1 d G . . . .
C269 C 0.41225(7) 0.80098(6) 0.25477(4) 0.096(3) Uani 1 1 d G . . . .
H269 H 0.4491 0.7996 0.2504 0.116 Uiso 1 1 calc R . . . .
C270 C 0.36641(7) 0.75633(6) 0.26227(3) 0.091(3) Uani 1 1 d G . . . .
H270 H 0.3715 0.7236 0.2624 0.109 Uiso 1 1 calc R . . . .
C271 C 0.26645(7) 0.71293(5) 0.27620(3) 0.088(3) Uani 1 1 d G . . . .
C272 C 0.20745(7) 0.76411(6) 0.28783(4) 0.100(4) Uani 1 1 d G . . . .
C273 C 0.38216(8) 0.94325(7) 0.24964(4) 0.089(3) Uani 1 1 d G . . . .
C274 C 0.44639(8) 0.89334(6) 0.24424(4) 0.106(4) Uani 1 1 d G . . . .
C275 C 0.22270(6) 0.63908(5) 0.35963(3) 0.074(2) Uani 1 1 d G . . . .
H275 H 0.1783 0.6290 0.3524 0.088 Uiso 1 1 calc R . . . .
C276 C 0.25472(5) 0.65749(5) 0.39442(3) 0.067(2) Uani 1 1 d G . . . .
H276 H 0.2326 0.6583 0.4108 0.081 Uiso 1 1 calc R . . . .
C277 C 0.32121(5) 0.67501(5) 0.40487(3) 0.0581(18) Uani 1 1 d G . . . .
C278 C 0.35075(5) 0.67047(5) 0.37971(3) 0.066(2) Uani 1 1 d G . . . .
H278 H 0.3952 0.6808 0.3859 0.079 Uiso 1 1 calc R . . . .
C279 C 0.31345(6) 0.65022(5) 0.34493(3) 0.070(2) Uani 1 1 d G . . . .
H279 H 0.3332 0.6475 0.3276 0.083 Uiso 1 1 calc R . . . .
C280 C 0.36178(5) 0.69868(4) 0.44089(3) 0.0549(17) Uani 1 1 d G . . . .
C281 C 0.36366(6) 0.74809(5) 0.49445(3) 0.0582(18) Uani 1 1 d G . . . .
C282 C 0.32232(6) 0.75912(5) 0.51041(3) 0.0618(19) Uani 1 1 d G . . . .
H282 H 0.2789 0.7480 0.4981 0.074 Uiso 1 1 calc R . . . .
C283 C 0.34521(6) 0.78600(5) 0.54371(3) 0.067(2) Uani 1 1 d G . . . .
H283 H 0.3175 0.7931 0.5547 0.081 Uiso 1 1 calc R . . . .
C284 C 0.41001(6) 0.80328(5) 0.56185(3) 0.0612(19) Uani 1 1 d G . . . .
C285 C 0.44898(6) 0.79035(5) 0.54697(3) 0.065(2) Uani 1 1 d G . . . .
H285 H 0.4918 0.8001 0.5599 0.078 Uiso 1 1 calc R . . . .
C286 C 0.42710(6) 0.76297(5) 0.51305(3) 0.0612(19) Uani 1 1 d G . . . .
H286 H 0.4549 0.7546 0.5027 0.073 Uiso 1 1 calc R . . . .
C287 C 0.41651(7) 0.86489(6) 0.61064(4) 0.067(2) Uani 1 1 d G . . . .
C288 C 0.45804(9) 0.93075(6) 0.70354(4) 0.087(3) Uani 1 1 d G . . . .
H288 H 0.4375 0.9417 0.7180 0.104 Uiso 1 1 calc R . . . .
C289 C 0.42507(8) 0.90794(6) 0.66873(4) 0.077(3) Uani 1 1 d G . . . .
H289 H 0.3823 0.9034 0.6599 0.092 Uiso 1 1 calc R . . . .
C290 C 0.45471(8) 0.89184(6) 0.64695(4) 0.070(2) Uani 1 1 d G . . . .
C291 C 0.51757(8) 0.90263(6) 0.65965(4) 0.087(3) Uani 1 1 d G . . . .
H291 H 0.5406 0.8960 0.6452 0.105 Uiso 1 1 calc R . . . .
C292 C 0.54804(8) 0.92485(6) 0.69647(4) 0.089(3) Uani 1 1 d G . . . .
H292 H 0.5910 0.9306 0.7062 0.107 Uiso 1 1 calc R . . . .
C293 C 0.15282(6) 0.53039(5) 0.28401(3) 0.142(7) Uani 1 1 d DG . . . .
C294 C 0.10668(6) 0.54571(5) 0.26193(3) 0.171(11) Uani 1 1 d DG . . . .
C295 C 0.12318(6) 0.56224(5) 0.23553(3) 0.164(10) Uani 1 1 d DG . . . .
C296 C 0.17781(6) 0.54966(5) 0.23916(3) 0.129(6) Uani 1 1 d G U . . .
C297 C 0.19784(6) 0.53304(5) 0.26839(3) 0.113(4) Uani 1 1 d G . . . .
C298 C 0.14902(5) 0.50952(5) 0.31727(3) 0.281(18) Uani 1 1 d G U . . .
H29B H 0.1834 0.4977 0.3254 0.422 Uiso 1 1 calc GR . . . .
H29C H 0.1084 0.4795 0.3131 0.422 Uiso 1 1 calc GR . . . .
H29D H 0.1528 0.5379 0.3348 0.422 Uiso 1 1 calc GR . . . .
C299 C 0.04913(6) 0.55049(5) 0.27303(4) 0.240(14) Uani 1 1 d G U . . .
H29E H 0.0462 0.5351 0.2939 0.360 Uiso 1 1 calc R . . . .
H29F H 0.0559 0.5881 0.2777 0.360 Uiso 1 1 calc R . . . .
H29G H 0.0099 0.5313 0.2543 0.360 Uiso 1 1 calc R . . . .
C300 C 0.09350(7) 0.58695(6) 0.20589(4) 0.230(14) Uani 1 1 d G U . . .
H30A H 0.0947 0.6211 0.2156 0.345 Uiso 1 1 calc GR . . . .
H30B H 0.0496 0.5627 0.1943 0.345 Uiso 1 1 calc GR . . . .
H30C H 0.1176 0.5925 0.1891 0.345 Uiso 1 1 calc GR . . . .
C301 C 0.21428(7) 0.56432(5) 0.21241(3) 0.226(13) Uani 1 1 d G U . . .
H30D H 0.2191 0.6002 0.2081 0.338 Uiso 1 1 calc GR . . . .
H30E H 0.1909 0.5387 0.1908 0.338 Uiso 1 1 calc GR . . . .
H30F H 0.2560 0.5634 0.2213 0.338 Uiso 1 1 calc GR . . . .
C302 C 0.25810(6) 0.51985(5) 0.27814(3) 0.163(8) Uani 1 1 d G U . . .
H30G H 0.2795 0.5274 0.2602 0.244 Uiso 1 1 calc GR . . . .
H30H H 0.2456 0.4822 0.2800 0.244 Uiso 1 1 calc GR . . . .
H30I H 0.2868 0.5418 0.3003 0.244 Uiso 1 1 calc GR . . . .
C303 C 0.48115(10) 1.07613(7) 0.19262(5) 0.117(5) Uani 1 1 d G . . . .
C304 C 0.41494(10) 1.04216(8) 0.17561(5) 0.120(5) Uani 1 1 d G . . . .
C305 C 0.37928(10) 1.06314(8) 0.18921(5) 0.110(4) Uani 1 1 d G . . . .
C306 C 0.41844(10) 1.10743(8) 0.21460(5) 0.104(4) Uani 1 1 d G . . . .
C307 C 0.48306(10) 1.11658(8) 0.21724(5) 0.098(3) Uani 1 1 d G . . . .
C308 C 0.54099(10) 1.06894(7) 0.19036(5) 0.145(7) Uani 1 1 d G . . . .
H30J H 0.5782 1.0986 0.2055 0.218 Uiso 1 1 calc GR . . . .
H30K H 0.5428 1.0682 0.1665 0.218 Uiso 1 1 calc GR . . . .
H30L H 0.5403 1.0354 0.1976 0.218 Uiso 1 1 calc GR . . . .
C309 C 0.39261(10) 0.99267(8) 0.14783(5) 0.179(10) Uani 1 1 d G . . . .
H30M H 0.4291 0.9855 0.1458 0.268 Uiso 1 1 calc GR . . . .
H30N H 0.3712 0.9990 0.1256 0.268 Uiso 1 1 calc GR . . . .
H30O H 0.3633 0.9620 0.1544 0.268 Uiso 1 1 calc GR . . . .
C310 C 0.31006(10) 1.03965(8) 0.18047(5) 0.171(9) Uani 1 1 d G . . . .
H31A H 0.2946 1.0010 0.1738 0.256 Uiso 1 1 calc GR . . . .
H31B H 0.2921 1.0544 0.1612 0.256 Uiso 1 1 calc GR . . . .
H31C H 0.2973 1.0479 0.2006 0.256 Uiso 1 1 calc GR . . . .
C311 C 0.39536(10) 1.14062(8) 0.23331(5) 0.116(5) Uani 1 1 d G . . . .
H31D H 0.3566 1.1178 0.2379 0.173 Uiso 1 1 calc GR . . . .
H31E H 0.3867 1.1661 0.2192 0.173 Uiso 1 1 calc GR . . . .
H31F H 0.4276 1.1600 0.2552 0.173 Uiso 1 1 calc GR . . . .
C312 C 0.53868(10) 1.15976(8) 0.24074(5) 0.109(4) Uani 1 1 d G . . . .
H31G H 0.5257 1.1782 0.2570 0.164 Uiso 1 1 calc GR . . . .
H31H H 0.5600 1.1849 0.2274 0.164 Uiso 1 1 calc GR . . . .
H31I H 0.5676 1.1451 0.2535 0.164 Uiso 1 1 calc GR . . . .
C313 C 0.74307(7) 0.08966(5) 0.26246(3) 0.184(10) Uani 1 1 d DG U . . .
C314 C 0.52383(6) 0.68118(5) 0.32368(3) 0.177(9) Uani 1 1 d G U . . .
C315 C 0.23857(5) 0.46295(4) 0.52573(3) 0.148(8) Uani 1 1 d DG . . . .
C316 C 0.50728(9) 0.11443(6) 0.09772(3) 0.128(5) Uani 1 1 d DG . . . .
C317 C 0.02775(6) 0.57681(5) 0.39569(4) 0.149(7) Uani 1 1 d G . . . .
C325 C 0.10550(6) 0.70434(6) 0.34921(4) 0.198(11) Uani 1 1 d G U . . .
O85 O 0.08807(6) 0.66370(6) 0.32026(4) 0.186(6) Uani 1 1 d G U . . .
C326 C 0.59341(6) 0.79715(5) 0.63143(3) 0.233(14) Uani 1 1 d G U . . .
H32A H 0.5881 0.7775 0.6090 0.349 Uiso 1 1 calc GR . . . .
H32B H 0.6062 0.7787 0.6498 0.349 Uiso 1 1 calc GR . . . .
H32C H 0.6259 0.8331 0.6351 0.349 Uiso 1 1 calc GR . . . .
O86 O 0.53565(7) 0.80029(5) 0.63191(3) 0.131(4) Uani 1 1 d G U . . .
H86 H 0.5272 0.7909 0.6499 0.197 Uiso 1 1 calc GR . . . .
C327 C 0.62557(5) 0.47146(4) 0.64398(2) 0.136(7) Uani 1 1 d G . . . .
H32D H 0.6356 0.4442 0.6328 0.205 Uiso 1 1 calc GR . . . .
H32E H 0.5982 0.4554 0.6581 0.205 Uiso 1 1 calc GR . . . .
H32F H 0.6647 0.4998 0.6587 0.205 Uiso 1 1 calc GR . . . .
O87 O 0.59258(5) 0.49417(4) 0.61717(2) 0.122(4) Uani 1 1 d G . . . .
H87 H 0.5547 0.4730 0.6087 0.183 Uiso 1 1 calc GR . . . .
C328 C 0.77483(7) 0.65209(5) 0.27637(4) 0.204(12) Uani 1 1 d DG U . . .
O88 O 0.82247(7) 0.69822(5) 0.28709(4) 0.190(7) Uani 1 1 d DG U . . .
C329 C 0.70540(6) 0.38065(5) 0.27837(3) 0.214(13) Uani 1 1 d DG U . . .
O89 O 0.67213(6) 0.33000(4) 0.27460(3) 0.265(11) Uani 1 1 d DG U . . .
C330 C 0.64631(10) 0.18086(7) 0.05384(4) 0.182(10) Uani 1 1 d G U . . .
H33F H 0.6638 0.1965 0.0358 0.274 Uiso 1 1 calc GR . . . .
H33G H 0.6201 0.1986 0.0596 0.274 Uiso 1 1 calc GR . . . .
H33H H 0.6205 0.1429 0.0455 0.274 Uiso 1 1 calc GR . . . .
O90 O 0.69464(10) 0.18730(7) 0.08273(4) 0.179(6) Uani 1 1 d G U . . .
H90 H 0.6941 0.2077 0.0989 0.268 Uiso 1 1 calc GR . . . .
C331 C 0.68859(6) 0.80113(4) 0.40141(3) 0.097(3) Uani 1 1 d G . . . .
O91 O 0.72026(6) 0.79467(5) 0.37811(3) 0.094(2) Uani 1 1 d DG . . . .
C332 C 0.56730(7) 0.64548(5) 0.22130(3) 0.193(11) Uani 1 1 d G . . . .
H33I H 0.5647 0.6803 0.2220 0.289 Uiso 1 1 calc GR . . . .
H33J H 0.6104 0.6500 0.2336 0.289 Uiso 1 1 calc GR . . . .
H33K H 0.5378 0.6229 0.2324 0.289 Uiso 1 1 calc GR . . . .
O92 O 0.55216(8) 0.62213(6) 0.18774(3) 0.135(4) Uani 1 1 d G . . . .
H92 H 0.5182 0.6234 0.1763 0.202 Uiso 1 1 calc GR . . . .
C333 C 0.65738(5) 0.23007(4) 0.32584(3) 0.212(14) Uani 1 1 d G . . . .
H33L H 0.6688 0.2097 0.3098 0.318 Uiso 1 1 calc GR . . . .
H33M H 0.6134 0.2255 0.3160 0.318 Uiso 1 1 calc GR . . . .
H33N H 0.6622 0.2173 0.3479 0.318 Uiso 1 1 calc GR . . . .
O93 O 0.69506(5) 0.28144(4) 0.33100(3) 0.161(5) Uani 1 1 d G . . . .
H93 H 0.7286 0.2845 0.3265 0.241 Uiso 1 1 calc GR . . . .
C337 C 0.81541(9) 0.63078(6) 0.89947(3) 0.214(12) Uani 1 1 d G U . . .
C335 C 0.23002(4) 0.15921(4) 0.48074(3) 0.094(4) Uani 1 1 d DG . . . .
H33O H 0.2380 0.1732 0.4601 0.142 Uiso 1 1 calc GR . . . .
H33P H 0.2400 0.1887 0.4992 0.142 Uiso 1 1 calc GR . . . .
H33Q H 0.1855 0.1353 0.4754 0.142 Uiso 1 1 calc GR . . . .
O95 O 0.27135(4) 0.12872(4) 0.49263(3) 0.110(3) Uani 1 1 d DG . . . .
H95 H 0.2484 0.0965 0.4910 0.165 Uiso 1 1 calc GR . . . .
C334 C 0.73091(5) 0.67161(4) 0.36434(3) 0.198(11) Uani 1 1 d DG U . . .
H33R H 0.7578 0.6909 0.3508 0.297 Uiso 1 1 calc GR . . . .
H33S H 0.7188 0.6333 0.3578 0.297 Uiso 1 1 calc GR . . . .
H33T H 0.7542 0.6829 0.3890 0.297 Uiso 1 1 calc GR . . . .
C338 C 0.69063(5) 0.06134(4) 0.52413(3) 0.197(12) Uani 1 1 d DG . . . .
H33A H 0.7281 0.0702 0.5160 0.295 Uiso 1 1 calc R . . . .
H33B H 0.7032 0.0641 0.5493 0.295 Uiso 1 1 calc R . . . .
H33C H 0.6609 0.0249 0.5134 0.295 Uiso 1 1 calc R . . . .
C336 C 0.84632(5) 0.10377(5) 0.65442(3) 0.192(11) Uani 1 1 d G . . . .
H33U H 0.8705 0.0815 0.6549 0.288 Uiso 1 1 calc GR . . . .
H33V H 0.8298 0.1011 0.6743 0.288 Uiso 1 1 calc GR . . . .
H33W H 0.8738 0.1409 0.6554 0.288 Uiso 1 1 calc GR . . . .
C339 C 0.66228(4) 0.09602(4) 0.51525(3) 0.168(9) Uani 1 1 d DG . . . .
H33D H 0.6496 0.0936 0.4899 0.201 Uiso 1 1 calc R . . . .
H33E H 0.6920 0.1330 0.5259 0.201 Uiso 1 1 calc R . . . .
C340 C 0.58991(4) 0.12457(3) 0.52639(3) 0.128(5) Uani 1 1 d G . . . .
H34A H 0.5810 0.1314 0.5024 0.153 Uiso 1 1 calc R . . . .
H34B H 0.6255 0.1567 0.5410 0.153 Uiso 1 1 calc R . . . .
C341 C 0.53491(4) 0.11669(3) 0.53792(3) 0.137(6) Uani 1 1 d G . . . .
H34C H 0.5031 0.0806 0.5281 0.205 Uiso 1 1 calc GR . . . .
H34D H 0.5174 0.1427 0.5302 0.205 Uiso 1 1 calc GR . . . .
H34E H 0.5470 0.1214 0.5632 0.205 Uiso 1 1 calc GR . . . .
O98 O 0.60840(4) 0.08191(4) 0.52735(3) 0.128(3) Uani 1 1 d G . . . .
O94 O 0.67873(6) 0.68224(4) 0.35812(3) 0.213(8) Uani 1 1 d DG U . . .
H94 H 0.6890 0.7152 0.3595 0.320 Uiso 1 1 calc DGR . . . .
O96 O 0.79897(5) 0.08741(4) 0.62568(3) 0.112(3) Uani 1 1 d G . . . .
H96 H 0.7764 0.0552 0.6244 0.168 Uiso 1 1 calc GR . . . .
O97 O 0.76031(9) 0.60872(6) 0.90613(3) 0.176(6) Uani 1 1 d G U . . .

loop_
_atom_site_aniso_label
_atom_site_aniso_U_11
_atom_site_aniso_U_22
_atom_site_aniso_U_33
_atom_site_aniso_U_23
_atom_site_aniso_U_13
_atom_site_aniso_U_12
Rh1 0.1165(8) 0.1419(10) 0.1375(9) 0.0299(8) 0.0592(7) 0.0816(8)
Rh2 0.1107(7) 0.1020(7) 0.1005(7) 0.0117(5) 0.0148(6) 0.0500(6)
Rh3 0.0891(5) 0.0922(5) 0.0795(5) 0.0070(4) 0.0149(4) 0.0468(5)
Rh4 0.266(2) 0.1386(11) 0.1422(11) -0.0609(9) -0.0970(13) 0.1528(14)
Rh5 0.1013(6) 0.0708(4) 0.0708(4) 0.0102(3) 0.0198(4) 0.0225(4)
Rh6 0.1884(14) 0.1023(8) 0.0798(6) 0.0038(6) 0.0228(7) -0.0405(9)
Rh7 0.0377(3) 0.0605(3) 0.0912(5) 0.0067(3) 0.0170(3) 0.0130(2)
Rh8 0.0600(4) 0.0725(4) 0.0761(4) 0.0157(3) 0.0265(3) 0.0304(3)
Rh9 0.0478(3) 0.0415(3) 0.0751(4) 0.0214(2) 0.0224(2) 0.0240(2)
Rh10 0.0549(3) 0.0431(3) 0.0776(4) 0.0109(2) 0.0297(3) 0.0175(2)
Rh11 0.0686(4) 0.0931(6) 0.0956(6) -0.0056(4) 0.0030(4) 0.0326(4)
Rh12 0.1233(8) 0.0863(5) 0.0753(5) 0.0082(4) -0.0010(5) 0.0501(5)
N1 0.092(6) 0.086(6) 0.115(8) 0.029(6) 0.036(6) 0.046(5)
N2 0.117(8) 0.090(7) 0.097(7) 0.015(5) 0.023(6) 0.052(6)
N3 0.120(8) 0.099(7) 0.114(8) 0.014(6) 0.046(7) 0.062(7)
N4 0.094(7) 0.091(6) 0.115(8) 0.020(6) 0.038(6) 0.039(6)
N5 0.084(6) 0.089(6) 0.099(6) 0.016(5) 0.028(5) 0.045(5)
N6 0.093(6) 0.079(5) 0.080(5) 0.010(4) 0.009(5) 0.048(5)
N7 0.110(7) 0.111(7) 0.068(5) 0.021(5) 0.028(5) 0.071(6)
N8 0.144(12) 0.089(8) 0.125(10) -0.014(7) -0.027(9) 0.060(8)
N9 0.075(5) 0.082(5) 0.077(5) 0.015(4) 0.017(4) 0.035(4)
N10 0.080(5) 0.083(5) 0.076(5) -0.002(4) 0.026(4) 0.031(5)
N11 0.104(7) 0.083(6) 0.071(5) -0.007(4) 0.021(5) 0.041(5)
N12 0.150(11) 0.106(8) 0.101(8) -0.024(7) -0.031(8) 0.073(8)
N13 0.105(6) 0.061(4) 0.079(5) 0.021(4) 0.023(5) 0.034(4)
N14 0.103(8) 0.109(9) 0.093(7) -0.011(6) 0.023(7) -0.015(7)
N15 0.097(6) 0.072(5) 0.063(4) 0.012(4) 0.016(4) 0.032(4)
N16 0.107(7) 0.134(9) 0.094(6) 0.042(6) 0.050(6) 0.068(7)
N17 0.098(7) 0.111(7) 0.081(6) 0.028(5) 0.029(5) 0.041(6)
N18 0.138(10) 0.082(6) 0.085(6) 0.020(5) 0.023(7) 0.018(7)
N19 0.048(3) 0.042(3) 0.095(5) 0.016(3) 0.029(3) 0.015(3)
N20 0.057(4) 0.053(4) 0.082(5) 0.013(3) 0.020(3) 0.025(3)
N21 0.041(3) 0.065(4) 0.089(5) 0.023(4) 0.020(3) 0.017(3)
N22 0.055(4) 0.066(4) 0.090(5) 0.031(4) 0.022(4) 0.033(3)
N23 0.050(3) 0.075(4) 0.085(5) 0.033(4) 0.019(3) 0.031(3)
N24 0.057(4) 0.071(4) 0.059(4) 0.015(3) 0.024(3) 0.027(3)
N25 0.050(3) 0.039(3) 0.053(3) 0.010(2) 0.017(3) 0.019(2)
N26 0.051(3) 0.040(3) 0.063(4) 0.009(3) 0.020(3) 0.019(3)
N27 0.052(3) 0.040(3) 0.064(4) 0.017(3) 0.018(3) 0.020(3)
N28 0.050(3) 0.042(3) 0.077(4) 0.021(3) 0.012(3) 0.023(3)
N29 0.046(3) 0.042(3) 0.101(5) 0.017(3) 0.016(3) 0.014(3)
N30 0.050(3) 0.044(3) 0.083(5) 0.006(3) 0.022(3) 0.020(3)
N31 0.081(6) 0.095(7) 0.092(6) 0.000(5) 0.008(5) 0.036(5)
N32 0.111(8) 0.099(7) 0.076(5) 0.003(5) 0.000(5) 0.058(6)
N33 0.058(4) 0.075(5) 0.077(5) 0.011(4) 0.015(4) 0.030(4)
N34 0.054(3) 0.058(4) 0.073(4) 0.019(3) 0.020(3) 0.033(3)
N35 0.057(4) 0.071(4) 0.069(4) 0.017(3) 0.010(3) 0.032(3)
N36 0.092(6) 0.077(5) 0.079(5) 0.018(4) 0.018(5) 0.042(5)
O1 0.148(9) 0.126(7) 0.115(7) 0.032(6) 0.055(6) 0.091(7)
O2 0.132(8) 0.139(9) 0.105(7) 0.014(6) 0.041(6) 0.069(7)
O3 0.091(6) 0.104(6) 0.128(7) 0.014(6) 0.035(5) 0.033(5)
O4 0.109(6) 0.114(7) 0.079(5) 0.010(4) 0.019(4) 0.037(5)
O5 0.123(7) 0.095(6) 0.096(6) -0.005(5) 0.031(5) 0.034(5)
O6 0.142(8) 0.096(6) 0.100(6) -0.017(5) 0.012(6) 0.038(6)
O7 0.113(7) 0.132(8) 0.138(8) 0.043(6) 0.056(6) 0.076(6)
O8 0.109(6) 0.105(6) 0.081(5) -0.007(4) 0.029(4) 0.041(5)
O9 0.113(6) 0.087(5) 0.100(6) 0.022(4) 0.026(5) 0.047(5)
O10 0.112(6) 0.113(6) 0.082(5) 0.038(4) 0.033(4) 0.063(5)
O11 0.105(6) 0.164(9) 0.079(5) 0.038(5) 0.029(5) 0.067(6)
O12 0.157(9) 0.128(8) 0.104(6) -0.031(6) -0.039(6) 0.104(8)
O13 0.193(11) 0.099(6) 0.146(9) 0.016(6) -0.059(8) 0.062(7)
O14 0.240(17) 0.103(8) 0.144(11) 0.013(8) 0.006(11) 0.059(10)
O15 0.103(6) 0.111(6) 0.089(5) 0.019(4) 0.043(4) 0.050(5)
O16 0.101(6) 0.123(7) 0.087(5) -0.009(5) 0.027(5) 0.043(5)
O17 0.078(4) 0.083(4) 0.079(4) 0.016(4) 0.022(3) 0.019(4)
O18 0.083(5) 0.191(11) 0.073(5) 0.067(6) -0.017(4) -0.019(6)
O19 0.123(6) 0.078(5) 0.077(4) 0.009(4) 0.002(4) 0.046(5)
O20 0.154(9) 0.070(5) 0.090(6) 0.008(4) 0.012(6) 0.005(5)
O21 0.102(7) 0.180(12) 0.107(7) -0.025(8) 0.015(6) 0.000(7)
O22 0.102(8) 0.166(12) 0.147(10) -0.040(9) 0.013(7) 0.011(8)
O23 0.102(6) 0.179(9) 0.096(5) 0.051(6) 0.057(5) 0.085(7)
O24 0.158(9) 0.091(6) 0.108(6) 0.008(5) 0.058(6) 0.055(6)
O25 0.049(3) 0.055(3) 0.093(5) 0.008(3) 0.009(3) 0.018(3)
O26 0.057(3) 0.058(3) 0.090(4) 0.007(3) 0.012(3) 0.009(3)
O27 0.068(4) 0.058(3) 0.115(5) 0.026(4) 0.025(4) 0.024(3)
O28 0.065(3) 0.069(4) 0.084(4) 0.027(3) 0.024(3) 0.030(3)
O29 0.071(4) 0.059(3) 0.078(4) 0.014(3) 0.015(3) 0.033(3)
O30 0.089(4) 0.054(3) 0.082(4) 0.015(3) 0.009(3) 0.031(3)
O31 0.060(3) 0.079(4) 0.084(4) 0.029(3) 0.028(3) 0.037(3)
O32 0.082(4) 0.083(4) 0.099(5) 0.046(4) 0.047(4) 0.043(4)
O33 0.045(3) 0.056(3) 0.066(3) 0.022(2) 0.019(2) 0.025(2)
O34 0.057(3) 0.045(2) 0.066(3) 0.011(2) 0.023(2) 0.026(2)
O35 0.051(3) 0.065(3) 0.066(3) -0.001(3) 0.014(3) 0.025(3)
O36 0.045(3) 0.052(3) 0.065(3) 0.006(2) 0.022(2) 0.016(2)
O37 0.060(3) 0.070(3) 0.069(3) 0.003(3) 0.023(3) 0.029(3)
O38 0.069(4) 0.088(4) 0.064(4) 0.006(3) 0.014(3) 0.039(3)
O39 0.060(3) 0.048(3) 0.074(3) 0.024(2) 0.015(3) 0.027(2)
O40 0.055(3) 0.057(3) 0.112(5) 0.026(3) 0.018(3) 0.018(3)
O41 0.086(5) 0.095(5) 0.094(5) 0.011(4) 0.018(4) 0.043(4)
O42 0.073(5) 0.094(6) 0.135(7) 0.010(5) 0.018(5) 0.032(4)
O43 0.081(5) 0.111(7) 0.145(8) 0.007(6) 0.012(5) 0.044(5)
O44 0.127(7) 0.087(5) 0.104(6) 0.001(4) 0.008(5) 0.055(5)
O45 0.129(7) 0.098(6) 0.095(6) 0.014(5) 0.021(5) 0.060(6)
O46 0.099(6) 0.123(7) 0.123(7) 0.029(6) 0.044(5) 0.062(6)
O47 0.049(3) 0.064(3) 0.079(4) 0.021(3) 0.024(3) 0.030(3)
O48 0.064(3) 0.064(3) 0.076(4) 0.010(3) 0.004(3) 0.035(3)
O49 0.229(17) 0.236(18) 0.36(2) 0.195(18) 0.147(17) 0.148(15)
O50 0.25(2) 0.211(18) 0.177(15) -0.055(14) -0.072(15) 0.103(17)
O51 0.134(9) 0.142(9) 0.152(10) 0.045(8) 0.003(8) 0.069(8)
O52 0.090(5) 0.135(8) 0.103(6) 0.016(6) 0.028(5) 0.044(5)
O53 0.145(9) 0.143(9) 0.118(7) 0.069(7) 0.055(7) 0.054(7)
O54 0.102(7) 0.148(10) 0.143(10) -0.012(8) -0.008(7) 0.022(7)
O55 0.144(8) 0.091(6) 0.184(10) 0.041(6) 0.070(8) 0.077(6)
O56 0.232(13) 0.108(8) 0.153(10) 0.034(7) -0.040(9) 0.038(8)
O57 0.144(11) 0.202(15) 0.260(19) -0.051(13) 0.036(12) 0.080(11)
O58 0.217(18) 0.26(2) 0.210(18) 0.085(16) 0.092(15) 0.051(16)
O59 0.30(2) 0.111(9) 0.183(14) 0.051(9) 0.089(14) 0.104(12)
O60 0.30(3) 0.25(2) 0.31(3) 0.04(2) 0.03(2) 0.19(2)
O61 0.093(6) 0.121(7) 0.198(11) 0.076(7) 0.074(7) 0.062(6)
O62 0.126(8) 0.123(8) 0.201(12) 0.052(8) 0.083(8) 0.069(7)
O63 0.134(8) 0.100(6) 0.155(9) 0.038(6) 0.049(7) 0.054(6)
S1 0.128(3) 0.120(3) 0.170(4) 0.058(3) 0.043(3) 0.068(3)
S2 0.235(7) 0.167(5) 0.142(4) 0.042(4) 0.094(5) 0.111(5)
S3 0.089(2) 0.105(3) 0.214(5) 0.034(3) 0.031(3) 0.048(2)
S4 0.208(7) 0.164(6) 0.273(10) 0.067(6) 0.014(7) 0.073(6)
S5 0.0673(14) 0.0918(17) 0.122(2) 0.0368(16) 0.0333(14) 0.0369(13)
F1 0.282(17) 0.272(17) 0.209(14) 0.051(12) 0.035(12) 0.207(15)
F2 0.30(2) 0.260(19) 0.258(18) -0.052(15) -0.010(16) 0.167(17)
F3 0.260(18) 0.29(2) 0.284(19) 0.164(17) 0.099(15) 0.141(16)
F4 0.37(2) 0.189(12) 0.152(9) 0.083(9) 0.110(12) 0.156(13)
F5 0.269(15) 0.217(13) 0.187(11) 0.060(10) 0.100(11) 0.175(12)
F6 0.139(9) 0.193(12) 0.235(15) -0.027(11) 0.060(10) 0.010(9)
F7 0.174(10) 0.268(14) 0.208(12) 0.042(10) 0.027(9) 0.134(10)
F8 0.229(12) 0.201(12) 0.306(15) 0.077(10) 0.177(12) 0.094(10)
F9 0.150(8) 0.116(7) 0.298(14) -0.018(8) 0.066(9) 0.053(6)
F10 0.258(16) 0.207(13) 0.190(12) 0.012(10) 0.010(11) 0.149(13)
F11 0.35(2) 0.213(16) 0.204(15) 0.043(13) 0.025(15) 0.127(16)
F12 0.37(2) 0.302(18) 0.131(9) 0.068(10) 0.086(12) 0.221(17)
F13 0.157(9) 0.171(10) 0.133(8) 0.042(7) 0.017(7) 0.053(8)
F14 0.315(19) 0.224(15) 0.185(12) 0.027(10) 0.142(13) 0.121(14)
F15 0.168(10) 0.209(12) 0.185(11) 0.069(10) 0.017(8) -0.017(9)
C1 0.099(8) 0.097(8) 0.086(7) 0.010(6) 0.029(6) 0.060(7)
C2 0.076(6) 0.112(9) 0.081(7) 0.007(6) 0.009(5) 0.052(7)
C3 0.077(6) 0.123(10) 0.069(6) 0.007(6) 0.010(5) 0.054(7)
C4 0.079(7) 0.093(8) 0.112(10) -0.006(7) 0.002(7) 0.036(6)
C5 0.086(7) 0.121(10) 0.080(7) -0.001(7) 0.012(6) 0.034(7)
C6 0.090(7) 0.099(8) 0.072(6) -0.005(6) 0.007(5) 0.041(6)
C7 0.082(7) 0.089(7) 0.090(7) 0.008(6) 0.016(6) 0.046(6)
C8 0.093(8) 0.120(10) 0.085(8) -0.018(7) 0.014(6) 0.054(8)
C9 0.142(12) 0.096(9) 0.078(8) -0.005(6) 0.016(7) 0.053(9)
C10 0.147(13) 0.133(12) 0.079(7) -0.004(8) 0.022(8) 0.083(11)
C11 0.111(9) 0.102(9) 0.099(9) 0.001(7) 0.021(7) 0.066(8)
C12 0.070(6) 0.076(7) 0.103(8) -0.007(6) 0.008(6) 0.026(5)
C13 0.076(6) 0.095(7) 0.070(6) 0.002(5) 0.010(5) 0.030(6)
C14 0.100(9) 0.103(9) 0.096(8) -0.001(7) 0.016(7) 0.045(8)
C15 0.102(9) 0.098(8) 0.104(9) 0.012(7) 0.038(7) 0.048(7)
C16 0.093(8) 0.102(8) 0.096(8) 0.018(7) 0.048(7) 0.050(7)
C17 0.100(8) 0.093(7) 0.106(8) 0.037(7) 0.051(7) 0.057(7)
C18 0.097(9) 0.127(12) 0.139(13) 0.015(10) 0.025(9) 0.060(9)
C19 0.157(15) 0.114(11) 0.132(13) -0.028(10) -0.005(12) 0.083(11)
C20 0.087(7) 0.077(6) 0.120(10) 0.028(6) 0.043(7) 0.038(6)
C21 0.081(7) 0.074(6) 0.130(10) 0.013(6) 0.046(7) 0.026(6)
C22 0.114(9) 0.103(8) 0.087(7) 0.026(7) 0.036(7) 0.055(8)
C23 0.100(8) 0.095(8) 0.100(8) 0.018(6) 0.034(7) 0.045(7)
C24 0.088(7) 0.075(6) 0.095(8) 0.000(6) 0.023(6) 0.027(6)
C25 0.118(11) 0.111(10) 0.138(13) 0.007(9) 0.013(10) 0.065(9)
C26 0.115(10) 0.106(9) 0.107(9) -0.017(8) -0.019(8) 0.060(8)
C27 0.095(7) 0.085(7) 0.073(6) 0.017(5) 0.028(6) 0.031(6)
C28 0.096(8) 0.094(8) 0.084(7) 0.004(6) 0.014(6) 0.039(7)
C29 0.104(8) 0.089(7) 0.073(6) -0.018(6) 0.014(6) 0.034(7)
C30 0.095(7) 0.069(6) 0.079(6) 0.012(5) 0.029(5) 0.035(5)
C31 0.106(9) 0.074(6) 0.089(7) 0.009(5) 0.018(6) 0.033(6)
C32 0.100(8) 0.083(7) 0.087(7) 0.010(6) 0.019(6) 0.043(6)
C33 0.144(13) 0.240(19) 0.178(14) 0.024(13) 0.109(12) 0.055(12)
C34 0.132(11) 0.208(16) 0.141(12) -0.015(11) 0.067(10) 0.086(11)
C35 0.123(12) 0.193(17) 0.122(11) 0.041(11) 0.042(10) 0.116(13)
C36 0.153(14) 0.232(19) 0.204(18) 0.026(14) 0.083(13) 0.095(13)
C37 0.167(16) 0.23(2) 0.24(2) 0.051(15) 0.109(15) 0.082(14)
C38 0.22(2) 0.30(3) 0.211(19) -0.02(2) 0.126(17) 0.06(2)
C39 0.184(19) 0.23(2) 0.22(2) 0.034(17) 0.056(16) 0.149(18)
C40 0.22(2) 0.36(3) 0.103(12) 0.011(16) 0.048(13) 0.19(2)
C41 0.24(3) 0.34(3) 0.30(3) 0.12(3) 0.16(2) 0.17(2)
C42 0.25(3) 0.21(3) 0.32(3) 0.06(2) 0.12(3) 0.05(2)
C53 0.120(10) 0.085(7) 0.081(7) 0.018(6) 0.034(7) 0.053(7)
C54 0.128(10) 0.111(9) 0.070(6) -0.014(6) -0.006(6) 0.090(8)
C55 0.128(10) 0.134(10) 0.061(5) 0.008(6) 0.032(6) 0.087(9)
C56 0.137(12) 0.189(16) 0.071(7) 0.020(8) 0.032(7) 0.115(12)
C57 0.179(16) 0.218(19) 0.054(6) 0.010(8) 0.021(8) 0.148(16)
C58 0.202(17) 0.151(12) 0.057(6) -0.001(7) -0.002(8) 0.142(13)
C59 0.152(13) 0.088(8) 0.073(7) -0.008(6) -0.004(7) 0.072(9)
C60 0.151(13) 0.081(8) 0.091(8) 0.007(7) -0.017(9) 0.054(9)
C61 0.193(19) 0.097(10) 0.105(10) 0.049(8) 0.038(12) 0.047(12)
C62 0.122(11) 0.096(9) 0.124(11) 0.003(8) 0.003(9) 0.057(9)
C63 0.104(9) 0.088(7) 0.083(7) 0.002(6) 0.018(6) 0.050(7)
C64 0.104(8) 0.125(10) 0.075(6) 0.023(6) 0.041(6) 0.069(8)
C65 0.164(16) 0.092(9) 0.077(8) -0.010(6) -0.014(9) 0.075(10)
C66 0.176(17) 0.073(8) 0.101(10) 0.021(7) 0.017(11) 0.028(10)
C67 0.086(7) 0.096(7) 0.083(7) 0.018(6) 0.033(5) 0.049(6)
C68 0.080(6) 0.089(7) 0.076(6) 0.011(5) 0.023(5) 0.038(6)
C69 0.071(6) 0.099(7) 0.074(6) 0.003(5) 0.024(5) 0.043(6)
C70 0.085(7) 0.083(6) 0.072(6) 0.015(5) 0.017(5) 0.038(5)
C71 0.103(8) 0.103(9) 0.078(7) 0.013(6) 0.019(6) 0.056(7)
C72 0.078(7) 0.100(8) 0.091(7) 0.006(6) 0.019(6) 0.050(6)
C73 0.074(6) 0.093(7) 0.071(6) 0.003(5) 0.024(5) 0.039(5)
C74 0.106(8) 0.087(7) 0.068(6) 0.004(5) 0.027(6) 0.042(6)
C75 0.117(9) 0.094(8) 0.075(6) 0.008(6) 0.027(6) 0.062(7)
C76 0.112(9) 0.090(7) 0.086(7) 0.007(6) 0.028(7) 0.054(7)
C77 0.093(7) 0.087(7) 0.062(5) 0.005(5) 0.014(5) 0.025(6)
C78 0.105(9) 0.111(9) 0.070(6) -0.002(6) 0.040(6) 0.017(7)
C79 0.088(7) 0.088(7) 0.075(6) 0.007(5) 0.016(5) 0.043(6)
C80 0.101(9) 0.083(8) 0.157(15) -0.016(9) -0.027(10) 0.051(7)
C81 0.100(9) 0.111(10) 0.098(8) -0.002(7) -0.013(7) 0.065(8)
C82 0.094(7) 0.084(7) 0.082(7) -0.003(5) -0.002(6) 0.047(6)
C83 0.124(10) 0.105(9) 0.084(7) 0.002(6) 0.005(7) 0.066(8)
C84 0.152(14) 0.147(14) 0.078(8) -0.026(9) -0.013(8) 0.094(13)
C85 0.098(9) 0.118(10) 0.086(8) -0.004(7) 0.013(7) 0.032(8)
C86 0.084(8) 0.140(12) 0.089(8) -0.012(8) 0.013(7) 0.040(8)
C87 0.114(10) 0.104(9) 0.098(9) 0.035(7) 0.017(7) 0.050(8)
C88 0.088(8) 0.193(16) 0.066(6) -0.005(8) -0.003(6) 0.077(10)
C89 0.089(8) 0.127(11) 0.098(9) 0.005(8) 0.013(7) 0.035(8)
C90 0.23(2) 0.141(16) 0.168(19) 0.041(15) 0.019(17) 0.037(16)
C91 0.153(15) 0.111(11) 0.102(10) -0.010(8) 0.035(10) 0.035(10)
C92 0.23(3) 0.18(2) 0.097(11) 0.020(12) 0.014(13) 0.115(19)
C93 0.146(16) 0.21(2) 0.164(17) -0.032(16) -0.035(13) 0.128(17)
C94 0.075(8) 0.25(3) 0.104(11) -0.014(13) 0.014(8) 0.023(12)
C43 0.28(4) 0.18(2) 0.20(3) 0.10(2) 0.13(3) 0.16(3)
C44 0.133(14) 0.142(16) 0.25(3) 0.116(19) 0.030(16) 0.065(12)
C45 0.23(3) 0.17(2) 0.152(17) 0.005(15) 0.018(18) 0.15(2)
C46 0.155(15) 0.127(14) 0.155(16) 0.007(12) 0.013(14) 0.076(13)
C47 0.26(3) 0.17(2) 0.134(16) 0.055(15) 0.06(2) 0.14(2)
C48 0.35(4) 0.40(4) 0.30(3) 0.17(3) 0.23(3) 0.14(3)
C49 0.20(2) 0.18(2) 0.32(3) 0.10(2) -0.01(2) 0.057(15)
C50 0.30(3) 0.19(2) 0.22(2) 0.060(19) 0.06(2) 0.14(2)
C51 0.20(2) 0.28(3) 0.29(3) 0.09(3) 0.06(2) 0.10(2)
C52 0.30(3) 0.24(3) 0.119(15) -0.024(16) -0.044(17) 0.11(2)
C95 0.20(2) 0.169(19) 0.168(19) 0.019(16) 0.063(17) 0.123(19)
C96 0.159(15) 0.100(10) 0.136(13) 0.009(9) 0.039(11) 0.067(10)
C97 0.230(18) 0.157(14) 0.27(2) 0.026(12) 0.044(14) 0.146(14)
C98 0.189(15) 0.161(14) 0.175(15) 0.016(11) 0.005(12) 0.124(13)
C99 0.150(13) 0.193(15) 0.220(18) -0.018(12) 0.027(12) 0.128(13)
C100 0.34(3) 0.27(3) 0.25(3) 0.07(2) 0.13(2) 0.20(3)
C101 0.20(2) 0.30(3) 0.29(3) -0.10(2) 0.05(2) 0.08(2)
C102 0.47(5) 0.43(5) 0.46(5) 0.15(3) 0.22(4) 0.16(3)
C103 0.26(2) 0.227(19) 0.23(2) 0.039(15) -0.001(14) 0.160(17)
C104 0.31(4) 0.36(4) 0.40(4) 0.00(3) 0.16(3) 0.15(3)
C105 0.091(7) 0.066(6) 0.081(6) 0.013(5) 0.026(6) 0.017(5)
C106 0.083(6) 0.065(5) 0.071(5) 0.000(4) 0.020(5) 0.020(5)
C107 0.095(7) 0.065(5) 0.073(6) 0.018(5) 0.024(5) 0.022(5)
C108 0.117(9) 0.059(5) 0.085(7) 0.007(5) 0.013(6) 0.027(6)
C109 0.154(13) 0.069(6) 0.086(7) 0.021(6) 0.046(8) 0.042(8)
C110 0.125(10) 0.064(6) 0.066(6) 0.003(5) 0.020(6) -0.015(6)
C111 0.081(7) 0.085(7) 0.074(6) 0.013(5) 0.021(5) 0.017(5)
C112 0.088(8) 0.107(10) 0.101(9) 0.010(7) 0.037(7) -0.002(7)
C113 0.094(9) 0.137(13) 0.097(9) -0.012(9) 0.012(7) 0.027(9)
C114 0.101(9) 0.097(8) 0.097(8) 0.005(7) 0.031(7) 0.033(7)
C115 0.090(7) 0.068(5) 0.080(6) 0.011(5) 0.041(5) 0.027(5)
C116 0.108(8) 0.066(6) 0.072(6) 0.020(5) 0.018(6) 0.034(6)
C117 0.117(11) 0.107(10) 0.086(8) -0.004(8) 0.042(8) 0.011(9)
C118 0.079(9) 0.190(19) 0.107(11) 0.007(12) 0.014(8) 0.033(11)
C119 0.086(7) 0.103(8) 0.066(5) 0.016(5) 0.022(5) 0.052(6)
C120 0.084(7) 0.106(8) 0.076(6) 0.012(6) 0.025(5) 0.054(6)
C121 0.092(7) 0.099(7) 0.067(5) 0.017(5) 0.036(5) 0.053(6)
C122 0.093(7) 0.096(7) 0.077(6) 0.022(5) 0.025(5) 0.056(6)
C123 0.093(7) 0.085(7) 0.071(6) 0.017(5) 0.026(5) 0.037(6)
C124 0.104(8) 0.133(10) 0.069(6) 0.029(6) 0.029(6) 0.073(8)
C125 0.083(9) 0.100(12) 0.066(8) 0.010(8) 0.016(7) 0.026(9)
C126 0.16(2) 0.079(12) 0.118(15) 0.023(10) 0.078(14) 0.058(12)
C127 0.17(2) 0.087(14) 0.148(19) 0.029(13) 0.083(15) 0.063(13)
C128 0.088(8) 0.079(11) 0.047(6) 0.002(7) 0.011(6) 0.016(8)
C129 0.104(14) 0.123(17) 0.087(13) 0.054(12) 0.038(11) 0.078(14)
C130 0.113(16) 0.15(2) 0.091(14) 0.055(14) 0.060(13) 0.091(17)
C12A 0.083(9) 0.100(12) 0.066(8) 0.010(8) 0.016(7) 0.026(9)
C12B 0.13(2) 0.13(3) 0.13(2) 0.015(16) 0.071(17) 0.058(17)
C12C 0.13(2) 0.12(2) 0.14(3) -0.002(16) 0.054(16) 0.070(18)
C12D 0.088(8) 0.079(11) 0.047(6) 0.002(7) 0.011(6) 0.016(8)
C12E 0.14(3) 0.09(2) 0.080(18) 0.007(16) 0.035(19) 0.04(2)
C13A 0.18(5) 0.13(3) 0.11(3) 0.03(2) 0.06(3) 0.08(3)
C131 0.092(7) 0.070(6) 0.079(6) -0.002(5) 0.025(6) 0.018(6)
C132 0.093(8) 0.086(8) 0.103(9) 0.013(7) 0.011(7) 0.022(7)
C133 0.098(8) 0.080(7) 0.102(8) 0.016(6) 0.035(7) 0.034(6)
C134 0.072(6) 0.071(6) 0.087(7) 0.011(5) 0.012(5) 0.025(5)
C135 0.091(8) 0.088(8) 0.096(8) 0.012(6) 0.015(6) 0.027(6)
C136 0.074(7) 0.097(8) 0.110(9) 0.012(7) 0.014(7) 0.009(6)
C137 0.162(15) 0.112(11) 0.088(9) 0.041(8) 0.021(9) 0.047(11)
C138 0.116(9) 0.082(7) 0.064(6) 0.001(5) 0.006(6) 0.025(7)
C139 0.114(10) 0.082(7) 0.085(7) -0.012(6) 0.021(7) 0.026(7)
C140 0.095(9) 0.162(15) 0.088(8) -0.028(9) 0.014(7) 0.047(10)
C141 0.142(12) 0.117(10) 0.099(9) 0.001(8) 0.032(9) 0.015(9)
C142 0.28(3) 0.097(10) 0.135(14) 0.040(10) -0.006(15) 0.076(14)
C143 0.123(12) 0.124(12) 0.106(10) -0.019(9) 0.007(9) 0.048(10)
C144 0.197(18) 0.111(10) 0.098(9) 0.001(8) 0.001(10) 0.103(12)
C145 0.133(15) 0.29(3) 0.120(14) -0.084(18) 0.014(12) 0.072(18)
C146 0.24(3) 0.17(2) 0.18(2) 0.047(17) 0.13(2) 0.008(19)
C147 0.140(14) 0.131(13) 0.107(11) 0.043(10) 0.003(10) 0.040(11)
C148 0.26(3) 0.22(3) 0.18(3) 0.07(2) 0.06(2) 0.12(3)
C149 0.171(15) 0.081(8) 0.121(12) 0.032(8) 0.027(10) -0.004(9)
C150 0.151(13) 0.122(12) 0.200(16) 0.046(12) 0.021(11) 0.004(10)
C151 0.119(10) 0.088(8) 0.123(10) 0.019(7) 0.047(8) -0.007(7)
C152 0.29(3) 0.20(2) 0.21(3) 0.00(2) 0.04(2) 0.11(2)
C153 0.24(3) 0.22(3) 0.29(3) 0.06(2) 0.04(2) 0.10(2)
C154 0.30(3) 0.27(3) 0.144(18) 0.10(2) 0.026(19) 0.07(2)
C155 0.25(3) 0.148(18) 0.25(3) -0.040(19) 0.00(2) 0.07(2)
C156 0.150(15) 0.132(14) 0.112(12) -0.007(10) -0.016(11) 0.047(12)
C157 0.048(4) 0.057(4) 0.099(7) 0.013(4) 0.019(4) 0.023(4)
C158 0.042(4) 0.055(4) 0.087(6) 0.013(4) 0.015(4) 0.016(3)
C159 0.047(4) 0.056(5) 0.106(7) 0.009(4) 0.025(4) 0.016(4)
C160 0.059(5) 0.062(5) 0.096(7) 0.024(5) 0.025(5) 0.023(4)
C161 0.063(5) 0.080(6) 0.082(6) 0.018(5) 0.028(5) 0.029(5)
C162 0.056(5) 0.062(5) 0.096(7) 0.022(5) 0.029(5) 0.024(4)
C163 0.050(4) 0.062(5) 0.093(6) 0.016(4) 0.018(4) 0.023(4)
C164 0.051(4) 0.053(4) 0.102(7) 0.015(4) 0.005(4) 0.017(4)
C165 0.060(5) 0.062(5) 0.090(6) 0.015(4) 0.006(5) 0.024(4)
C166 0.061(5) 0.067(5) 0.092(7) 0.008(5) -0.003(5) 0.025(4)
C167 0.040(4) 0.078(6) 0.093(7) 0.022(5) 0.017(4) 0.018(4)
C168 0.064(5) 0.060(5) 0.097(7) 0.030(5) 0.029(5) 0.027(4)
C169 0.050(4) 0.058(4) 0.087(6) 0.020(4) 0.018(4) 0.022(4)
C170 0.055(4) 0.060(5) 0.074(5) 0.005(4) 0.008(4) 0.027(4)
C171 0.055(5) 0.072(6) 0.128(9) 0.029(6) 0.028(5) 0.030(4)
C172 0.052(4) 0.065(5) 0.118(8) 0.033(5) 0.032(5) 0.027(4)
C173 0.051(4) 0.065(5) 0.092(6) 0.024(5) 0.018(4) 0.020(4)
C174 0.048(4) 0.070(5) 0.076(5) 0.021(4) 0.011(4) 0.026(4)
C175 0.050(4) 0.059(4) 0.088(6) 0.016(4) 0.024(4) 0.017(4)
C176 0.048(4) 0.049(4) 0.087(6) 0.020(4) 0.017(4) 0.018(3)
C177 0.045(4) 0.065(5) 0.080(5) 0.025(4) 0.017(4) 0.026(4)
C178 0.056(4) 0.065(5) 0.096(7) 0.028(5) 0.024(4) 0.026(4)
C179 0.057(4) 0.063(5) 0.077(5) 0.027(4) 0.019(4) 0.026(4)
C180 0.048(4) 0.066(5) 0.066(5) 0.018(4) 0.012(3) 0.027(4)
C181 0.065(5) 0.083(6) 0.092(6) 0.042(5) 0.037(5) 0.038(5)
C182 0.061(5) 0.069(5) 0.098(7) 0.023(5) 0.031(5) 0.018(4)
C183 0.066(5) 0.068(5) 0.061(4) 0.029(4) 0.024(4) 0.029(4)
C184 0.071(5) 0.066(5) 0.075(5) 0.021(4) 0.028(4) 0.029(4)
C185 0.057(5) 0.077(6) 0.091(6) 0.033(5) 0.025(4) 0.033(4)
C186 0.059(4) 0.054(4) 0.064(4) 0.019(4) 0.017(4) 0.022(4)
C187 0.073(5) 0.073(5) 0.077(5) 0.024(4) 0.039(5) 0.034(5)
C188 0.071(5) 0.065(5) 0.094(6) 0.030(5) 0.042(5) 0.036(4)
C189 0.054(6) 0.165(16) 0.122(11) -0.011(11) 0.014(7) 0.017(8)
C190 0.065(6) 0.113(10) 0.126(11) 0.005(8) 0.001(7) 0.042(7)
C191 0.044(4) 0.084(6) 0.084(6) 0.018(5) 0.017(4) 0.027(4)
C192 0.039(4) 0.065(5) 0.133(9) 0.019(5) 0.027(5) 0.015(4)
C193 0.052(5) 0.055(5) 0.173(13) -0.015(6) 0.006(7) 0.015(4)
C194 0.086(10) 0.33(3) 0.103(11) -0.031(16) 0.025(9) 0.033(15)
C195 0.119(12) 0.21(2) 0.126(13) 0.078(14) 0.021(10) 0.060(14)
C196 0.073(7) 0.086(7) 0.163(13) 0.030(8) 0.015(7) 0.043(6)
C197 0.085(8) 0.138(12) 0.160(14) 0.074(11) 0.062(9) 0.042(8)
C198 0.094(9) 0.062(7) 0.27(2) 0.022(10) 0.056(12) 0.021(6)
C199 0.065(5) 0.107(8) 0.078(6) 0.009(5) 0.028(5) 0.042(6)
C200 0.140(11) 0.109(9) 0.076(6) 0.022(6) 0.043(7) 0.080(9)
C201 0.106(10) 0.102(9) 0.118(10) 0.010(8) 0.055(8) 0.025(8)
C202 0.085(7) 0.121(10) 0.099(8) 0.015(7) 0.036(6) 0.057(7)
C203 0.132(10) 0.072(6) 0.081(7) 0.006(5) 0.049(7) 0.044(7)
C204 0.084(9) 0.176(17) 0.133(13) -0.041(12) 0.022(9) 0.038(10)
C205 0.33(4) 0.167(19) 0.138(15) 0.047(14) 0.063(19) 0.17(2)
C206 0.162(16) 0.172(17) 0.138(14) 0.010(12) 0.089(13) -0.034(13)
C207 0.174(16) 0.23(2) 0.177(17) 0.001(15) 0.034(13) 0.157(17)
C208 0.29(2) 0.104(11) 0.113(11) 0.020(9) 0.091(14) 0.064(14)
C209 0.053(4) 0.045(3) 0.060(4) 0.014(3) 0.022(3) 0.027(3)
C210 0.046(3) 0.041(3) 0.058(4) 0.012(3) 0.019(3) 0.022(3)
C211 0.060(4) 0.047(4) 0.061(4) 0.016(3) 0.024(3) 0.026(3)
C212 0.046(4) 0.053(4) 0.059(4) 0.007(3) 0.014(3) 0.018(3)
C213 0.051(4) 0.046(4) 0.067(5) 0.011(3) 0.010(3) 0.017(3)
C214 0.050(4) 0.041(3) 0.062(4) 0.008(3) 0.015(3) 0.022(3)
C215 0.049(3) 0.033(3) 0.061(4) 0.013(3) 0.019(3) 0.019(3)
C216 0.052(4) 0.046(4) 0.065(4) 0.011(3) 0.018(3) 0.026(3)
C217 0.051(4) 0.058(4) 0.066(5) 0.014(4) 0.015(3) 0.023(3)
C218 0.046(4) 0.058(4) 0.072(5) 0.014(4) 0.014(3) 0.026(3)
C219 0.046(4) 0.043(3) 0.058(4) 0.022(3) 0.023(3) 0.025(3)
C220 0.048(4) 0.043(3) 0.071(5) 0.007(3) 0.024(4) 0.021(3)
C221 0.053(4) 0.038(3) 0.062(4) 0.011(3) 0.028(3) 0.017(3)
C222 0.059(4) 0.048(4) 0.069(5) 0.009(4) 0.020(4) 0.022(3)
C223 0.046(4) 0.041(3) 0.067(4) 0.014(3) 0.017(3) 0.019(3)
C224 0.047(4) 0.044(3) 0.064(4) 0.018(3) 0.008(3) 0.022(3)
C225 0.037(3) 0.041(3) 0.066(4) 0.015(3) 0.016(3) 0.021(3)
C226 0.063(4) 0.049(4) 0.068(5) 0.017(3) 0.022(4) 0.032(4)
C227 0.071(5) 0.038(3) 0.066(4) 0.022(3) 0.022(4) 0.028(3)
C228 0.047(4) 0.044(3) 0.070(4) 0.018(3) 0.023(3) 0.023(3)
C229 0.051(4) 0.044(4) 0.073(5) 0.024(3) 0.021(4) 0.018(3)
C230 0.052(4) 0.039(3) 0.082(5) 0.017(3) 0.015(4) 0.018(3)
C231 0.050(4) 0.048(4) 0.071(5) 0.015(3) 0.006(3) 0.021(3)
C232 0.050(4) 0.047(4) 0.092(6) 0.025(4) 0.023(4) 0.021(3)
C233 0.035(4) 0.061(5) 0.144(9) 0.041(6) 0.012(5) 0.019(3)
C234 0.047(4) 0.053(4) 0.137(9) 0.029(5) 0.022(5) 0.025(4)
C235 0.043(4) 0.045(4) 0.092(6) 0.020(4) 0.016(4) 0.018(3)
C236 0.062(4) 0.052(4) 0.068(5) 0.014(4) 0.021(4) 0.027(4)
C237 0.050(4) 0.036(3) 0.104(7) 0.006(4) 0.022(4) 0.012(3)
C238 0.037(3) 0.048(4) 0.086(5) 0.020(4) 0.020(3) 0.014(3)
C239 0.043(4) 0.053(4) 0.085(6) 0.014(4) 0.017(4) 0.011(3)
C240 0.042(4) 0.057(4) 0.078(5) 0.009(4) 0.015(4) 0.012(3)
C241 0.047(4) 0.073(5) 0.076(5) 0.021(4) 0.029(4) 0.030(4)
C242 0.045(4) 0.069(5) 0.090(6) 0.008(4) 0.032(4) 0.024(4)
C243 0.058(4) 0.052(4) 0.080(5) 0.009(4) 0.023(4) 0.033(4)
C244 0.057(4) 0.054(4) 0.101(6) 0.043(4) 0.028(4) 0.034(4)
C245 0.040(3) 0.065(4) 0.082(5) 0.014(4) 0.015(4) 0.029(3)
C246 0.060(5) 0.088(7) 0.096(7) -0.001(6) 0.000(5) 0.038(5)
C247 0.063(5) 0.077(6) 0.136(10) 0.023(6) 0.042(6) 0.029(5)
C248 0.092(7) 0.093(7) 0.088(7) 0.007(6) 0.027(6) 0.049(6)
C249 0.076(6) 0.055(5) 0.134(10) 0.008(5) 0.015(6) 0.033(5)
C250 0.087(7) 0.096(7) 0.092(7) 0.041(6) 0.033(6) 0.056(6)
C251 0.091(7) 0.066(5) 0.110(8) 0.039(6) 0.052(6) 0.040(5)
C252 0.084(6) 0.048(4) 0.114(8) 0.028(5) 0.057(6) 0.007(4)
C253 0.058(5) 0.107(8) 0.089(7) 0.029(6) 0.032(5) 0.007(5)
C254 0.072(6) 0.074(6) 0.114(8) 0.040(6) 0.062(6) 0.035(5)
C255 0.087(7) 0.091(7) 0.075(6) 0.021(5) 0.049(5) 0.019(6)
C256 0.21(2) 0.191(19) 0.25(2) 0.154(19) 0.15(2) 0.145(18)
C257 0.173(17) 0.056(6) 0.23(2) -0.003(9) 0.122(17) 0.001(8)
C258 0.071(8) 0.28(3) 0.124(13) 0.089(16) 0.024(8) 0.011(12)
C259 0.147(14) 0.104(10) 0.25(2) 0.077(12) 0.137(16) 0.078(10)
C260 0.172(17) 0.161(16) 0.084(9) 0.012(10) 0.056(10) -0.003(13)
C261 0.086(7) 0.089(7) 0.083(7) 0.006(6) 0.001(6) 0.041(6)
C262 0.088(7) 0.110(9) 0.084(7) 0.004(6) 0.000(6) 0.058(7)
C263 0.088(7) 0.084(7) 0.087(7) -0.001(6) -0.019(6) 0.046(6)
C264 0.085(8) 0.127(11) 0.121(10) -0.019(9) -0.012(7) 0.063(8)
C265 0.095(8) 0.085(7) 0.092(8) 0.009(6) -0.004(6) 0.037(6)
C266 0.083(7) 0.101(8) 0.072(6) -0.006(5) 0.000(5) 0.054(6)
C267 0.093(8) 0.091(8) 0.081(7) -0.002(6) 0.006(6) 0.045(7)
C268 0.091(7) 0.102(8) 0.069(6) -0.002(5) 0.010(5) 0.050(7)
C269 0.094(8) 0.090(8) 0.114(9) 0.020(7) 0.034(7) 0.044(7)
C270 0.084(7) 0.089(7) 0.102(8) 0.015(6) 0.019(6) 0.042(6)
C271 0.076(6) 0.099(8) 0.079(6) 0.011(6) 0.010(5) 0.032(6)
C272 0.076(7) 0.097(8) 0.112(9) 0.000(7) -0.006(7) 0.043(6)
C273 0.107(9) 0.088(7) 0.062(6) 0.004(5) 0.007(6) 0.041(7)
C274 0.123(11) 0.103(9) 0.079(7) 0.003(6) 0.006(7) 0.049(8)
C275 0.048(4) 0.071(5) 0.111(8) 0.022(5) 0.034(5) 0.025(4)
C276 0.062(5) 0.061(5) 0.087(6) 0.013(4) 0.028(4) 0.029(4)
C277 0.048(4) 0.049(4) 0.079(5) 0.013(4) 0.019(4) 0.021(3)
C278 0.050(4) 0.064(5) 0.088(6) 0.012(4) 0.021(4) 0.024(4)
C279 0.059(5) 0.078(6) 0.085(6) 0.019(5) 0.027(4) 0.037(4)
C280 0.044(4) 0.051(4) 0.070(5) 0.020(3) 0.020(3) 0.016(3)
C281 0.051(4) 0.055(4) 0.070(5) 0.014(4) 0.009(4) 0.028(3)
C282 0.044(4) 0.062(4) 0.079(5) 0.011(4) 0.014(4) 0.024(3)
C283 0.053(4) 0.074(5) 0.079(6) 0.019(4) 0.019(4) 0.029(4)
C284 0.063(5) 0.055(4) 0.073(5) 0.024(4) 0.021(4) 0.029(4)
C285 0.054(4) 0.067(5) 0.078(5) 0.030(4) 0.013(4) 0.028(4)
C286 0.049(4) 0.064(5) 0.075(5) 0.023(4) 0.017(4) 0.026(4)
C287 0.070(5) 0.058(5) 0.071(5) 0.017(4) 0.019(4) 0.024(4)
C288 0.098(8) 0.088(7) 0.091(7) 0.021(6) 0.024(6) 0.057(6)
C289 0.088(6) 0.071(5) 0.072(6) 0.005(4) 0.007(5) 0.045(5)
C290 0.070(5) 0.067(5) 0.075(5) 0.021(4) 0.020(4) 0.029(4)
C291 0.079(7) 0.101(8) 0.084(7) 0.021(6) 0.026(5) 0.037(6)
C292 0.073(6) 0.097(8) 0.089(7) 0.024(6) 0.011(6) 0.033(6)
C293 0.161(17) 0.101(11) 0.125(13) -0.013(10) 0.047(13) 0.010(11)
C294 0.092(11) 0.139(17) 0.21(3) -0.047(17) 0.038(14) -0.012(11)
C295 0.141(15) 0.179(19) 0.155(17) -0.050(14) -0.046(13) 0.116(15)
C296 0.110(10) 0.135(12) 0.109(10) -0.043(9) -0.023(8) 0.061(10)
C297 0.114(10) 0.099(9) 0.104(10) -0.007(8) 0.002(8) 0.040(8)
C298 0.33(3) 0.119(17) 0.34(4) 0.00(2) 0.07(3) 0.05(2)
C299 0.105(13) 0.25(3) 0.30(3) -0.07(2) 0.049(17) 0.026(16)
C300 0.23(2) 0.23(2) 0.165(19) -0.003(18) -0.064(17) 0.10(2)
C301 0.27(3) 0.22(2) 0.19(2) -0.023(18) 0.076(19) 0.10(2)
C302 0.165(16) 0.126(13) 0.187(18) -0.007(12) -0.005(14) 0.090(13)
C303 0.144(13) 0.110(10) 0.090(8) 0.008(8) 0.021(9) 0.053(10)
C304 0.158(14) 0.136(12) 0.068(7) 0.013(7) 0.011(8) 0.074(12)
C305 0.119(10) 0.125(11) 0.076(7) 0.024(7) -0.008(7) 0.059(9)
C306 0.143(12) 0.081(7) 0.083(7) 0.031(6) 0.010(7) 0.052(8)
C307 0.093(8) 0.104(9) 0.101(8) 0.029(7) 0.014(7) 0.052(7)
C308 0.160(16) 0.167(17) 0.151(15) 0.018(13) 0.078(13) 0.092(15)
C309 0.22(3) 0.132(15) 0.136(16) -0.013(13) -0.017(16) 0.069(16)
C310 0.106(12) 0.26(3) 0.135(15) 0.045(16) -0.003(11) 0.079(15)
C311 0.157(14) 0.101(9) 0.098(9) 0.027(7) 0.027(9) 0.068(10)
C312 0.094(8) 0.090(8) 0.125(10) 0.019(7) -0.006(8) 0.042(7)
C313 0.209(18) 0.165(15) 0.177(16) -0.009(13) 0.037(14) 0.092(14)
C314 0.211(18) 0.153(14) 0.157(14) 0.049(13) 0.060(13) 0.052(13)
C315 0.150(16) 0.098(10) 0.24(2) 0.081(14) 0.103(17) 0.064(11)
C316 0.161(16) 0.112(11) 0.121(12) 0.047(10) 0.055(11) 0.052(12)
C317 0.160(17) 0.130(14) 0.132(14) 0.060(12) 0.024(13) 0.034(13)
C325 0.20(2) 0.20(2) 0.143(17) -0.034(16) 0.046(16) 0.036(17)
O85 0.145(11) 0.213(16) 0.177(13) 0.031(12) 0.029(10) 0.057(11)
C326 0.070(9) 0.23(2) 0.35(3) 0.03(2) -0.015(14) 0.056(13)
O86 0.120(7) 0.110(7) 0.146(9) 0.002(6) -0.018(6) 0.067(6)
C327 0.104(10) 0.23(2) 0.091(9) -0.011(11) 0.017(8) 0.096(13)
O87 0.090(6) 0.170(10) 0.104(6) -0.019(6) 0.008(5) 0.070(6)
C328 0.20(2) 0.18(2) 0.26(3) 0.035(19) 0.05(2) 0.114(19)
O88 0.215(16) 0.177(13) 0.221(16) 0.098(12) 0.070(13) 0.111(12)
C329 0.23(2) 0.120(14) 0.22(2) 0.036(16) -0.027(19) 0.059(16)
O89 0.26(2) 0.28(2) 0.25(2) 0.046(18) 0.013(17) 0.146(19)
C330 0.133(14) 0.20(2) 0.130(14) 0.026(14) -0.008(12) 0.001(14)
O90 0.190(13) 0.107(8) 0.186(13) 0.005(8) -0.017(11) 0.051(9)
C331 0.097(8) 0.107(9) 0.110(9) 0.043(7) 0.050(7) 0.050(7)
O91 0.081(5) 0.069(4) 0.133(7) 0.012(4) 0.050(5) 0.020(4)
C332 0.23(3) 0.24(3) 0.130(16) -0.005(17) 0.053(18) 0.12(2)
O92 0.167(11) 0.182(11) 0.116(7) 0.045(8) 0.074(8) 0.114(10)
C333 0.18(2) 0.116(15) 0.26(3) -0.077(18) -0.03(2) 0.053(15)
O93 0.140(10) 0.216(15) 0.098(7) -0.006(8) 0.043(7) 0.040(10)
C337 0.20(2) 0.25(3) 0.156(19) 0.044(19) 0.050(18) 0.06(2)
C335 0.074(6) 0.079(6) 0.135(10) 0.006(6) 0.008(6) 0.052(6)
O95 0.081(5) 0.096(6) 0.146(8) 0.043(6) 0.010(5) 0.039(4)
C334 0.089(11) 0.26(3) 0.21(2) -0.01(2) 0.024(13) 0.058(14)
C338 0.154(19) 0.29(4) 0.17(2) 0.01(2) 0.055(17) 0.12(2)
C336 0.18(2) 0.26(3) 0.142(18) 0.038(19) 0.048(17) 0.09(2)
C339 0.112(13) 0.159(18) 0.24(3) 0.040(18) 0.080(16) 0.043(13)
C340 0.133(13) 0.111(11) 0.152(14) 0.038(10) 0.045(11) 0.058(10)
C341 0.156(15) 0.162(15) 0.161(15) 0.072(13) 0.088(13) 0.106(14)
O98 0.151(9) 0.110(7) 0.151(9) 0.046(7) 0.069(8) 0.065(7)
O94 0.26(2) 0.151(12) 0.203(16) -0.005(12) 0.042(15) 0.074(13)
O96 0.106(6) 0.112(7) 0.152(9) 0.060(6) 0.053(6) 0.065(6)
O97 0.159(11) 0.238(16) 0.172(12) 0.029(11) 0.070(10) 0.113(12)

loop_
_atom_type_symbol
_atom_type_description
_atom_type_scat_dispersion_real
_atom_type_scat_dispersion_imag
_atom_type_scat_source
C C 0.0181 0.0091 'International Tables Vol C Tables 4.2.6.8 and 6.1.1.4'
H H 0.0000 0.0000 'International Tables Vol C Tables 4.2.6.8 and 6.1.1.4'
N N 0.0311 0.0180 'International Tables Vol C Tables 4.2.6.8 and 6.1.1.4'
O O 0.0492 0.0322 'International Tables Vol C Tables 4.2.6.8 and 6.1.1.4'
F F 0.0727 0.0534 'International Tables Vol C Tables 4.2.6.8 and 6.1.1.4'
S S 0.3331 0.5567 'International Tables Vol C Tables 4.2.6.8 and 6.1.1.4'
Rh Rh 0.0927 3.6045 'International Tables Vol C Tables 4.2.6.8 and 6.1.1.4'

loop_
_geom_angle_atom_site_label_1
_geom_angle_atom_site_label_2
_geom_angle_atom_site_label_3
_geom_angle
_geom_angle_site_symmetry_1
_geom_angle_site_symmetry_3
N3 Rh1 O2 88.0(4) . .
N3 Rh1 C35 115.8(4) . .
N3 Rh1 C36 92.4(4) . .
N3 Rh1 C37 103.6(4) . .
O1 Rh1 N3 82.3(4) . .
O1 Rh1 O2 77.1(4) . .
O1 Rh1 C33 137.5(3) . .
O1 Rh1 C35 100.3(3) . .
O1 Rh1 C36 128.3(3) . .
O1 Rh1 C37 163.5(3) . .
O2 Rh1 C35 155.8(3) . .
O2 Rh1 C36 154.5(4) . .
O2 Rh1 C37 118.1(4) . .
C33 Rh1 N3 140.1(4) . .
C33 Rh1 O2 100.9(4) . .
C33 Rh1 C35 64.52(8) . .
C33 Rh1 C36 63.53(9) . .
C33 Rh1 C37 38.18(6) . .
C34 Rh1 N3 154.2(4) . .
C34 Rh1 O1 103.8(3) . .
C34 Rh1 O2 117.8(3) . .
C34 Rh1 C33 39.10(6) . .
C34 Rh1 C35 38.75(5) . .
C34 Rh1 C36 63.87(9) . .
C34 Rh1 C37 64.30(9) . .
C35 Rh1 C36 37.54(6) . .
C35 Rh1 C37 63.28(9) . .
C37 Rh1 C36 37.36(6) . .
O4 Rh2 N6 84.4(4) . 2_665
O5 Rh2 N6 83.6(4) . 2_665
O5 Rh2 O4 77.7(4) . .
O5 Rh2 C43 153.3(5) . .
O5 Rh2 C44 115.6(5) . .
O5 Rh2 C45 98.5(4) . .
O5 Rh2 C46 115.7(5) . .
C43 Rh2 N6 96.1(4) . 2_665
C43 Rh2 O4 128.9(5) . .
C43 Rh2 C44 38.6(2) . .
C43 Rh2 C45 64.8(3) . .
C44 Rh2 N6 104.5(4) . 2_665
C44 Rh2 O4 164.4(4) . .
C45 Rh2 N6 139.7(5) . 2_665
C45 Rh2 O4 135.6(5) . .
C45 Rh2 C44 38.5(2) . .
C46 Rh2 N6 160.4(5) . 2_665
C46 Rh2 O4 102.8(4) . .
C46 Rh2 C43 65.1(4) . .
C46 Rh2 C44 64.8(3) . .
C46 Rh2 C45 38.7(2) . .
C47 Rh2 N6 122.2(4) . 2_665
C47 Rh2 O4 99.5(4) . .
C47 Rh2 O5 153.9(5) . .
C47 Rh2 C43 38.9(2) . .
C47 Rh2 C44 64.9(3) . .
C47 Rh2 C45 65.1(3) . .
C47 Rh2 C46 39.0(2) . .
N9 Rh3 O9 84.9(3) . .
O10 Rh3 N9 85.4(3) . .
O10 Rh3 O9 76.3(3) . .
O10 Rh3 C86 97.6(3) . .
O10 Rh3 C87 107.3(2) . .
O10 Rh3 C88 140.6(2) . .
O10 Rh3 C89 162.0(3) . .
C85 Rh3 N9 153.1(3) . .
C85 Rh3 O9 99.0(3) . .
C85 Rh3 O10 121.4(3) . .
C85 Rh3 C86 37.4 . .
C85 Rh3 C87 64.74(7) . .
C85 Rh3 C88 66.87(8) . .
C85 Rh3 C89 41.04(5) . .
C86 Rh3 N9 150.9(3) . .
C86 Rh3 O9 124.1(3) . .
C86 Rh3 C88 65.44(7) . .
C87 Rh3 N9 111.7(2) . .
C87 Rh3 O9 163.1(3) . .
C87 Rh3 C86 39.7 . .
C87 Rh3 C88 37.2 . .
C88 Rh3 N9 94.0(2) . .
C88 Rh3 O9 142.9(3) . .
C89 Rh3 N9 112.3(3) . .
C89 Rh3 O9 107.1(3) . .
C89 Rh3 C86 65.57(8) . .
C89 Rh3 C87 64.41(8) . .
C89 Rh3 C88 39.73(5) . .
N12 Rh4 O13 84.6(6) 2_665 .
N12 Rh4 C95 133.6(6) 2_665 .
N12 Rh4 C98 95.3(4) 2_665 .
N12 Rh4 C99 102.0(5) 2_665 .
O12 Rh4 N12 85.7(4) . 2_665
O12 Rh4 O13 80.8(5) . .
O12 Rh4 C95 91.4(4) . .
O12 Rh4 C96 108.4(4) . .
O12 Rh4 C98 144.4(5) . .
O12 Rh4 C99 108.1(5) . .
O13 Rh4 C95 140.7(4) . .
O13 Rh4 C99 169.1(4) . .
C95 Rh4 C99 35.83(12) . .
C96 Rh4 N12 161.4(4) . 2_665
C96 Rh4 O13 109.1(4) . .
C96 Rh4 C95 37.51(13) . .
C96 Rh4 C98 66.16(16) . .
C96 Rh4 C99 62.65(19) . .
C97 Rh4 N12 124.4(4) . 2_665
C97 Rh4 O12 149.3(4) . .
C97 Rh4 O13 105.0(4) . .
C97 Rh4 C95 64.73(18) . .
C97 Rh4 C96 41.01(11) . .
C97 Rh4 C98 40.27(11) . .
C97 Rh4 C99 64.09(18) . .
C98 Rh4 O13 134.8(4) . .
C98 Rh4 C95 62.44(19) . .
C98 Rh4 C99 36.84(12) . .
O17 Rh5 N15 84.7(3) . .
O17 Rh5 C141 104.3(3) . .
O18 Rh5 N15 84.9(3) . .
O18 Rh5 O17 77.9(3) . .
O18 Rh5 C137 100.1(3) . .
O18 Rh5 C138 117.5(3) . .
O18 Rh5 C139 156.7(3) . .
O18 Rh5 C140 151.5(3) . .
O18 Rh5 C141 114.6(3) . .
C137 Rh5 N15 139.6(3) . .
C137 Rh5 O17 135.6(3) . .
C137 Rh5 C138 40.69(9) . .
C137 Rh5 C141 35.70(7) . .
C138 Rh5 N15 101.6(3) . .
C138 Rh5 O17 163.6(3) . .
C138 Rh5 C141 65.12(13) . .
C139 Rh5 N15 95.5(3) . .
C139 Rh5 O17 125.4(3) . .
C139 Rh5 C137 64.82(13) . .
C139 Rh5 C138 39.50(9) . .
C139 Rh5 C141 64.31(13) . .
C140 Rh5 N15 123.0(3) . .
C140 Rh5 O17 97.7(3) . .
C140 Rh5 C137 63.19(13) . .
C140 Rh5 C138 66.11(13) . .
C140 Rh5 C139 38.81(9) . .
C140 Rh5 C141 38.56(9) . .
C141 Rh5 N15 159.6(3) . .
N18 Rh6 O21 84.8(5) 2_665 .
N18 Rh6 C147 97.8(3) 2_665 .
N18 Rh6 C148 126.1(4) 2_665 .
O20 Rh6 N18 86.2(4) . 2_665
O20 Rh6 O21 78.4(5) . .
O20 Rh6 C147 112.3(3) . .
O20 Rh6 C148 89.9(3) . .
O20 Rh6 C149 101.3(3) . .
O20 Rh6 C151 149.7(3) . .
O21 Rh6 C147 169.1(3) . .
O21 Rh6 C148 146.5(4) . .
C147 Rh6 C148 36.2 . .
C149 Rh6 N18 160.6(3) . 2_665
C149 Rh6 O21 114.1(4) . .
C149 Rh6 C147 62.80(6) . .
C149 Rh6 C148 37.3 . .
C150 Rh6 N18 133.2(3) . 2_665
C150 Rh6 O20 140.3(3) . .
C150 Rh6 O21 106.1(3) . .
C150 Rh6 C147 64.49(6) . .
C150 Rh6 C148 64.27(6) . .
C150 Rh6 C149 40.0 . .
C150 Rh6 C151 40.2 . .
C151 Rh6 N18 98.9(3) . 2_665
C151 Rh6 O21 131.6(3) . .
C151 Rh6 C147 37.5 . .
C151 Rh6 C148 62.83(6) . .
C151 Rh6 C149 65.67(6) . .
N21 Rh7 O25 85.6(3) . .
N21 Rh7 O26 86.5(3) . .
N21 Rh7 C189 97.9(2) . .
N21 Rh7 C190 114.7(2) . .
N21 Rh7 C191 151.8(2) . .
N21 Rh7 C192 152.9(2) . .
N21 Rh7 C193 112.9(2) . .
O25 Rh7 C190 109.39(17) . .
O25 Rh7 C191 98.72(16) . .
O25 Rh7 C192 120.63(18) . .
O26 Rh7 O25 76.9(3) . .
O26 Rh7 C189 140.68(18) . .
O26 Rh7 C190 157.90(19) . .
O26 Rh7 C191 121.7(2) . .
O26 Rh7 C192 92.73(18) . .
C189 Rh7 O25 142.21(19) . .
C189 Rh7 C190 35.5 . .
C189 Rh7 C191 62.0 . .
C189 Rh7 C192 66.2 . .
C190 Rh7 C191 37.6 . .
C190 Rh7 C192 65.6 . .
C191 Rh7 C192 39.5 . .
C193 Rh7 O25 161.50(18) . .
C193 Rh7 O26 102.69(17) . .
C193 Rh7 C189 39.8 . .
C193 Rh7 C190 64.4 . .
C193 Rh7 C191 65.4 . .
C193 Rh7 C192 41.0 . .
N24 Rh8 C199 93.3(2) 2_656 .
N24 Rh8 C200 109.90(19) 2_656 .
N24 Rh8 C201 147.27(19) 2_656 .
N24 Rh8 C202 152.5(2) 2_656 .
N24 Rh8 C203 113.8(2) 2_656 .
O28 Rh8 N24 84.6(3) . 2_656
O28 Rh8 C199 144.22(18) . .
O28 Rh8 C200 109.22(19) . .
O28 Rh8 C201 100.10(19) . .
O28 Rh8 C202 122.83(18) . .
O28 Rh8 C203 161.59(18) . .
O29 Rh8 N24 86.9(3) . 2_656
O29 Rh8 O28 77.6(2) . .
O29 Rh8 C199 138.04(18) . .
O29 Rh8 C200 162.09(18) . .
O29 Rh8 C201 125.82(19) . .
O29 Rh8 C202 97.37(17) . .
O29 Rh8 C203 103.23(17) . .
C200 Rh8 C199 38.5 . .
C200 Rh8 C201 37.9 . .
C200 Rh8 C202 64.9 . .
C201 Rh8 C199 64.0 . .
C202 Rh8 C199 65.5 . .
C202 Rh8 C201 38.6 . .
C203 Rh8 C199 39.4 . .
C203 Rh8 C200 64.9 . .
C203 Rh8 C201 64.2 . .
C203 Rh8 C202 38.8 . .
N27 Rh9 O33 83.3(2) . .
N27 Rh9 C243 149.81(18) . .
N27 Rh9 C244 153.13(17) . .
O33 Rh9 C243 126.69(13) . .
O33 Rh9 C244 100.94(13) . .
O34 Rh9 N27 85.3(2) . .
O34 Rh9 O33 76.7(2) . .
O34 Rh9 C241 143.57(15) . .
O34 Rh9 C242 107.42(14) . .
O34 Rh9 C243 97.63(13) . .
O34 Rh9 C244 121.53(13) . .
O34 Rh9 C245 161.15(13) . .
C241 Rh9 N27 93.87(17) . .
C241 Rh9 O33 139.51(15) . .
C241 Rh9 C243 66.1 . .
C241 Rh9 C244 65.6 . .
C242 Rh9 N27 110.06(18) . .
C242 Rh9 O33 166.08(13) . .
C242 Rh9 C241 39.2 . .
C242 Rh9 C243 40.4 . .
C242 Rh9 C244 65.4 . .
C242 Rh9 C245 65.8 . .
C243 Rh9 C244 37.6 . .
C245 Rh9 N27 113.46(17) . .
C245 Rh9 O33 105.97(14) . .
C245 Rh9 C241 38.9 . .
C245 Rh9 C243 65.5 . .
C245 Rh9 C244 39.7 . .
N30 Rh10 O36 86.6(2) 2_656 .
N30 Rh10 C251 158.69(19) 2_656 .
N30 Rh10 C252 147.98(19) 2_656 .
N30 Rh10 C253 110.38(18) 2_656 .
N30 Rh10 C254 97.01(18) 2_656 .
N30 Rh10 C255 119.9(2) 2_656 .
O36 Rh10 C251 114.69(15) . .
O36 Rh10 C252 94.77(14) . .
O36 Rh10 C253 109.27(15) . .
O36 Rh10 C255 153.48(15) . .
O37 Rh10 N30 84.1(3) . 2_656
O37 Rh10 O36 77.6(2) . .
O37 Rh10 C251 100.81(18) . .
O37 Rh10 C252 127.47(17) . .
O37 Rh10 C253 163.90(18) . .
O37 Rh10 C254 136.28(17) . .
O37 Rh10 C255 102.30(17) . .
C252 Rh10 C251 35.8 . .
C253 Rh10 C251 63.1 . .
C253 Rh10 C252 39.3 . .
C253 Rh10 C255 64.8 . .
C254 Rh10 O36 146.05(15) . .
C254 Rh10 C251 65.0 . .
C254 Rh10 C252 64.9 . .
C254 Rh10 C253 38.0 . .
C254 Rh10 C255 40.2 . .
C255 Rh10 C251 38.9 . .
C255 Rh10 C252 63.8 . .
N33 Rh11 C295 162.5(2) . .
N33 Rh11 C296 141.5(2) . .
O41 Rh11 N33 85.4(3) . .
O41 Rh11 O42 77.7(3) . .
O41 Rh11 C294 146.8(2) . .
O41 Rh11 C295 112.0(2) . .
O41 Rh11 C296 97.0(2) . .
O41 Rh11 C297 110.5(2) . .
O42 Rh11 N33 85.0(3) . .
O42 Rh11 C294 101.5(2) . .
O42 Rh11 C295 99.7(3) . .
O42 Rh11 C296 133.2(3) . .
O42 Rh11 C297 165.9(2) . .
C293 Rh11 N33 99.2(2) . .
C293 Rh11 O41 148.6(2) . .
C293 Rh11 O42 133.4(3) . .
C293 Rh11 C294 40.9 . .
C293 Rh11 C295 65.3 . .
C293 Rh11 C296 60.4 . .
C293 Rh11 C297 38.4 . .
C294 Rh11 N33 127.8(2) . .
C294 Rh11 C295 34.9 . .
C294 Rh11 C296 58.9 . .
C294 Rh11 C297 65.2 . .
C296 Rh11 C295 38.8 . .
C297 Rh11 N33 106.7(2) . .
C297 Rh11 C295 66.8 . .
C297 Rh11 C296 36.6 . .
N36 Rh12 O44 83.6(4) 2_676 .
N36 Rh12 C303 122.8(3) 2_676 .
N36 Rh12 C304 161.6(3) 2_676 .
N36 Rh12 C305 139.7(2) 2_676 .
N36 Rh12 C306 104.9(2) 2_676 .
N36 Rh12 C307 96.1(3) 2_676 .
O44 Rh12 C303 153.1(3) . .
O44 Rh12 C304 114.4(3) . .
O44 Rh12 C305 99.8(3) . .
O44 Rh12 C306 116.9(2) . .
O44 Rh12 C307 155.5(2) . .
O45 Rh12 N36 85.5(3) . 2_676
O45 Rh12 O44 79.2(4) . .
O45 Rh12 C303 96.2(3) . .
O45 Rh12 C304 101.2(3) . .
O45 Rh12 C305 134.8(3) . .
O45 Rh12 C306 161.3(3) . .
O45 Rh12 C307 125.2(3) . .
C303 Rh12 C304 40.0 . .
C303 Rh12 C305 64.54(5) . .
C304 Rh12 C305 37.6 . .
C306 Rh12 C303 65.07(5) . .
C306 Rh12 C304 64.33(5) . .
C306 Rh12 C305 37.9 . .
C306 Rh12 C307 39.5 . .
C307 Rh12 C303 38.9 . .
C307 Rh12 C304 66.00(6) . .
C307 Rh12 C305 64.93(5) . .
O2 N1 C12 111.2(10) . .
C11 N1 O2 123.6(12) . .
C11 N1 C12 125.1(12) . .
O5 N2 C13 118.4(10) . .
O5 N2 C14 118.1(11) . .
C13 N2 C14 123.4(12) . .
C15 N3 Rh1 121.5(10) . .
C19 N3 Rh1 119.5(10) . .
C19 N3 C15 119.0(13) . .
C20 N4 H4 115.6 . .
C20 N4 C21 128.7(12) . .
C21 N4 H4 115.6 . .
C24 N5 H5 115.7 . .
C27 N5 H5 115.7 . .
C27 N5 C24 128.6(10) . .
C28 N6 Rh2 121.1(8) . 2_665
C28 N6 C32 120.5(10) . .
C32 N6 Rh2 118.3(7) . 2_665
O10 N7 C63 117.4(8) . .
O10 N7 C64 116.0(8) . .
C63 N7 C64 126.5(7) . .
C65 N8 O13 122.7(12) . .
C65 N8 C66 131.0(10) . .
C66 N8 O13 106.0(12) . .
C67 N9 Rh3 121.4(6) . .
C71 N9 Rh3 117.8(6) . .
C71 N9 C67 120.8(7) . .
C72 N10 H10A 116.0 . .
C72 N10 C73 128.0(7) . .
C73 N10 H10A 116.0 . .
C76 N11 H11 116.2 . .
C79 N11 H11 116.2 . .
C79 N11 C76 127.6(7) . .
C80 N12 Rh4 123.6(10) . 2_665
C80 N12 C84 117.8(8) . .
C84 N12 Rh4 118.3(10) . 2_665
C115 N13 O18 109.9(8) . .
C115 N13 C116 127.2(7) . .
C116 N13 O18 122.9(9) . .
C117 N14 O21 121.9(11) . .
C117 N14 C118 127.4(9) . .
C118 N14 O21 110.3(11) . .
C119 N15 Rh5 121.0(5) . .
C119 N15 C123 118.9(7) . .
C123 N15 Rh5 119.2(6) . .
C124 N16 H16 116.2 . .
C124 N16 H16A 114.1 . .
C124 N16 C125 127.7(8) . .
C124 N16 C12A 131.9(8) . .
C125 N16 H16 116.2 . .
C12A N16 H16A 114.1 . .
C128 N17 H17 116.5 . .
C12D N17 H17A 121.0 . .
C12D N17 C131 118.1(8) . .
C131 N17 H17 116.5 . .
C131 N17 H17A 121.0 . .
C131 N17 C128 126.9(9) . .
C132 N18 Rh6 124.1(8) . 2_665
C136 N18 Rh6 117.7(9) . 2_665
C136 N18 C132 118.0(9) . .
O26 N19 C168 115.8(6) . .
C167 N19 O26 118.2(7) . .
C167 N19 C168 125.8(5) . .
O29 N20 C170 115.6(6) . .
C169 N20 O29 118.1(6) . .
C169 N20 C170 126.3(5) . .
C171 N21 Rh7 122.6(4) . .
C175 N21 Rh7 120.1(4) . .
C175 N21 C171 117.2(5) . .
C176 N22 H22A 117.0 . .
C176 N22 C177 125.9(5) . .
C177 N22 H22A 117.0 . .
C180 N23 H23A 115.0 . .
C183 N23 H23A 115.0 . .
C183 N23 C180 130.1(5) . .
C184 N24 Rh8 121.8(4) . 2_656
C188 N24 Rh8 118.7(4) . 2_656
C188 N24 C184 118.9(5) . .
O34 N25 C219 117.6(5) . .
O34 N25 C220 115.6(5) . .
C219 N25 C220 126.7(4) . .
O37 N26 C222 116.7(5) . .
C221 N26 O37 118.2(5) . .
C221 N26 C222 125.1(5) . .
C223 N27 Rh9 120.8(4) . .
C223 N27 C227 119.3(4) . .
C227 N27 Rh9 119.6(4) . .
C228 N28 H28A 116.6 . .
C228 N28 C229 126.8(5) . .
C229 N28 H28A 116.6 . .
C232 N29 H29A 116.9 . .
C235 N29 H29A 116.9 . .
C235 N29 C232 126.3(6) . .
C236 N30 Rh10 119.9(5) . 2_656
C240 N30 Rh10 122.1(4) . 2_656
C240 N30 C236 117.8(5) . .
O42 N31 C271 119.2(9) . .
O42 N31 C272 116.9(9) . .
C271 N31 C272 123.8(9) . .
O45 N32 C274 112.4(9) . .
C273 N32 O45 118.5(8) . .
C273 N32 C274 129.2(10) . .
C275 N33 Rh11 120.1(5) . .
C275 N33 C279 120.3(6) . .
C279 N33 Rh11 119.6(5) . .
C280 N34 H34 116.7 . .
C280 N34 C281 126.7(5) . .
C281 N34 H34 116.7 . .
C284 N35 H35 117.7 . .
C287 N35 H35 117.7 . .
C287 N35 C284 124.6(5) . .
C288 N36 Rh12 120.4(6) . 2_676
C292 N36 Rh12 118.4(6) . 2_676
C292 N36 C288 120.9(7) . .
C11 O1 Rh1 112.7(10) . .
N1 O2 Rh1 107.6(8) . .
C13 O4 Rh2 114.5(8) . .
N2 O5 Rh2 111.0(7) . .
C63 O9 Rh3 113.3(6) . .
N7 O10 Rh3 111.3(7) . .
C65 O12 Rh4 110.8(10) . .
N8 O13 Rh4 102.2(11) . .
C115 O17 Rh5 109.9(5) . .
N13 O18 Rh5 118.4(8) . .
C117 O20 Rh6 114.7(9) . .
N14 O21 Rh6 104.0(10) . .
C167 O25 Rh7 111.9(4) . .
N19 O26 Rh7 109.8(5) . .
C169 O28 Rh8 113.2(4) . .
N20 O29 Rh8 110.5(5) . .
C219 O33 Rh9 112.9(3) . .
N25 O34 Rh9 110.2(4) . .
C221 O36 Rh10 113.5(3) . .
N26 O37 Rh10 110.7(4) . .
C271 O41 Rh11 111.8(5) . .
N31 O42 Rh11 110.3(7) . .
C273 O44 Rh12 108.6(7) . .
N32 O45 Rh12 107.6(7) . .
O49 S1 O51 113.7(11) . .
O49 S1 C313 108.2(11) . .
O50 S1 O49 114.0(16) . .
O50 S1 O51 110.9(11) . .
O50 S1 C313 108.8(12) . .
O51 S1 C313 100.3(7) . .
O52 S2 O53 117.9(8) . .
O52 S2 O54 109.1(8) . .
O52 S2 C314 110.6(6) . .
O53 S2 O54 108.4(9) . .
O53 S2 C314 105.1(6) . .
O54 S2 C314 104.9(6) . .
O55 S3 O56 128.8(10) . .
O55 S3 O57 117.3(9) . .
O55 S3 C315 104.2(6) . .
O56 S3 O57 97.6(10) . .
O56 S3 C315 92.3(6) . .
O57 S3 C315 114.6(8) . .
O58 S4 O60 123.3(18) . .
O58 S4 C316 96.2(10) . .
O59 S4 O58 126.7(15) . .
O59 S4 O60 96.8(16) . .
O59 S4 C316 110.2(10) . .
O60 S4 C316 100.8(12) . .
O61 S5 O62 113.5(7) . .
O61 S5 O63 117.7(6) . .
O61 S5 C317 105.4(6) . .
O62 S5 C317 97.9(6) . .
O63 S5 O62 111.1(7) . .
O63 S5 C317 109.1(6) . .
C2 C1 C11 118.8(12) . .
C10 C1 C2 118.6(14) . .
C10 C1 C11 122.6(13) . .
C3 C2 C1 116.1(13) . .
C7 C2 C1 119.4(12) . .
C7 C2 C3 124.4(12) . .
C4 C3 C2 114.9(13) . .
C4 C3 C12 120.3(12) . .
C12 C3 C2 124.7(12) . .
C3 C4 H4A 119.0 . .
C3 C4 C5 122.1(13) . .
C5 C4 H4A 119.0 . .
C4 C5 H5A 120.3 . .
C6 C5 C4 119.4(13) . .
C6 C5 H5A 120.3 . .
C5 C6 C7 121.0(14) . .
C5 C6 C13 119.9(12) . .
C7 C6 C13 119.0(10) . .
C2 C7 C6 118.1(11) . .
C2 C7 C8 120.2(12) . .
C6 C7 C8 121.7(13) . .
C9 C8 C7 120.2(15) . .
C9 C8 C14 121.1(13) . .
C14 C8 C7 118.5(13) . .
C8 C9 H9 120.5 . .
C8 C9 C10 118.9(13) . .
C10 C9 H9 120.5 . .
C1 C10 C9 122.1(14) . .
C1 C10 H10 118.9 . .
C9 C10 H10 118.9 . .
N1 C11 C1 120.0(13) . .
O1 C11 N1 118.9(15) . .
O1 C11 C1 121.1(12) . .
O3 C12 N1 118.9(12) . .
O3 C12 C3 126.3(13) . .
C3 C12 N1 114.7(10) . .
N2 C13 C6 118.5(10) . .
O4 C13 N2 118.0(12) . .
O4 C13 C6 123.5(11) . .
N2 C14 C8 118.3(12) . .
O6 C14 N2 115.0(15) . .
O6 C14 C8 126.7(14) . .
N3 C15 H15 118.9 . .
C16 C15 N3 122.3(14) . .
C16 C15 H15 118.9 . .
C15 C16 H16B 119.5 . .
C15 C16 C17 121.0(12) . .
C17 C16 H16B 119.5 . .
C16 C17 C18 116.0(12) . .
C16 C17 C20 121.4(11) . .
C18 C17 C20 122.6(14) . .
C17 C18 H18 119.8 . .
C17 C18 C19 120.3(15) . .
C19 C18 H18 119.8 . .
N3 C19 C18 120.9(13) . .
N3 C19 H19 119.5 . .
C18 C19 H19 119.5 . .
N4 C20 C17 118.8(12) . .
O7 C20 N4 125.0(12) . .
O7 C20 C17 116.2(13) . .
C22 C21 N4 119.3(11) . .
C26 C21 N4 124.0(13) . .
C26 C21 C22 116.7(12) . .
C21 C22 H22 118.6 . .
C23 C22 C21 122.8(12) . .
C23 C22 H22 118.6 . .
C22 C23 H23 121.3 . .
C24 C23 C22 117.3(13) . .
C24 C23 H23 121.3 . .
C23 C24 N5 121.9(11) . .
C25 C24 N5 117.1(11) . .
C25 C24 C23 120.7(13) . .
C24 C25 H25 119.1 . .
C24 C25 C26 121.9(14) . .
C26 C25 H25 119.1 . .
C21 C26 C25 119.9(14) . .
C21 C26 H26 120.0 . .
C25 C26 H26 120.0 . .
N5 C27 C30 114.8(10) . .
O8 C27 N5 124.2(12) . .
O8 C27 C30 120.9(11) . .
N6 C28 H28 119.5 . .
N6 C28 C29 121.1(11) . .
C29 C28 H28 119.5 . .
C28 C29 H29 120.2 . .
C30 C29 C28 119.7(11) . .
C30 C29 H29 120.2 . .
C29 C30 C27 119.9(10) . .
C29 C30 C31 117.9(11) . .
C31 C30 C27 122.2(11) . .
C30 C31 H31 120.3 . .
C32 C31 C30 119.4(12) . .
C32 C31 H31 120.3 . .
N6 C32 C31 121.3(11) . .
N6 C32 H32 119.3 . .
C31 C32 H32 119.3 . .
C34 C33 Rh1 69.63(10) . .
C34 C33 C37 108.1 . .
C34 C33 C38 126.0 . .
C37 C33 Rh1 73.77(13) . .
C37 C33 C38 126.0 . .
C38 C33 Rh1 122.24(11) . .
C33 C34 Rh1 71.27(10) . .
C33 C34 C35 107.9 . .
C33 C34 C39 126.0 . .
C35 C34 Rh1 72.99(13) . .
C35 C34 C39 126.0 . .
C39 C34 Rh1 121.45(12) . .
C34 C35 Rh1 68.26(12) . .
C34 C35 C40 125.9 . .
C36 C35 Rh1 73.51(12) . .
C36 C35 C34 108.1 . .
C36 C35 C40 126.0 . .
C40 C35 Rh1 123.88(10) . .
C35 C36 Rh1 68.95(10) . .
C35 C36 C37 108.0 . .
C35 C36 C41 126.2 . .
C37 C36 Rh1 70.36(10) . .
C37 C36 C41 125.9 . .
C41 C36 Rh1 126.12(11) . .
C33 C37 Rh1 68.05(12) . .
C33 C37 C36 108.0 . .
C33 C37 C42 126.0 . .
C36 C37 Rh1 72.29(11) . .
C36 C37 C42 126.0 . .
C42 C37 Rh1 125.22(9) . .
C33 C38 H38A 109.5 . .
C33 C38 H38B 109.5 . .
C33 C38 H38C 109.5 . .
H38A C38 H38B 109.5 . .
H38A C38 H38C 109.5 . .
H38B C38 H38C 109.5 . .
C34 C39 H39A 109.5 . .
C34 C39 H39B 109.5 . .
C34 C39 H39C 109.5 . .
H39A C39 H39B 109.5 . .
H39A C39 H39C 109.5 . .
H39B C39 H39C 109.5 . .
C35 C40 H40A 109.5 . .
C35 C40 H40B 109.5 . .
C35 C40 H40C 109.5 . .
H40A C40 H40B 109.5 . .
H40A C40 H40C 109.5 . .
H40B C40 H40C 109.5 . .
C36 C41 H41A 109.5 . .
C36 C41 H41B 109.5 . .
C36 C41 H41C 109.5 . .
H41A C41 H41B 109.5 . .
H41A C41 H41C 109.5 . .
H41B C41 H41C 109.5 . .
C37 C42 H42A 109.5 . .
C37 C42 H42B 109.5 . .
C37 C42 H42C 109.5 . .
H42A C42 H42B 109.5 . .
H42A C42 H42C 109.5 . .
H42B C42 H42C 109.5 . .
C54 C53 C62 120.7 . .
C54 C53 C63 120.7 . .
C62 C53 C63 118.6 . .
C53 C54 C55 122.8 . .
C53 C54 C59 122.3 . .
C55 C54 C59 114.9 . .
C54 C55 C64 119.0 . .
C56 C55 C54 123.8 . .
C56 C55 C64 117.0 . .
C55 C56 H56 120.0 . .
C55 C56 C57 120.0 . .
C57 C56 H56 120.0 . .
C56 C57 H57 121.1 . .
C58 C57 C56 117.8 . .
C58 C57 H57 121.1 . .
C57 C58 C59 124.2 . .
C57 C58 C65 119.7 . .
C59 C58 C65 116.0 . .
C54 C59 C58 119.1 . .
C60 C59 C54 116.4 . .
C60 C59 C58 124.4 . .
C59 C60 C66 113.6 . .
C61 C60 C59 123.5 . .
C61 C60 C66 122.8 . .
C60 C61 H61 120.5 . .
C60 C61 C62 119.0 . .
C62 C61 H61 120.5 . .
C53 C62 C61 118.1 . .
C53 C62 H62 121.0 . .
C61 C62 H62 121.0 . .
N7 C63 C53 116.0(4) . .
O9 C63 N7 120.4(6) . .
O9 C63 C53 123.6(4) . .
N7 C64 C55 114.5(4) . .
O11 C64 N7 120.4(6) . .
O11 C64 C55 125.1(4) . .
N8 C65 C58 116.7(5) . .
O12 C65 N8 123.3(8) . .
O12 C65 C58 119.9(6) . .
N8 C66 C60 117.3(5) . .
O14 C66 N8 128.9(10) . .
O14 C66 C60 113.1(8) . .
N9 C67 H67 119.5 . .
N9 C67 C68 121.1(4) . .
C68 C67 H67 119.5 . .
C67 C68 H68 121.0 . .
C69 C68 C67 118.0 . .
C69 C68 H68 121.0 . .
C68 C69 C70 119.3 . .
C68 C69 C72 118.8 . .
C70 C69 C72 121.9 . .
C69 C70 H70 120.7 . .
C69 C70 C71 118.7 . .
C71 C70 H70 120.7 . .
N9 C71 C70 122.1(4) . .
N9 C71 H71 118.9 . .
C70 C71 H71 118.9 . .
N10 C72 C69 116.3(4) . .
O15 C72 N10 124.3(6) . .
O15 C72 C69 119.3(4) . .
C74 C73 N10 124.5(4) . .
C74 C73 C78 118.5 . .
C78 C73 N10 116.9(4) . .
C73 C74 H74 120.8 . .
C73 C74 C75 118.3 . .
C75 C74 H74 120.8 . .
C74 C75 H75 118.8 . .
C76 C75 C74 122.4 . .
C76 C75 H75 118.8 . .
C75 C76 N11 118.1(4) . .
C75 C76 C77 119.4 . .
C77 C76 N11 122.5(4) . .
C76 C77 H77 121.8 . .
C78 C77 C76 116.4 . .
C78 C77 H77 121.8 . .
C73 C78 H78 117.6 . .
C77 C78 C73 124.8 . .
C77 C78 H78 117.6 . .
N11 C79 C82 116.2(4) . .
O16 C79 N11 124.2(7) . .
O16 C79 C82 119.5(5) . .
N12 C80 H80 117.7 . .
N12 C80 C81 124.6(6) . .
C81 C80 H80 117.7 . .
C80 C81 H81 121.0 . .
C82 C81 C80 118.1 . .
C82 C81 H81 121.0 . .
C81 C82 C79 119.7 . .
C81 C82 C83 121.6 . .
C83 C82 C79 118.7 . .
C82 C83 H83 122.2 . .
C84 C83 C82 115.6 . .
C84 C83 H83 122.2 . .
N12 C84 C83 122.3(5) . .
N12 C84 H84 118.8 . .
C83 C84 H84 118.8 . .
C86 C85 Rh3 73.34(9) . .
C86 C85 C89 108.8 . .
C86 C85 C90 124.4 . .
C89 C85 Rh3 70.11(8) . .
C89 C85 C90 126.7 . .
C90 C85 Rh3 124.95(8) . .
C85 C86 Rh3 69.26(9) . .
C85 C86 C87 107.2 . .
C85 C86 C91 129.3 . .
C87 C86 Rh3 69.92(7) . .
C87 C86 C91 123.5 . .
C91 C86 Rh3 125.91(8) . .
C86 C87 Rh3 70.38(7) . .
C86 C87 C92 123.5 . .
C88 C87 Rh3 72.03(9) . .
C88 C87 C86 110.7 . .
C88 C87 C92 125.7 . .
C92 C87 Rh3 123.63(9) . .
C87 C88 Rh3 70.77(9) . .
C87 C88 C89 106.9 . .
C87 C88 C93 126.2 . .
C89 C88 Rh3 68.52(9) . .
C89 C88 C93 127.0 . .
C93 C88 Rh3 125.34(7) . .
C85 C89 Rh3 68.85(7) . .
C85 C89 C94 121.3 . .
C88 C89 Rh3 71.75(8) . .
C88 C89 C85 106.4 . .
C88 C89 C94 132.2 . .
C94 C89 Rh3 121.05(8) . .
C85 C90 H90A 109.5 . .
C85 C90 H90B 109.5 . .
C85 C90 H90C 109.5 . .
H90A C90 H90B 109.5 . .
H90A C90 H90C 109.5 . .
H90B C90 H90C 109.5 . .
C86 C91 H91A 109.5 . .
C86 C91 H91B 109.5 . .
C86 C91 H91C 109.5 . .
H91A C91 H91B 109.5 . .
H91A C91 H91C 109.5 . .
H91B C91 H91C 109.5 . .
C87 C92 H92A 109.5 . .
C87 C92 H92B 109.5 . .
C87 C92 H92C 109.5 . .
H92A C92 H92B 109.5 . .
H92A C92 H92C 109.5 . .
H92B C92 H92C 109.5 . .
C88 C93 H93A 109.5 . .
C88 C93 H93B 109.5 . .
C88 C93 H93C 109.5 . .
H93A C93 H93B 109.5 . .
H93A C93 H93C 109.5 . .
H93B C93 H93C 109.5 . .
C89 C94 H94A 109.5 . .
C89 C94 H94B 109.5 . .
C89 C94 H94C 109.5 . .
H94A C94 H94B 109.5 . .
H94A C94 H94C 109.5 . .
H94B C94 H94C 109.5 . .
C44 C43 Rh2 71.3(4) . .
C44 C43 C48 126.0 . .
C47 C43 Rh2 69.9(4) . .
C47 C43 C44 108.0 . .
C47 C43 C48 126.0 . .
C48 C43 Rh2 124.4(4) . .
C43 C44 Rh2 70.1(4) . .
C43 C44 C45 108.0 . .
C43 C44 C49 126.0 . .
C45 C44 Rh2 70.5(4) . .
C45 C44 C49 126.0 . .
C49 C44 Rh2 125.0(4) . .
C44 C45 Rh2 71.0(4) . .
C44 C45 C50 126.0 . .
C46 C45 Rh2 69.8(4) . .
C46 C45 C44 108.0 . .
C46 C45 C50 126.0 . .
C50 C45 Rh2 124.7(4) . .
C45 C46 Rh2 71.4(4) . .
C45 C46 C47 108.0 . .
C45 C46 C51 126.0 . .
C47 C46 Rh2 70.3(4) . .
C47 C46 C51 126.0 . .
C51 C46 Rh2 123.9(4) . .
C43 C47 Rh2 71.2(4) . .
C43 C47 C46 108.0 . .
C43 C47 C52 126.0 . .
C46 C47 Rh2 70.7(4) . .
C46 C47 C52 126.0 . .
C52 C47 Rh2 123.7(3) . .
C43 C48 H48A 109.5 . .
C43 C48 H48B 109.5 . .
C43 C48 H48C 109.5 . .
H48A C48 H48B 109.5 . .
H48A C48 H48C 109.5 . .
H48B C48 H48C 109.5 . .
C44 C49 H49A 109.5 . .
C44 C49 H49B 109.5 . .
C44 C49 H49C 109.5 . .
H49A C49 H49B 109.5 . .
H49A C49 H49C 109.5 . .
H49B C49 H49C 109.5 . .
C45 C50 H50A 109.5 . .
C45 C50 H50B 109.5 . .
C45 C50 H50C 109.5 . .
H50A C50 H50B 109.5 . .
H50A C50 H50C 109.5 . .
H50B C50 H50C 109.5 . .
C46 C51 H51A 109.5 . .
C46 C51 H51B 109.5 . .
C46 C51 H51C 109.5 . .
H51A C51 H51B 109.5 . .
H51A C51 H51C 109.5 . .
H51B C51 H51C 109.5 . .
C47 C52 H52A 109.5 . .
C47 C52 H52B 109.5 . .
C47 C52 H52C 109.5 . .
H52A C52 H52B 109.5 . .
H52A C52 H52C 109.5 . .
H52B C52 H52C 109.5 . .
C96 C95 Rh4 62.9(2) . .
C96 C95 C99 108.0 . .
C96 C95 C100 126.0 . .
C99 C95 Rh4 73.3(2) . .
C99 C95 C100 126.0 . .
C100 C95 Rh4 129.12(18) . .
C95 C96 Rh4 79.6(3) . .
C95 C96 C97 108.0 . .
C95 C96 C101 126.0 . .
C97 C96 Rh4 65.4(2) . .
C97 C96 C101 126.0 . .
C101 C96 Rh4 120.5(2) . .
C96 C97 Rh4 73.6(3) . .
C96 C97 C98 108.0 . .
C96 C97 C102 126.0 . .
C98 C97 Rh4 76.1(3) . .
C98 C97 C102 126.0 . .
C102 C97 Rh4 116.4(3) . .
C97 C98 Rh4 63.6(2) . .
C97 C98 C99 108.0 . .
C97 C98 C103 126.0 . .
C99 C98 Rh4 78.9(3) . .
C99 C98 C103 126.0 . .
C103 C98 Rh4 122.8(2) . .
C95 C99 Rh4 70.9(2) . .
C95 C99 C98 108.0 . .
C95 C99 C104 126.0 . .
C98 C99 Rh4 64.2(2) . .
C98 C99 C104 126.0 . .
C104 C99 Rh4 130.43(18) . .
C95 C100 H10B 109.5 . .
C95 C100 H10C 109.5 . .
C95 C100 H10D 109.5 . .
H10B C100 H10C 109.5 . .
H10B C100 H10D 109.5 . .
H10C C100 H10D 109.5 . .
C96 C101 H10E 109.5 . .
C96 C101 H10F 109.5 . .
C96 C101 H10G 109.5 . .
H10E C101 H10F 109.5 . .
H10E C101 H10G 109.5 . .
H10F C101 H10G 109.5 . .
C97 C102 H10H 109.5 . .
C97 C102 H10I 109.5 . .
C97 C102 H10J 109.5 . .
H10H C102 H10I 109.5 . .
H10H C102 H10J 109.5 . .
H10I C102 H10J 109.5 . .
C98 C103 H10K 109.5 . .
C98 C103 H10L 109.5 . .
C98 C103 H10M 109.5 . .
H10K C103 H10L 109.5 . .
H10K C103 H10M 109.5 . .
H10L C103 H10M 109.5 . .
C99 C104 H10N 109.5 . .
C99 C104 H10O 109.5 . .
C99 C104 H10P 109.5 . .
H10N C104 H10O 109.5 . .
H10N C104 H10P 109.5 . .
H10O C104 H10P 109.5 . .
C106 C105 C115 118.3 . .
C114 C105 C106 120.5 . .
C114 C105 C115 121.2 . .
C105 C106 C107 118.2 . .
C111 C106 C105 120.6 . .
C111 C106 C107 121.1 . .
C106 C107 C108 117.1 . .
C116 C107 C106 123.4 . .
C116 C107 C108 119.4 . .
C107 C108 H108 119.2 . .
C109 C108 C107 121.7 . .
C109 C108 H108 119.2 . .
C108 C109 H109 120.0 . .
C108 C109 C110 119.9 . .
C110 C109 H109 120.0 . .
C109 C110 C117 119.0 . .
C111 C110 C109 120.4 . .
C111 C110 C117 120.1 . .
C110 C111 C106 119.6 . .
C110 C111 C112 122.2 . .
C112 C111 C106 118.0 . .
C111 C112 C113 123.3 . .
C111 C112 C118 114.4 . .
C113 C112 C118 122.4 . .
C112 C113 H113 122.2 . .
C112 C113 C114 115.6 . .
C114 C113 H113 122.2 . .
C105 C114 C113 121.9 . .
C105 C114 H114 119.1 . .
C113 C114 H114 119.1 . .
N13 C115 C105 118.7(4) . .
O17 C115 N13 122.5(6) . .
O17 C115 C105 118.8(4) . .
O19 C116 N13 121.0(6) . .
O19 C116 C107 124.9(4) . .
C107 C116 N13 114.0(4) . .
N14 C117 C110 114.5(5) . .
O20 C117 N14 120.3(8) . .
O20 C117 C110 124.3(6) . .
N14 C118 C112 120.5(5) . .
O22 C118 N14 123.8(8) . .
O22 C118 C112 115.6(6) . .
N15 C119 H119 117.5 . .
N15 C119 C120 125.0(4) . .
C120 C119 H119 117.5 . .
C119 C120 H120 121.8 . .
C119 C120 C121 116.4 . .
C121 C120 H120 121.8 . .
C120 C121 C124 117.9 . .
C122 C121 C120 119.7 . .
C122 C121 C124 122.3 . .
C121 C122 H122 120.9 . .
C121 C122 C123 118.3 . .
C123 C122 H122 120.9 . .
N15 C123 C122 121.5(4) . .
N15 C123 H123 119.2 . .
C122 C123 H123 119.2 . .
N16 C124 C121 116.2(5) . .
O23 C124 N16 124.5(7) . .
O23 C124 C121 119.3(5) . .
N16 C125 C126 117.8(5) . .
C130 C125 N16 121.5(5) . .
C130 C125 C126 120.0 . .
C125 C126 H126 120.0 . .
C127 C126 C125 120.0 . .
C127 C126 H126 120.0 . .
C126 C127 H127 120.0 . .
C128 C127 C126 120.0 . .
C128 C127 H127 120.0 . .
C127 C128 N17 118.7(5) . .
C127 C128 C129 120.0 . .
C129 C128 N17 120.6(5) . .
C128 C129 H129 120.0 . .
C128 C129 C130 120.0 . .
C130 C129 H129 120.0 . .
C125 C130 C129 120.0 . .
C125 C130 H130 120.0 . .
C129 C130 H130 120.0 . .
C12B C12A N16 116.6(4) . .
C12B C12A C13A 120.0 . .
C13A C12A N16 122.9(4) . .
C12A C12B H12B 120.0 . .
C12C C12B C12A 120.0 . .
C12C C12B H12B 120.0 . .
C12B C12C H12C 120.0 . .
C12B C12C C12D 120.1 . .
C12D C12C H12C 120.0 . .
N17 C12D C12C 126.7(5) . .
N17 C12D C12E 111.6(5) . .
C12C C12D C12E 120.0 . .
C12D C12E H12E 120.0 . .
C13A C12E C12D 120.0 . .
C13A C12E H12E 120.0 . .
C12A C13A H13A 120.0 . .
C12E C13A C12A 120.0 . .
C12E C13A H13A 120.0 . .
N17 C131 C134 112.9(5) . .
O24 C131 N17 126.2(8) . .
O24 C131 C134 120.8(5) . .
N18 C132 H132 117.7 . .
N18 C132 C133 124.5(5) . .
C133 C132 H132 117.7 . .
C132 C133 H133 121.6 . .
C132 C133 C134 116.9 . .
C134 C133 H133 121.6 . .
C133 C134 C131 115.6 . .
C133 C134 C135 120.0 . .
C135 C134 C131 124.2 . .
C134 C135 H135 120.5 . .
C136 C135 C134 118.9 . .
C136 C135 H135 120.5 . .
N18 C136 C135 121.5(6) . .
N18 C136 H136 119.3 . .
C135 C136 H136 119.3 . .
C138 C137 Rh5 69.96(15) . .
C138 C137 C142 114.4 . .
C141 C137 Rh5 72.88(19) . .
C141 C137 C138 111.1 . .
C141 C137 C142 134.1 . .
C142 C137 Rh5 117.71(17) . .
C137 C138 Rh5 69.35(13) . .
C137 C138 C143 128.8 . .
C139 C138 Rh5 69.78(17) . .
C139 C138 C137 102.5 . .
C139 C138 C143 128.2 . .
C143 C138 Rh5 130.09(17) . .
C138 C139 Rh5 70.72(18) . .
C138 C139 C144 124.4 . .
C140 C139 Rh5 70.35(17) . .
C140 C139 C138 109.1 . .
C140 C139 C144 126.5 . .
C144 C139 Rh5 125.83(13) . .
C139 C140 Rh5 70.84(16) . .
C139 C140 C145 124.3 . .
C141 C140 Rh5 71.79(14) . .
C141 C140 C139 107.5 . .
C141 C140 C145 128.2 . .
C145 C140 Rh5 122.78(17) . .
C137 C141 Rh5 71.42(18) . .
C137 C141 C140 109.8 . .
C137 C141 C146 122.7 . .
C140 C141 Rh5 69.65(16) . .
C140 C141 C146 127.5 . .
C146 C141 Rh5 125.15(14) . .
C137 C142 H14A 109.5 . .
C137 C142 H14B 109.5 . .
C137 C142 H14C 109.5 . .
H14A C142 H14B 109.5 . .
H14A C142 H14C 109.5 . .
H14B C142 H14C 109.5 . .
C138 C143 H14D 109.5 . .
C138 C143 H14E 109.5 . .
C138 C143 H14F 109.5 . .
H14D C143 H14E 109.5 . .
H14D C143 H14F 109.5 . .
H14E C143 H14F 109.5 . .
C139 C144 H14G 109.5 . .
C139 C144 H14H 109.5 . .
C139 C144 H14I 109.5 . .
H14G C144 H14H 109.5 . .
H14G C144 H14I 109.5 . .
H14H C144 H14I 109.5 . .
C140 C145 H14J 109.5 . .
C140 C145 H14K 109.5 . .
C140 C145 H14L 109.5 . .
H14J C145 H14K 109.5 . .
H14J C145 H14L 109.5 . .
H14K C145 H14L 109.5 . .
C141 C146 H14M 109.5 . .
C141 C146 H14N 109.5 . .
C141 C146 H14O 109.5 . .
H14M C146 H14N 109.5 . .
H14M C146 H14O 109.5 . .
H14N C146 H14O 109.5 . .
C148 C147 Rh6 72.28(5) . .
C148 C147 C151 107.9 . .
C148 C147 C152 126.0 . .
C151 C147 Rh6 64.78(7) . .
C151 C147 C152 126.0 . .
C152 C147 Rh6 128.41(6) . .
C147 C148 Rh6 71.5 . .
C147 C148 C149 108.0 . .
C147 C148 C153 126.0 . .
C149 C148 Rh6 65.23(7) . .
C149 C148 C153 126.0 . .
C153 C148 Rh6 128.85(6) . .
C148 C149 Rh6 77.45(8) . .
C148 C149 C150 108.0 . .
C148 C149 C154 126.0 . .
C150 C149 Rh6 65.55(6) . .
C150 C149 C154 126.0 . .
C154 C149 Rh6 122.47(5) . .
C149 C150 Rh6 74.42(6) . .
C149 C150 C155 126.0 . .
C151 C150 Rh6 73.59(6) . .
C151 C150 C149 107.9 . .
C151 C150 C155 126.1 . .
C155 C150 Rh6 117.90(8) . .
C147 C151 Rh6 77.68(8) . .
C147 C151 C156 125.9 . .
C150 C151 Rh6 66.19(7) . .
C150 C151 C147 108.1 . .
C150 C151 C156 126.0 . .
C156 C151 Rh6 121.68(6) . .
C147 C152 H15A 109.5 . .
C147 C152 H15B 109.5 . .
C147 C152 H15C 109.5 . .
H15A C152 H15B 109.5 . .
H15A C152 H15C 109.5 . .
H15B C152 H15C 109.5 . .
C148 C153 H15D 109.5 . .
C148 C153 H15E 109.5 . .
C148 C153 H15F 109.5 . .
H15D C153 H15E 109.5 . .
H15D C153 H15F 109.5 . .
H15E C153 H15F 109.5 . .
C149 C154 H15G 109.5 . .
C149 C154 H15H 109.5 . .
C149 C154 H15I 109.5 . .
H15G C154 H15H 109.5 . .
H15G C154 H15I 109.5 . .
H15H C154 H15I 109.5 . .
C150 C155 H15J 109.5 . .
C150 C155 H15K 109.5 . .
C150 C155 H15L 109.5 . .
H15J C155 H15K 109.5 . .
H15J C155 H15L 109.5 . .
H15K C155 H15L 109.5 . .
C151 C156 H15M 109.5 . .
C151 C156 H15N 109.5 . .
C151 C156 H15O 109.5 . .
H15M C156 H15N 109.5 . .
H15M C156 H15O 109.5 . .
H15N C156 H15O 109.5 . .
C158 C157 C166 123.0 . .
C158 C157 C167 117.4 . .
C166 C157 C167 119.6 . .
C157 C158 C159 122.6 . .
C163 C158 C157 118.0 . .
C163 C158 C159 119.3 . .
C158 C159 C168 118.3 . .
C160 C159 C158 119.6 . .
C160 C159 C168 122.1 . .
C159 C160 H160 119.7 . .
C161 C160 C159 120.6 . .
C161 C160 H160 119.7 . .
C160 C161 H161 119.5 . .
C162 C161 C160 121.0 . .
C162 C161 H161 119.5 . .
C161 C162 C163 119.6 . .
C161 C162 C169 121.0 . .
C163 C162 C169 119.3 . .
C158 C163 C162 119.7 . .
C158 C163 C164 120.2 . .
C164 C163 C162 119.8 . .
C163 C164 C170 120.6 . .
C165 C164 C163 121.1 . .
C165 C164 C170 118.3 . .
C164 C165 H165 120.8 . .
C164 C165 C166 118.5 . .
C166 C165 H165 120.8 . .
C157 C166 C165 118.8 . .
C157 C166 H166 120.6 . .
C165 C166 H166 120.6 . .
N19 C167 C157 117.8(3) . .
O25 C167 N19 122.2(4) . .
O25 C167 C157 119.9(3) . .
N19 C168 C159 117.4(3) . .
O27 C168 N19 119.3(5) . .
O27 C168 C159 123.2(4) . .
N20 C169 C162 119.0(3) . .
O28 C169 N20 120.2(5) . .
O28 C169 C162 120.8(3) . .
N20 C170 C164 115.0(3) . .
O30 C170 N20 119.0(4) . .
O30 C170 C164 126.0(3) . .
N21 C171 H171 118.1 . .
N21 C171 C172 123.7(3) . .
C172 C171 H171 118.1 . .
C171 C172 H172 120.7 . .
C171 C172 C173 118.7 . .
C173 C172 H172 120.7 . .
C172 C173 C176 125.4 . .
C174 C173 C172 116.5 . .
C174 C173 C176 118.1 . .
C173 C174 H174 119.8 . .
C175 C174 C173 120.5 . .
C175 C174 H174 119.8 . .
N21 C175 C174 123.2(3) . .
N21 C175 H175 118.4 . .
C174 C175 H175 118.4 . .
N22 C176 C173 117.7(3) . .
O31 C176 N22 124.6(4) . .
O31 C176 C173 117.6(3) . .
C178 C177 N22 118.0(3) . .
C178 C177 C182 120.4 . .
C182 C177 N22 121.4(3) . .
C177 C178 H178 119.3 . .
C177 C178 C179 121.4 . .
C179 C178 H178 119.3 . .
C178 C179 H179 120.9 . .
C180 C179 C178 118.3 . .
C180 C179 H179 120.9 . .
C179 C180 N23 123.5(3) . .
C179 C180 C181 121.3 . .
C181 C180 N23 115.1(3) . .
C180 C181 H181 120.8 . .
C180 C181 C182 118.4 . .
C182 C181 H181 120.8 . .
C177 C182 C181 119.7 . .
C177 C182 H182 120.2 . .
C181 C182 H182 120.2 . .
N23 C183 C186 115.7(3) . .
O32 C183 N23 123.0(4) . .
O32 C183 C186 121.2(3) . .
N24 C184 H184 118.6 . .
N24 C184 C185 122.8(3) . .
C185 C184 H184 118.6 . .
C184 C185 H185 120.5 . .
C184 C185 C186 119.0 . .
C186 C185 H185 120.5 . .
C185 C186 C183 118.4 . .
C185 C186 C187 118.0 . .
C187 C186 C183 123.5 . .
C186 C187 H187 120.7 . .
C188 C187 C186 118.6 . .
C188 C187 H187 120.7 . .
N24 C188 C187 122.7(3) . .
N24 C188 H188 118.7 . .
C187 C188 H188 118.7 . .
C190 C189 Rh7 72.7 . .
C190 C189 C193 111.3 . .
C190 C189 C194 130.6 . .
C193 C189 Rh7 69.7 . .
C193 C189 C194 118.0 . .
C194 C189 Rh7 122.6 . .
C189 C190 Rh7 71.7 . .
C189 C190 C191 110.2 . .
C189 C190 C195 127.7 . .
C191 C190 Rh7 71.7 . .
C191 C190 C195 122.1 . .
C195 C190 Rh7 123.0 . .
C190 C191 Rh7 70.7 . .
C190 C191 C192 110.2 . .
C190 C191 C196 123.2 . .
C192 C191 Rh7 70.6 . .
C192 C191 C196 126.5 . .
C196 C191 Rh7 124.2 . .
C191 C192 Rh7 70.0 . .
C191 C192 C193 102.6 . .
C193 C192 Rh7 67.9 . .
C197 C192 Rh7 125.3 . .
C197 C192 C191 129.4 . .
C197 C192 C193 128.0 . .
C189 C193 Rh7 70.5 . .
C189 C193 C192 105.6 . .
C189 C193 C198 138.2 . .
C192 C193 Rh7 71.1 . .
C192 C193 C198 116.3 . .
C198 C193 Rh7 122.8 . .
C189 C194 H19A 109.5 . .
C189 C194 H19B 109.5 . .
C189 C194 H19C 109.5 . .
H19A C194 H19B 109.5 . .
H19A C194 H19C 109.5 . .
H19B C194 H19C 109.5 . .
C190 C195 H19D 109.5 . .
C190 C195 H19E 109.5 . .
C190 C195 H19F 109.5 . .
H19D C195 H19E 109.5 . .
H19D C195 H19F 109.5 . .
H19E C195 H19F 109.5 . .
C191 C196 H19G 109.5 . .
C191 C196 H19H 109.5 . .
C191 C196 H19I 109.5 . .
H19G C196 H19H 109.5 . .
H19G C196 H19I 109.5 . .
H19H C196 H19I 109.5 . .
C192 C197 H19J 109.5 . .
C192 C197 H19K 109.5 . .
C192 C197 H19L 109.5 . .
H19J C197 H19K 109.5 . .
H19J C197 H19L 109.5 . .
H19K C197 H19L 109.5 . .
C193 C198 H19M 109.5 . .
C193 C198 H19N 109.5 . .
C193 C198 H19O 109.5 . .
H19M C198 H19N 109.5 . .
H19M C198 H19O 109.5 . .
H19N C198 H19O 109.5 . .
C200 C199 Rh8 69.5 . .
C200 C199 C203 106.0 . .
C200 C199 C204 130.2 . .
C203 C199 Rh8 69.0 . .
C203 C199 C204 123.8 . .
C204 C199 Rh8 126.4 . .
C199 C200 Rh8 72.0 . .
C199 C200 C205 128.9 . .
C201 C200 Rh8 72.0 . .
C201 C200 C199 109.3 . .
C201 C200 C205 121.8 . .
C205 C200 Rh8 123.1 . .
C200 C201 Rh8 70.1 . .
C200 C201 C202 109.3 . .
C200 C201 C206 120.3 . .
C202 C201 Rh8 70.1 . .
C202 C201 C206 130.4 . .
C206 C201 Rh8 123.7 . .
C201 C202 Rh8 71.3 . .
C201 C202 C203 106.7 . .
C201 C202 C207 125.3 . .
C203 C202 Rh8 70.2 . .
C203 C202 C207 128.0 . .
C207 C202 Rh8 123.5 . .
C199 C203 Rh8 71.6 . .
C199 C203 C208 120.9 . .
C202 C203 Rh8 71.0 . .
C202 C203 C199 108.6 . .
C202 C203 C208 130.5 . .
C208 C203 Rh8 123.9 . .
C199 C204 H20A 109.5 . .
C199 C204 H20B 109.5 . .
C199 C204 H20C 109.5 . .
H20A C204 H20B 109.5 . .
H20A C204 H20C 109.5 . .
H20B C204 H20C 109.5 . .
C200 C205 H20D 109.5 . .
C200 C205 H20E 109.5 . .
C200 C205 H20F 109.5 . .
H20D C205 H20E 109.5 . .
H20D C205 H20F 109.5 . .
H20E C205 H20F 109.5 . .
C201 C206 H20G 109.5 . .
C201 C206 H20H 109.5 . .
C201 C206 H20I 109.5 . .
H20G C206 H20H 109.5 . .
H20G C206 H20I 109.5 . .
H20H C206 H20I 109.5 . .
C202 C207 H20J 109.5 . .
C202 C207 H20K 109.5 . .
C202 C207 H20L 109.5 . .
H20J C207 H20K 109.5 . .
H20J C207 H20L 109.5 . .
H20K C207 H20L 109.5 . .
C203 C208 H20M 109.5 . .
C203 C208 H20N 109.5 . .
C203 C208 H20O 109.5 . .
H20M C208 H20N 109.5 . .
H20M C208 H20O 109.5 . .
H20N C208 H20O 109.5 . .
C210 C209 C219 118.4 . .
C218 C209 C210 122.6 . .
C218 C209 C219 119.0 . .
C209 C210 C211 122.8 . .
C209 C210 C215 118.4 . .
C215 C210 C211 118.8 . .
C210 C211 C220 119.7 . .
C212 C211 C210 120.9 . .
C212 C211 C220 119.4 . .
C211 C212 H212 119.8 . .
C211 C212 C213 120.3 . .
C213 C212 H212 119.8 . .
C212 C213 H213 119.4 . .
C212 C213 C214 121.2 . .
C214 C213 H213 119.4 . .
C213 C214 C215 118.7 . .
C213 C214 C221 121.8 . .
C215 C214 C221 119.5 . .
C210 C215 C214 120.0 . .
C210 C215 C216 120.0 . .
C216 C215 C214 119.9 . .
C215 C216 C222 120.3 . .
C217 C216 C215 120.4 . .
C217 C216 C222 119.3 . .
C216 C217 H217 120.3 . .
C216 C217 C218 119.5 . .
C218 C217 H217 120.3 . .
C209 C218 C217 119.0 . .
C209 C218 H218 120.5 . .
C217 C218 H218 120.5 . .
N25 C219 C209 117.7(2) . .
O33 C219 N25 119.8(4) . .
O33 C219 C209 122.5(3) . .
N25 C220 C211 114.6(2) . .
O35 C220 N25 119.2(4) . .
O35 C220 C211 126.2(3) . .
N26 C221 C214 118.8(3) . .
O36 C221 N26 119.5(4) . .
O36 C221 C214 121.7(2) . .
N26 C222 C216 116.1(3) . .
O38 C222 N26 120.1(4) . .
O38 C222 C216 123.8(3) . .
N27 C223 H223 119.0 . .
N27 C223 C224 121.9(2) . .
C224 C223 H223 119.0 . .
C223 C224 H224 120.3 . .
C223 C224 C225 119.5 . .
C225 C224 H224 120.3 . .
C224 C225 C228 117.6 . .
C226 C225 C224 117.9 . .
C226 C225 C228 124.5 . .
C225 C226 H226 120.2 . .
C227 C226 C225 119.6 . .
C227 C226 H226 120.2 . .
N27 C227 C226 121.5(2) . .
N27 C227 H227 119.2 . .
C226 C227 H227 119.2 . .
N28 C228 C225 114.3(2) . .
O39 C228 N28 124.0(4) . .
O39 C228 C225 121.7(2) . .
C230 C229 N28 123.5(3) . .
C234 C229 N28 117.0(2) . .
C234 C229 C230 119.5 . .
C229 C230 H230 120.2 . .
C231 C230 C229 119.7 . .
C231 C230 H230 120.2 . .
C230 C231 H231 120.2 . .
C230 C231 C232 119.7 . .
C232 C231 H231 120.2 . .
N29 C232 C231 117.7(3) . .
C233 C232 N29 121.8(3) . .
C233 C232 C231 120.4 . .
C232 C233 H233 120.7 . .
C232 C233 C234 118.6 . .
C234 C233 H233 120.7 . .
C229 C234 C233 121.9 . .
C229 C234 H234 119.1 . .
C233 C234 H234 119.1 . .
N29 C235 C238 116.0(3) . .
O40 C235 N29 125.0(4) . .
O40 C235 C238 119.0(3) . .
N30 C236 H236 118.4 . .
N30 C236 C237 123.2(3) . .
C237 C236 H236 118.4 . .
C236 C237 H237 120.8 . .
C236 C237 C238 118.3 . .
C238 C237 H237 120.8 . .
C237 C238 C235 122.8 . .
C239 C238 C235 118.1 . .
C239 C238 C237 119.1 . .
C238 C239 H239 120.3 . .
C238 C239 C240 119.3 . .
C240 C239 H239 120.3 . .
N30 C240 C239 122.2(3) . .
N30 C240 H240 118.9 . .
C239 C240 H240 118.9 . .
C242 C241 Rh9 70.2 . .
C242 C241 C247 127.9 . .
C245 C241 Rh9 70.5 . .
C245 C241 C242 108.6 . .
C245 C241 C247 123.4 . .
C247 C241 Rh9 127.9 . .
C241 C242 Rh9 70.6 . .
C241 C242 C243 107.0 . .
C241 C242 C248 126.1 . .
C243 C242 Rh9 70.4 . .
C243 C242 C248 126.7 . .
C248 C242 Rh9 127.5 . .
C242 C243 Rh9 69.2 . .
C242 C243 C249 121.4 . .
C244 C243 Rh9 71.6 . .
C244 C243 C242 108.0 . .
C244 C243 C249 130.5 . .
C249 C243 Rh9 127.5 . .
C243 C244 Rh9 70.8 . .
C243 C244 C245 108.9 . .
C243 C244 C250 126.1 . .
C245 C244 Rh9 69.3 . .
C245 C244 C250 125.0 . .
C250 C244 Rh9 126.5 . .
C241 C245 Rh9 70.6 . .
C241 C245 C244 107.5 . .
C241 C245 C246 127.5 . .
C244 C245 Rh9 71.0 . .
C244 C245 C246 125.0 . .
C246 C245 Rh9 125.4 . .
C245 C246 H24A 109.5 . .
C245 C246 H24B 109.5 . .
C245 C246 H24C 109.5 . .
H24A C246 H24B 109.5 . .
H24A C246 H24C 109.5 . .
H24B C246 H24C 109.5 . .
C241 C247 H24D 109.5 . .
C241 C247 H24E 109.5 . .
C241 C247 H24F 109.5 . .
H24D C247 H24E 109.5 . .
H24D C247 H24F 109.5 . .
H24E C247 H24F 109.5 . .
C242 C248 H24G 109.5 . .
C242 C248 H24H 109.5 . .
C242 C248 H24I 109.5 . .
H24G C248 H24H 109.5 . .
H24G C248 H24I 109.5 . .
H24H C248 H24I 109.5 . .
C243 C249 H24J 109.5 . .
C243 C249 H24K 109.5 . .
C243 C249 H24L 109.5 . .
H24J C249 H24K 109.5 . .
H24J C249 H24L 109.5 . .
H24K C249 H24L 109.5 . .
C244 C250 H25A 109.5 . .
C244 C250 H25B 109.5 . .
C244 C250 H25C 109.5 . .
H25A C250 H25B 109.5 . .
H25A C250 H25C 109.5 . .
H25B C250 H25C 109.5 . .
C252 C251 Rh10 71.9 . .
C252 C251 C255 110.8 . .
C252 C251 C256 128.4 . .
C255 C251 Rh10 69.9 . .
C255 C251 C256 120.6 . .
C256 C251 Rh10 121.2 . .
C251 C252 Rh10 72.3 . .
C251 C252 C253 108.3 . .
C251 C252 C257 125.6 . .
C253 C252 Rh10 69.4 . .
C253 C252 C257 125.8 . .
C257 C252 Rh10 120.1 . .
C252 C253 Rh10 71.3 . .
C252 C253 C258 120.6 . .
C254 C253 Rh10 70.7 . .
C254 C253 C252 108.6 . .
C254 C253 C258 130.7 . .
C258 C253 Rh10 124.5 . .
C253 C254 Rh10 71.2 . .
C253 C254 C255 106.9 . .
C253 C254 C259 126.0 . .
C255 C254 Rh10 70.7 . .
C255 C254 C259 126.8 . .
C259 C254 Rh10 128.4 . .
C251 C255 Rh10 71.3 . .
C251 C255 C254 105.3 . .
C251 C255 C260 124.0 . .
C254 C255 Rh10 69.2 . .
C254 C255 C260 130.6 . .
C260 C255 Rh10 125.8 . .
C251 C256 H25D 109.5 . .
C251 C256 H25E 109.5 . .
C251 C256 H25F 109.5 . .
H25D C256 H25E 109.5 . .
H25D C256 H25F 109.5 . .
H25E C256 H25F 109.5 . .
C252 C257 H25G 109.5 . .
C252 C257 H25H 109.5 . .
C252 C257 H25I 109.5 . .
H25G C257 H25H 109.5 . .
H25G C257 H25I 109.5 . .
H25H C257 H25I 109.5 . .
C253 C258 H25J 109.5 . .
C253 C258 H25K 109.5 . .
C253 C258 H25L 109.5 . .
H25J C258 H25K 109.5 . .
H25J C258 H25L 109.5 . .
H25K C258 H25L 109.5 . .
C254 C259 H25M 109.5 . .
C254 C259 H25N 109.5 . .
C254 C259 H25O 109.5 . .
H25M C259 H25N 109.5 . .
H25M C259 H25O 109.5 . .
H25N C259 H25O 109.5 . .
C255 C260 H26A 109.5 . .
C255 C260 H26B 109.5 . .
C255 C260 H26C 109.5 . .
H26A C260 H26B 109.5 . .
H26A C260 H26C 109.5 . .
H26B C260 H26C 109.5 . .
C262 C261 C270 124.1 . .
C262 C261 C271 116.6 . .
C270 C261 C271 119.3 . .
C261 C262 C263 124.0 . .
C261 C262 C267 117.7 . .
C263 C262 C267 118.2 . .
C262 C263 C272 118.6 . .
C264 C263 C262 123.5 . .
C264 C263 C272 117.8 . .
C263 C264 H264 121.5 . .
C263 C264 C265 117.1 . .
C265 C264 H264 121.5 . .
C264 C265 H265 120.2 . .
C266 C265 C264 119.5 . .
C266 C265 H265 120.2 . .
C265 C266 C267 120.5 . .
C265 C266 C273 119.6 . .
C267 C266 C273 119.7 . .
C266 C267 C262 120.7 . .
C268 C267 C262 118.1 . .
C268 C267 C266 121.1 . .
C267 C268 C269 124.2 . .
C267 C268 C274 119.6 . .
C269 C268 C274 116.2 . .
C268 C269 H269 122.1 . .
C268 C269 C270 115.9 . .
C270 C269 H269 122.1 . .
C261 C270 C269 120.0 . .
C261 C270 H270 120.0 . .
C269 C270 H270 120.0 . .
N31 C271 C261 119.9(5) . .
O41 C271 N31 121.0(6) . .
O41 C271 C261 119.1(4) . .
N31 C272 C263 116.8(5) . .
O43 C272 N31 118.9(7) . .
O43 C272 C263 124.3(5) . .
N32 C273 C266 117.6(5) . .
O44 C273 N32 125.6(8) . .
O44 C273 C266 116.1(5) . .
N32 C274 C268 112.8(6) . .
O46 C274 N32 119.7(7) . .
O46 C274 C268 127.6(5) . .
N33 C275 H275 118.3 . .
N33 C275 C276 123.4(3) . .
C276 C275 H275 118.3 . .
C275 C276 H276 120.9 . .
C275 C276 C277 118.2 . .
C277 C276 H276 120.9 . .
C276 C277 C280 123.9 . .
C278 C277 C276 118.2 . .
C278 C277 C280 117.9 . .
C277 C278 H278 120.5 . .
C277 C278 C279 119.0 . .
C279 C278 H278 120.5 . .
N33 C279 C278 120.9(4) . .
N33 C279 H279 119.6 . .
C278 C279 H279 119.6 . .
N34 C280 C277 113.3(3) . .
O47 C280 N34 127.0(4) . .
O47 C280 C277 119.6(3) . .
C282 C281 N34 116.1(3) . .
C286 C281 N34 123.9(3) . .
C286 C281 C282 120.0 . .
C281 C282 H282 120.2 . .
C283 C282 C281 119.5 . .
C283 C282 H282 120.2 . .
C282 C283 H283 119.9 . .
C282 C283 C284 120.3 . .
C284 C283 H283 119.9 . .
N35 C284 C283 123.5(3) . .
C285 C284 N35 116.4(3) . .
C285 C284 C283 119.9 . .
C284 C285 H285 119.5 . .
C284 C285 C286 121.1 . .
C286 C285 H285 119.5 . .
C281 C286 H286 120.5 . .
C285 C286 C281 119.0 . .
C285 C286 H286 120.5 . .
N35 C287 C290 114.8(3) . .
O48 C287 N35 125.7(4) . .
O48 C287 C290 119.5(3) . .
N36 C288 H288 119.8 . .
N36 C288 C289 120.4(4) . .
C289 C288 H288 119.8 . .
C288 C289 H289 119.7 . .
C290 C289 C288 120.6 . .
C290 C289 H289 119.7 . .
C289 C290 C287 118.6 . .
C291 C290 C287 123.1 . .
C291 C290 C289 118.3 . .
C290 C291 H291 121.3 . .
C290 C291 C292 117.5 . .
C292 C291 H291 121.3 . .
N36 C292 C291 121.9(4) . .
N36 C292 H292 119.0 . .
C291 C292 H292 119.0 . .
C294 C293 Rh11 73.4 . .
C294 C293 C298 126.3 . .
C297 C293 Rh11 75.0 . .
C297 C293 C294 108.6 . .
C297 C293 C298 124.9 . .
C298 C293 Rh11 122.4 . .
C293 C294 Rh11 65.7 . .
C293 C294 C299 122.4 . .
C295 C294 Rh11 75.4 . .
C295 C294 C293 111.9 . .
C295 C294 C299 124.8 . .
C299 C294 Rh11 118.1 . .
C294 C295 Rh11 69.8 . .
C294 C295 C296 100.4 . .
C294 C295 C300 132.4 . .
C296 C295 Rh11 69.5 . .
C296 C295 C300 127.2 . .
C300 C295 Rh11 124.7 . .
C295 C296 Rh11 71.6 . .
C295 C296 C301 118.0 . .
C297 C296 Rh11 70.2 . .
C297 C296 C295 116.5 . .
C297 C296 C301 124.8 . .
C301 C296 Rh11 120.3 . .
C293 C297 Rh11 66.7 . .
C293 C297 C302 133.5 . .
C296 C297 Rh11 73.2 . .
C296 C297 C293 101.9 . .
C296 C297 C302 124.5 . .
C302 C297 Rh11 124.5 . .
C293 C298 H29B 109.5 . .
C293 C298 H29C 109.5 . .
C293 C298 H29D 109.5 . .
H29B C298 H29C 109.5 . .
H29B C298 H29D 109.5 . .
H29C C298 H29D 109.5 . .
C294 C299 H29E 109.5 . .
C294 C299 H29F 109.5 . .
C294 C299 H29G 109.5 . .
H29E C299 H29F 109.5 . .
H29E C299 H29G 109.5 . .
H29F C299 H29G 109.5 . .
C295 C300 H30A 109.5 . .
C295 C300 H30B 109.5 . .
C295 C300 H30C 109.5 . .
H30A C300 H30B 109.5 . .
H30A C300 H30C 109.5 . .
H30B C300 H30C 109.5 . .
C296 C301 H30D 109.5 . .
C296 C301 H30E 109.5 . .
C296 C301 H30F 109.5 . .
H30D C301 H30E 109.5 . .
H30D C301 H30F 109.5 . .
H30E C301 H30F 109.5 . .
C297 C302 H30G 109.5 . .
C297 C302 H30H 109.5 . .
C297 C302 H30I 109.5 . .
H30G C302 H30H 109.5 . .
H30G C302 H30I 109.5 . .
H30H C302 H30I 109.5 . .
C304 C303 Rh12 70.04(6) . .
C304 C303 C308 130.0 . .
C307 C303 Rh12 70.43(5) . .
C307 C303 C304 107.5 . .
C307 C303 C308 122.0 . .
C308 C303 Rh12 118.37(5) . .
C303 C304 Rh12 69.99(6) . .
C303 C304 C309 123.9 . .
C305 C304 Rh12 71.73(5) . .
C305 C304 C303 107.3 . .
C305 C304 C309 128.9 . .
C309 C304 Rh12 123.47(5) . .
C304 C305 Rh12 70.67(6) . .
C304 C305 C306 110.1 . .
C304 C305 C310 125.2 . .
C306 C305 Rh12 70.39(6) . .
C306 C305 C310 124.4 . .
C310 C305 Rh12 121.54(6) . .
C305 C306 Rh12 71.72(6) . .
C305 C306 C307 108.5 . .
C305 C306 C311 124.0 . .
C307 C306 Rh12 70.25(6) . .
C307 C306 C311 127.4 . .
C311 C306 Rh12 127.19(6) . .
C303 C307 Rh12 70.63(6) . .
C303 C307 C306 106.5 . .
C303 C307 C312 127.9 . .
C306 C307 Rh12 70.24(6) . .
C306 C307 C312 125.6 . .
C312 C307 Rh12 124.44(5) . .
C303 C308 H30J 109.5 . .
C303 C308 H30K 109.5 . .
C303 C308 H30L 109.5 . .
H30J C308 H30K 109.5 . .
H30J C308 H30L 109.5 . .
H30K C308 H30L 109.5 . .
C304 C309 H30M 109.5 . .
C304 C309 H30N 109.5 . .
C304 C309 H30O 109.5 . .
H30M C309 H30N 109.5 . .
H30M C309 H30O 109.5 . .
H30N C309 H30O 109.5 . .
C305 C310 H31A 109.5 . .
C305 C310 H31B 109.5 . .
C305 C310 H31C 109.5 . .
H31A C310 H31B 109.5 . .
H31A C310 H31C 109.5 . .
H31B C310 H31C 109.5 . .
C306 C311 H31D 109.5 . .
C306 C311 H31E 109.5 . .
C306 C311 H31F 109.5 . .
H31D C311 H31E 109.5 . .
H31D C311 H31F 109.5 . .
H31E C311 H31F 109.5 . .
C307 C312 H31G 109.5 . .
C307 C312 H31H 109.5 . .
C307 C312 H31I 109.5 . .
H31G C312 H31H 109.5 . .
H31G C312 H31I 109.5 . .
H31H C312 H31I 109.5 . .
F1 C313 S1 113.1(8) . .
F1 C313 F2 109.5(12) . .
F1 C313 F3 104.0(13) . .
F2 C313 S1 116.8(11) . .
F2 C313 F3 101.0(15) . .
F3 C313 S1 111.1(10) . .
F4 C314 S2 109.6(9) . .
F4 C314 F5 98.4(9) . .
F4 C314 F6 121.4(12) . .
F5 C314 S2 104.7(6) . .
F6 C314 S2 101.8(9) . .
F6 C314 F5 120.0(10) . .
F7 C315 S3 114.8(8) . .
F7 C315 F8 129.8(12) . .
F7 C315 F9 110.8(10) . .
F8 C315 S3 91.1(9) . .
F9 C315 S3 113.2(8) . .
F9 C315 F8 94.9(9) . .
F10 C316 S4 105.9(7) . .
F11 C316 S4 115.3(10) . .
F11 C316 F10 106.9(13) . .
F11 C316 F12 109.0(13) . .
F12 C316 S4 117.2(10) . .
F12 C316 F10 100.9(10) . .
F13 C317 S5 113.5(5) . .
F13 C317 F14 99.6(9) . .
F14 C317 S5 103.9(8) . .
F15 C317 S5 117.8(7) . .
F15 C317 F13 111.9(10) . .
F15 C317 F14 108.0(13) . .
H32A C326 H32B 109.5 . .
H32A C326 H32C 109.5 . .
H32B C326 H32C 109.5 . .
O86 C326 H32A 109.5 . .
O86 C326 H32B 109.5 . .
O86 C326 H32C 109.5 . .
C326 O86 H86 109.5 . .
H32D C327 H32E 109.5 . .
H32D C327 H32F 109.5 . .
H32E C327 H32F 109.5 . .
O87 C327 H32D 109.5 . .
O87 C327 H32E 109.5 . .
O87 C327 H32F 109.5 . .
C327 O87 H87 109.5 . .
H33F C330 H33G 109.5 . .
H33F C330 H33H 109.5 . .
H33G C330 H33H 109.5 . .
O90 C330 H33F 109.5 . .
O90 C330 H33G 109.5 . .
O90 C330 H33H 109.5 . .
C330 O90 H90 109.5 . .
H33I C332 H33J 109.5 . .
H33I C332 H33K 109.5 . .
H33J C332 H33K 109.5 . .
O92 C332 H33I 109.5 . .
O92 C332 H33J 109.5 . .
O92 C332 H33K 109.5 . .
C332 O92 H92 109.5 . .
H33L C333 H33M 109.5 . .
H33L C333 H33N 109.5 . .
H33M C333 H33N 109.5 . .
O93 C333 H33L 109.5 . .
O93 C333 H33M 109.5 . .
O93 C333 H33N 109.5 . .
C333 O93 H93 109.5 . .
H33O C335 H33P 109.5 . .
H33O C335 H33Q 109.5 . .
H33P C335 H33Q 109.5 . .
O95 C335 H33O 109.5 . .
O95 C335 H33P 109.5 . .
O95 C335 H33Q 109.5 . .
C335 O95 H95 109.5 . .
H33R C334 H33S 109.5 . .
H33R C334 H33T 109.5 . .
H33S C334 H33T 109.5 . .
O94 C334 H33R 109.5 . .
O94 C334 H33S 109.5 . .
O94 C334 H33T 109.5 . .
H33A C338 H33B 109.5 . .
H33A C338 H33C 109.5 . .
H33B C338 H33C 109.5 . .
C339 C338 H33A 109.5 . .
C339 C338 H33B 109.5 . .
C339 C338 H33C 109.5 . .
H33U C336 H33V 109.5 . .
H33U C336 H33W 109.5 . .
H33V C336 H33W 109.5 . .
O96 C336 H33U 109.5 . .
O96 C336 H33V 109.5 . .
O96 C336 H33W 109.5 . .
C338 C339 H33D 110.1 . .
C338 C339 H33E 110.1 . .
C338 C339 O98 107.8 . .
H33D C339 H33E 108.5 . .
O98 C339 H33D 110.1 . .
O98 C339 H33E 110.1 . .
H34A C340 H34B 107.6 . .
C341 C340 H34A 108.7 . .
C341 C340 H34B 108.7 . .
O98 C340 H34A 108.7 . .
O98 C340 H34B 108.7 . .
O98 C340 C341 114.4 . .
C340 C341 H34C 109.5 . .
C340 C341 H34D 109.5 . .
C340 C341 H34E 109.5 . .
H34C C341 H34D 109.5 . .
H34C C341 H34E 109.5 . .
H34D C341 H34E 109.5 . .
C340 O98 C339 107.1 . .
C334 O94 H94 109.5 . .
C336 O96 H96 109.5 . .

loop_
_geom_bond_atom_site_label_1
_geom_bond_atom_site_label_2
_geom_bond_distance
_geom_bond_site_symmetry_2
Rh1 N3 2.123(12) .
Rh1 O1 2.116(12) .
Rh1 O2 2.130(10) .
Rh1 C33 2.120(4) .
Rh1 C34 2.098(4) .
Rh1 C35 2.160(4) .
Rh1 C36 2.219(4) .
Rh1 C37 2.194(4) .
Rh2 N6 2.135(9) 2_665
Rh2 O4 2.119(10) .
Rh2 O5 2.088(10) .
Rh2 C43 2.101(11) .
Rh2 C44 2.117(10) .
Rh2 C45 2.110(10) .
Rh2 C46 2.089(11) .
Rh2 C47 2.084(10) .
Rh3 N9 2.140(9) .
Rh3 O9 2.150(8) .
Rh3 O10 2.077(9) .
Rh3 C85 2.076(3) .
Rh3 C86 2.127(3) .
Rh3 C87 2.121(3) .
Rh3 C88 2.136(3) .
Rh3 C89 2.093(3) .
Rh4 N12 2.081(11) 2_665
Rh4 O12 2.060(10) .
Rh4 O13 2.128(19) .
Rh4 C95 2.285(8) .
Rh4 C96 2.069(7) .
Rh4 C97 1.961(7) .
Rh4 C98 2.126(7) .
Rh4 C99 2.317(8) .
Rh5 N15 2.134(9) .
Rh5 O17 2.127(7) .
Rh5 O18 1.853(16) .
Rh5 C137 2.115(5) .
Rh5 C138 2.124(5) .
Rh5 C139 2.111(5) .
Rh5 C140 2.105(6) .
Rh5 C141 2.133(5) .
Rh6 N18 2.141(11) 2_665
Rh6 O20 2.073(10) .
Rh6 O21 2.141(15) .
Rh6 C147 2.277(2) .
Rh6 C148 2.287(2) .
Rh6 C149 2.128(2) .
Rh6 C150 2.011(2) .
Rh6 C151 2.1084(19) .
Rh7 N21 2.103(7) .
Rh7 O25 2.121(6) .
Rh7 O26 2.115(7) .
Rh7 C189 2.1150(15) .
Rh7 C190 2.1269(15) .
Rh7 C191 2.1402(13) .
Rh7 C192 2.1484(13) .
Rh7 C193 2.1040(14) .
Rh8 N24 2.116(7) 2_656
Rh8 O28 2.108(7) .
Rh8 O29 2.088(6) .
Rh8 C199 2.1548(18) .
Rh8 C200 2.1213(17) .
Rh8 C201 2.1449(16) .
Rh8 C202 2.1296(15) .
Rh8 C203 2.1200(16) .
Rh9 N27 2.129(5) .
Rh9 O33 2.131(5) .
Rh9 O34 2.099(5) .
Rh9 C241 2.1220(10) .
Rh9 C242 2.1173(10) .
Rh9 C243 2.1337 .
Rh9 C244 2.1432 .
Rh9 C245 2.1210 .
Rh10 N30 2.106(6) 2_656
Rh10 O36 2.111(5) .
Rh10 O37 2.095(6) .
Rh10 C251 2.1476(11) .
Rh10 C252 2.1420(12) .
Rh10 C253 2.1161(12) .
Rh10 C254 2.1095(11) .
Rh10 C255 2.1297(12) .
Rh11 N33 2.130(8) .
Rh11 O41 2.103(9) .
Rh11 O42 2.110(9) .
Rh11 C293 2.0096(16) .
Rh11 C294 2.1137(16) .
Rh11 C295 2.1799(15) .
Rh11 C296 2.1516(16) .
Rh11 C297 2.1137(15) .
Rh12 N36 2.121(9) 2_676
Rh12 O44 2.121(11) .
Rh12 O45 2.094(9) .
Rh12 C303 2.135(2) .
Rh12 C304 2.135(2) .
Rh12 C305 2.1489(19) .
Rh12 C306 2.1318(19) .
Rh12 C307 2.132(2) .
N1 O2 1.318(15) .
N1 C11 1.309(17) .
N1 C12 1.441(17) .
N2 O5 1.361(14) .
N2 C13 1.405(15) .
N2 C14 1.414(18) .
N3 C15 1.354(16) .
N3 C19 1.251(19) .
N4 H4 0.8800 .
N4 C20 1.299(17) .
N4 C21 1.413(17) .
N5 H5 0.8800 .
N5 C24 1.435(15) .
N5 C27 1.350(15) .
N6 Rh2 2.135(9) 2_665
N6 C28 1.292(15) .
N6 C32 1.338(15) .
N7 O10 1.363(11) .
N7 C63 1.366(11) .
N7 C64 1.392(11) .
N8 O13 1.398(15) .
N8 C65 1.290(13) .
N8 C66 1.321(12) .
N9 C67 1.314(9) .
N9 C71 1.293(10) .
N10 H10A 0.8800 .
N10 C72 1.361(10) .
N10 C73 1.412(9) .
N11 H11 0.8800 .
N11 C76 1.440(9) .
N11 C79 1.311(12) .
N12 Rh4 2.081(11) 2_665
N12 C80 1.326(17) .
N12 C84 1.397(17) .
N13 O18 1.461(13) .
N13 C115 1.314(10) .
N13 C116 1.435(9) .
N14 O21 1.401(15) .
N14 C117 1.314(12) .
N14 C118 1.365(11) .
N15 C119 1.302(11) .
N15 C123 1.330(9) .
N16 H16 0.8800 .
N16 H16A 0.8800 .
N16 C124 1.337(11) .
N16 C125 1.391(11) .
N16 C12A 1.472(11) .
N17 H17 0.8800 .
N17 H17A 0.8800 .
N17 C128 1.436(11) .
N17 C12D 1.369(11) .
N17 C131 1.376(12) .
N18 Rh6 2.141(11) 2_665
N18 C132 1.344(15) .
N18 C136 1.340(14) .
N19 O26 1.354(9) .
N19 C167 1.333(7) .
N19 C168 1.401(8) .
N20 O29 1.376(10) .
N20 C169 1.346(7) .
N20 C170 1.436(8) .
N21 C171 1.354(7) .
N21 C175 1.345(7) .
N22 H22A 0.8800 .
N22 C176 1.328(7) .
N22 C177 1.431(7) .
N23 H23A 0.8800 .
N23 C180 1.413(7) .
N23 C183 1.325(7) .
N24 Rh8 2.116(7) 2_656
N24 C184 1.343(7) .
N24 C188 1.323(7) .
N25 O34 1.362(8) .
N25 C219 1.376(6) .
N25 C220 1.409(6) .
N26 O37 1.369(8) .
N26 C221 1.367(7) .
N26 C222 1.391(6) .
N27 C223 1.330(6) .
N27 C227 1.346(6) .
N28 H28A 0.8800 .
N28 C228 1.358(7) .
N28 C229 1.421(6) .
N29 H29A 0.8800 .
N29 C232 1.413(6) .
N29 C235 1.340(7) .
N30 Rh10 2.106(6) 2_656
N30 C236 1.353(7) .
N30 C240 1.352(8) .
N31 O42 1.316(14) .
N31 C271 1.354(11) .
N31 C272 1.387(10) .
N32 O45 1.410(15) .
N32 C273 1.269(12) .
N32 C274 1.424(10) .
N33 C275 1.317(8) .
N33 C279 1.341(8) .
N34 H34 0.8800 .
N34 C280 1.329(7) .
N34 C281 1.430(7) .
N35 H35 0.8800 .
N35 C284 1.412(8) .
N35 C287 1.357(8) .
N36 Rh12 2.121(9) 2_676
N36 C288 1.327(9) .
N36 C292 1.310(10) .
O1 C11 1.255(17) .
O3 C12 1.232(14) .
O4 C13 1.250(15) .
O6 C14 1.199(16) .
O7 C20 1.270(16) .
O8 C27 1.217(14) .
O9 C63 1.209(10) .
O11 C64 1.229(11) .
O12 C65 1.210(13) .
O14 C66 1.224(14) .
O15 C72 1.258(8) .
O16 C79 1.197(10) .
O17 C115 1.269(8) .
O19 C116 1.225(9) .
O20 C117 1.187(11) .
O22 C118 1.284(16) .
O23 C124 1.213(8) .
O24 C131 1.178(11) .
O25 C167 1.235(7) .
O27 C168 1.250(6) .
O28 C169 1.259(7) .
O30 C170 1.191(6) .
O31 C176 1.235(6) .
O32 C183 1.228(6) .
O33 C219 1.238(5) .
O35 C220 1.199(6) .
O36 C221 1.261(5) .
O38 C222 1.226(6) .
O39 C228 1.236(5) .
O40 C235 1.244(7) .
O41 C271 1.257(8) .
O43 C272 1.227(10) .
O44 C273 1.259(8) .
O46 C274 1.223(9) .
O47 C280 1.232(5) .
O48 C287 1.230(6) .
O49 S1 1.378(18) .
O50 S1 1.359(17) .
O51 S1 1.441(11) .
O52 S2 1.390(11) .
O53 S2 1.461(11) .
O54 S2 1.575(11) .
O55 S3 1.376(8) .
O56 S3 1.395(12) .
O57 S3 1.432(12) .
O58 S4 1.442(14) .
O59 S4 1.430(17) .
O60 S4 1.52(2) .
O61 S5 1.411(10) .
O62 S5 1.438(11) .
O63 S5 1.424(11) .
S1 C313 1.679(6) .
S2 C314 1.629(7) .
S3 C315 1.777(6) .
S4 C316 1.766(10) .
S5 C317 1.773(4) .
F1 C313 1.276(13) .
F2 C313 1.31(2) .
F3 C313 1.406(14) .
F4 C314 1.316(14) .
F5 C314 1.491(13) .
F6 C314 1.332(13) .
F7 C315 1.214(11) .
F8 C315 1.367(14) .
F9 C315 1.317(11) .
F10 C316 1.417(14) .
F11 C316 1.233(15) .
F12 C316 1.404(15) .
F13 C317 1.347(13) .
F14 C317 1.460(14) .
F15 C317 1.216(14) .
C1 C2 1.451(17) .
C1 C10 1.346(19) .
C1 C11 1.46(2) .
C2 C3 1.428(17) .
C2 C7 1.355(18) .
C3 C4 1.365(19) .
C3 C12 1.401(18) .
C4 H4A 0.9500 .
C4 C5 1.44(2) .
C5 H5A 0.9500 .
C5 C6 1.344(17) .
C6 C7 1.399(18) .
C6 C13 1.446(18) .
C7 C8 1.454(17) .
C8 C9 1.33(2) .
C8 C14 1.44(2) .
C9 H9 0.9500 .
C9 C10 1.44(2) .
C10 H10 0.9500 .
C15 H15 0.9500 .
C15 C16 1.344(18) .
C16 H16B 0.9500 .
C16 C17 1.358(18) .
C17 C18 1.361(19) .
C17 C20 1.508(17) .
C18 H18 0.9500 .
C18 C19 1.43(2) .
C19 H19 0.9500 .
C21 C22 1.398(19) .
C21 C26 1.363(18) .
C22 H22 0.9500 .
C22 C23 1.373(18) .
C23 H23 0.9500 .
C23 C24 1.358(17) .
C24 C25 1.330(19) .
C25 H25 0.9500 .
C25 C26 1.372(19) .
C26 H26 0.9500 .
C27 C30 1.507(16) .
C28 H28 0.9500 .
C28 C29 1.420(18) .
C29 H29 0.9500 .
C29 C30 1.338(16) .
C30 C31 1.414(15) .
C31 H31 0.9500 .
C31 C32 1.359(17) .
C32 H32 0.9500 .
C33 C34 1.4115 .
C33 C37 1.4125 .
C33 C38 1.5018 .
C34 C35 1.4138 .
C34 C39 1.5010 .
C35 C36 1.4104 .
C35 C40 1.5017 .
C36 C37 1.4136 .
C36 C41 1.5005 .
C37 C42 1.5012 .
C38 H38A 0.9800 .
C38 H38B 0.9800 .
C38 H38C 0.9800 .
C39 H39A 0.9800 .
C39 H39B 0.9800 .
C39 H39C 0.9800 .
C40 H40A 0.9800 .
C40 H40B 0.9800 .
C40 H40C 0.9800 .
C41 H41A 0.9800 .
C41 H41B 0.9800 .
C41 H41C 0.9800 .
C42 H42A 0.9800 .
C42 H42B 0.9800 .
C42 H42C 0.9800 .
C53 C54 1.3178 .
C53 C62 1.3712 .
C53 C63 1.4619 .
C54 C55 1.4082 .
C54 C59 1.4473 .
C55 C56 1.3938 .
C55 C64 1.4747 .
C56 H56 0.9500 .
C56 C57 1.4538 .
C57 H57 0.9500 .
C57 C58 1.2950 .
C58 C59 1.4699 .
C58 C65 1.5290 .
C59 C60 1.3848 .
C60 C61 1.2983 .
C60 C66 1.6003 .
C61 H61 0.9500 .
C61 C62 1.4919 .
C62 H62 0.9500 .
C67 H67 0.9500 .
C67 C68 1.4342 .
C68 H68 0.9500 .
C68 C69 1.3527 .
C69 C70 1.3871 .
C69 C72 1.4812 .
C70 H70 0.9500 .
C70 C71 1.3931 .
C71 H71 0.9500 .
C73 C74 1.3629 .
C73 C78 1.3856 .
C74 H74 0.9500 .
C74 C75 1.3886 .
C75 H75 0.9500 .
C75 C76 1.3627 .
C76 C77 1.4185 .
C77 H77 0.9500 .
C77 C78 1.3398 .
C78 H78 0.9500 .
C79 C82 1.4975 .
C80 H80 0.9500 .
C80 C81 1.4054 .
C81 H81 0.9500 .
C81 C82 1.3570 .
C82 C83 1.4478 .
C83 H83 0.9500 .
C83 C84 1.4242 .
C84 H84 0.9500 .
C85 C86 1.3482 .
C85 C89 1.4614 .
C85 C90 1.5413 .
C86 C87 1.4424 .
C86 C91 1.5382 .
C87 C88 1.3579 .
C87 C92 1.5847 .
C88 C89 1.4377 .
C88 C93 1.4849 .
C89 C94 1.5390 .
C90 H90A 0.9800 .
C90 H90B 0.9800 .
C90 H90C 0.9800 .
C91 H91A 0.9800 .
C91 H91B 0.9800 .
C91 H91C 0.9800 .
C92 H92A 0.9800 .
C92 H92B 0.9800 .
C92 H92C 0.9800 .
C93 H93A 0.9800 .
C93 H93B 0.9800 .
C93 H93C 0.9800 .
C94 H94A 0.9800 .
C94 H94B 0.9800 .
C94 H94C 0.9800 .
C43 C44 1.394(7) .
C43 C47 1.394(7) .
C43 C48 1.483(7) .
C44 C45 1.394(7) .
C44 C49 1.482(7) .
C45 C46 1.393(7) .
C45 C50 1.482(7) .
C46 C47 1.394(7) .
C46 C51 1.482(7) .
C47 C52 1.482(7) .
C48 H48A 0.9800 .
C48 H48B 0.9800 .
C48 H48C 0.9800 .
C49 H49A 0.9800 .
C49 H49B 0.9800 .
C49 H49C 0.9800 .
C50 H50A 0.9800 .
C50 H50B 0.9800 .
C50 H50C 0.9800 .
C51 H51A 0.9800 .
C51 H51B 0.9800 .
C51 H51C 0.9800 .
C52 H52A 0.9800 .
C52 H52B 0.9800 .
C52 H52C 0.9800 .
C95 C96 1.4144 .
C95 C99 1.4155 .
C95 C100 1.5055 .
C96 C97 1.4150 .
C96 C101 1.5049 .
C97 C98 1.4152 .
C97 C102 1.5054 .
C98 C99 1.4155 .
C98 C103 1.5039 .
C99 C104 1.5040 .
C100 H10B 0.9800 .
C100 H10C 0.9800 .
C100 H10D 0.9800 .
C101 H10E 0.9800 .
C101 H10F 0.9800 .
C101 H10G 0.9800 .
C102 H10H 0.9800 .
C102 H10I 0.9800 .
C102 H10J 0.9800 .
C103 H10K 0.9800 .
C103 H10L 0.9800 .
C103 H10M 0.9800 .
C104 H10N 0.9800 .
C104 H10O 0.9800 .
C104 H10P 0.9800 .
C105 C106 1.4358 .
C105 C114 1.3521 .
C105 C115 1.4697 .
C106 C107 1.4365 .
C106 C111 1.4180 .
C107 C108 1.4540 .
C107 C116 1.4049 .
C108 H108 0.9500 .
C108 C109 1.3827 .
C109 H109 0.9500 .
C109 C110 1.4289 .
C110 C111 1.4109 .
C110 C117 1.4825 .
C111 C112 1.4165 .
C112 C113 1.4213 .
C112 C118 1.4663 .
C113 H113 0.9500 .
C113 C114 1.4832 .
C114 H114 0.9500 .
C119 H119 0.9500 .
C119 C120 1.3748 .
C120 H120 0.9500 .
C120 C121 1.3943 .
C121 C122 1.3816 .
C121 C124 1.4983 .
C122 H122 0.9500 .
C122 C123 1.3977 .
C123 H123 0.9500 .
C125 C126 1.3916 .
C125 C130 1.3897 .
C126 H126 0.9500 .
C126 C127 1.3909 .
C127 H127 0.9500 .
C127 C128 1.3901 .
C128 C129 1.3912 .
C129 H129 0.9500 .
C129 C130 1.3917 .
C130 H130 0.9500 .
C12A C12B 1.3953 .
C12A C13A 1.3957 .
C12B H12B 0.9500 .
C12B C12C 1.3948 .
C12C H12C 0.9500 .
C12C C12D 1.3950 .
C12D C12E 1.3956 .
C12E H12E 0.9500 .
C12E C13A 1.3949 .
C13A H13A 0.9500 .
C131 C134 1.4995 .
C132 H132 0.9500 .
C132 C133 1.3482 .
C133 H133 0.9500 .
C133 C134 1.3821 .
C134 C135 1.3864 .
C135 H135 0.9500 .
C135 C136 1.3653 .
C136 H136 0.9500 .
C137 C138 1.4738 .
C137 C141 1.3022 .
C137 C142 1.6344 .
C138 C139 1.4310 .
C138 C143 1.5396 .
C139 C140 1.4007 .
C139 C144 1.5151 .
C140 C141 1.3996 .
C140 C145 1.4676 .
C141 C146 1.5083 .
C142 H14A 0.9800 .
C142 H14B 0.9800 .
C142 H14C 0.9800 .
C143 H14D 0.9800 .
C143 H14E 0.9800 .
C143 H14F 0.9800 .
C144 H14G 0.9800 .
C144 H14H 0.9800 .
C144 H14I 0.9800 .
C145 H14J 0.9800 .
C145 H14K 0.9800 .
C145 H14L 0.9800 .
C146 H14M 0.9800 .
C146 H14N 0.9800 .
C146 H14O 0.9800 .
C147 C148 1.4198 .
C147 C151 1.4199 .
C147 C152 1.5106 .
C148 C149 1.4205 .
C148 C153 1.5097 .
C149 C150 1.4206 .
C149 C154 1.5097 .
C150 C151 1.4195 .
C150 C155 1.5096 .
C151 C156 1.5111 .
C152 H15A 0.9800 .
C152 H15B 0.9800 .
C152 H15C 0.9800 .
C153 H15D 0.9800 .
C153 H15E 0.9800 .
C153 H15F 0.9800 .
C154 H15G 0.9800 .
C154 H15H 0.9800 .
C154 H15I 0.9800 .
C155 H15J 0.9800 .
C155 H15K 0.9800 .
C155 H15L 0.9800 .
C156 H15M 0.9800 .
C156 H15N 0.9800 .
C156 H15O 0.9800 .
C157 C158 1.3928 .
C157 C166 1.3930 .
C157 C167 1.5072 .
C158 C159 1.4327 .
C158 C163 1.3664 .
C159 C160 1.3797 .
C159 C168 1.4480 .
C160 H160 0.9500 .
C160 C161 1.3792 .
C161 H161 0.9500 .
C161 C162 1.3599 .
C162 C163 1.4422 .
C162 C169 1.4577 .
C163 C164 1.4362 .
C164 C165 1.3752 .
C164 C170 1.4808 .
C165 H165 0.9500 .
C165 C166 1.4202 .
C166 H166 0.9500 .
C171 H171 0.9500 .
C171 C172 1.3670 .
C172 H172 0.9500 .
C172 C173 1.4281 .
C173 C174 1.3989 .
C173 C176 1.4928 .
C174 H174 0.9500 .
C174 C175 1.3600 .
C175 H175 0.9500 .
C177 C178 1.3508 .
C177 C182 1.3739 .
C178 H178 0.9500 .
C178 C179 1.4255 .
C179 H179 0.9500 .
C179 C180 1.3563 .
C180 C181 1.4027 .
C181 H181 0.9500 .
C181 C182 1.4265 .
C182 H182 0.9500 .
C183 C186 1.4891 .
C184 H184 0.9500 .
C184 C185 1.3795 .
C185 H185 0.9500 .
C185 C186 1.4000 .
C186 C187 1.4027 .
C187 H187 0.9500 .
C187 C188 1.3984 .
C188 H188 0.9500 .
C189 C190 1.2937 .
C189 C193 1.4350 .
C189 C194 1.6087 .
C190 C191 1.3755 .
C190 C195 1.5671 .
C191 C192 1.4486 .
C191 C196 1.4968 .
C192 C193 1.4892 .
C192 C197 1.4140 .
C193 C198 1.5016 .
C194 H19A 0.9800 .
C194 H19B 0.9800 .
C194 H19C 0.9800 .
C195 H19D 0.9800 .
C195 H19E 0.9800 .
C195 H19F 0.9800 .
C196 H19G 0.9800 .
C196 H19H 0.9800 .
C196 H19I 0.9800 .
C197 H19J 0.9800 .
C197 H19K 0.9800 .
C197 H19L 0.9800 .
C198 H19M 0.9800 .
C198 H19N 0.9800 .
C198 H19O 0.9800 .
C199 C200 1.4102 .
C199 C203 1.4407 .
C199 C204 1.5256 .
C200 C201 1.3839 .
C200 C205 1.6003 .
C201 C202 1.4113 .
C201 C206 1.5506 .
C202 C203 1.4120 .
C202 C207 1.4903 .
C203 C208 1.5189 .
C204 H20A 0.9800 .
C204 H20B 0.9800 .
C204 H20C 0.9800 .
C205 H20D 0.9800 .
C205 H20E 0.9800 .
C205 H20F 0.9800 .
C206 H20G 0.9800 .
C206 H20H 0.9800 .
C206 H20I 0.9800 .
C207 H20J 0.9800 .
C207 H20K 0.9800 .
C207 H20L 0.9800 .
C208 H20M 0.9800 .
C208 H20N 0.9800 .
C208 H20O 0.9800 .
C209 C210 1.3921 .
C209 C218 1.3750 .
C209 C219 1.4735 .
C210 C211 1.4161 .
C210 C215 1.3954 .
C211 C212 1.3628 .
C211 C220 1.4857 .
C212 H212 0.9500 .
C212 C213 1.3850 .
C213 H213 0.9500 .
C213 C214 1.3850 .
C214 C215 1.4248 .
C214 C221 1.4300 .
C215 C216 1.4072 .
C216 C217 1.3910 .
C216 C222 1.4672 .
C217 H217 0.9500 .
C217 C218 1.4092 .
C218 H218 0.9500 .
C223 H223 0.9500 .
C223 C224 1.3672 .
C224 H224 0.9500 .
C224 C225 1.3947 .
C225 C226 1.3824 .
C225 C228 1.4874 .
C226 H226 0.9500 .
C226 C227 1.3717 .
C227 H227 0.9500 .
C229 C230 1.4007 .
C229 C234 1.3826 .
C230 H230 0.9500 .
C230 C231 1.3930 .
C231 H231 0.9500 .
C231 C232 1.4205 .
C232 C233 1.3837 .
C233 H233 0.9500 .
C233 C234 1.3953 .
C234 H234 0.9500 .
C235 C238 1.5066 .
C236 H236 0.9500 .
C236 C237 1.3704 .
C237 H237 0.9500 .
C237 C238 1.4029 .
C238 C239 1.3760 .
C239 H239 0.9500 .
C239 C240 1.3829 .
C240 H240 0.9500 .
C241 C242 1.4207 .
C241 C245 1.4145 .
C241 C247 1.4988 .
C242 C243 1.4665 .
C242 C248 1.4685 .
C243 C244 1.3791 .
C243 C249 1.5317 .
C244 C245 1.4495 .
C244 C250 1.5026 .
C245 C246 1.5263 .
C246 H24A 0.9800 .
C246 H24B 0.9800 .
C246 H24C 0.9800 .
C247 H24D 0.9800 .
C247 H24E 0.9800 .
C247 H24F 0.9800 .
C248 H24G 0.9800 .
C248 H24H 0.9800 .
C248 H24I 0.9800 .
C249 H24J 0.9800 .
C249 H24K 0.9800 .
C249 H24L 0.9800 .
C250 H25A 0.9800 .
C250 H25B 0.9800 .
C250 H25C 0.9800 .
C251 C252 1.3192 .
C251 C255 1.4231 .
C251 C256 1.5630 .
C252 C253 1.4329 .
C252 C257 1.5385 .
C253 C254 1.3771 .
C253 C258 1.5140 .
C254 C255 1.4559 .
C254 C259 1.5010 .
C255 C260 1.5742 .
C256 H25D 0.9800 .
C256 H25E 0.9800 .
C256 H25F 0.9800 .
C257 H25G 0.9800 .
C257 H25H 0.9800 .
C257 H25I 0.9800 .
C258 H25J 0.9800 .
C258 H25K 0.9800 .
C258 H25L 0.9800 .
C259 H25M 0.9800 .
C259 H25N 0.9800 .
C259 H25O 0.9800 .
C260 H26A 0.9800 .
C260 H26B 0.9800 .
C260 H26C 0.9800 .
C261 C262 1.3597 .
C261 C270 1.3682 .
C261 C271 1.4935 .
C262 C263 1.3987 .
C262 C267 1.4309 .
C263 C264 1.3651 .
C263 C272 1.4848 .
C264 H264 0.9500 .
C264 C265 1.5085 .
C265 H265 0.9500 .
C265 C266 1.3765 .
C266 C267 1.3945 .
C266 C273 1.4715 .
C267 C268 1.3868 .
C268 C269 1.3896 .
C268 C274 1.5145 .
C269 H269 0.9500 .
C269 C270 1.4235 .
C270 H270 0.9500 .
C275 H275 0.9500 .
C275 C276 1.3850 .
C276 H276 0.9500 .
C276 C277 1.4148 .
C277 C278 1.4005 .
C277 C280 1.4845 .
C278 H278 0.9500 .
C278 C279 1.4146 .
C279 H279 0.9500 .
C281 C282 1.4112 .
C281 C286 1.4000 .
C282 H282 0.9500 .
C282 C283 1.3688 .
C283 H283 0.9500 .
C283 C284 1.4149 .
C284 C285 1.3581 .
C285 H285 0.9500 .
C285 C286 1.3962 .
C286 H286 0.9500 .
C287 C290 1.4971 .
C288 H288 0.9500 .
C288 C289 1.4053 .
C289 H289 0.9500 .
C289 C290 1.4010 .
C290 C291 1.3663 .
C291 H291 0.9500 .
C291 C292 1.4653 .
C292 H292 0.9500 .
C293 C294 1.4446 .
C293 C297 1.3592 .
C293 C298 1.5137 .
C294 C295 1.2874 .
C294 C299 1.5913 .
C295 C296 1.4402 .
C295 C300 1.5642 .
C296 C297 1.3403 .
C296 C301 1.5407 .
C297 C302 1.5699 .
C298 H29B 0.9800 .
C298 H29C 0.9800 .
C298 H29D 0.9800 .
C299 H29E 0.9800 .
C299 H29F 0.9800 .
C299 H29G 0.9800 .
C300 H30A 0.9800 .
C300 H30B 0.9800 .
C300 H30C 0.9800 .
C301 H30D 0.9800 .
C301 H30E 0.9800 .
C301 H30F 0.9800 .
C302 H30G 0.9800 .
C302 H30H 0.9800 .
C302 H30I 0.9800 .
C303 C304 1.4592 .
C303 C307 1.4222 .
C303 C308 1.5324 .
C304 C305 1.3806 .
C304 C309 1.5375 .
C305 C306 1.3899 .
C305 C310 1.4703 .
C306 C307 1.4411 .
C306 C311 1.4794 .
C307 C312 1.4626 .
C308 H30J 0.9800 .
C308 H30K 0.9800 .
C308 H30L 0.9800 .
C309 H30M 0.9800 .
C309 H30N 0.9800 .
C309 H30O 0.9800 .
C310 H31A 0.9800 .
C310 H31B 0.9800 .
C310 H31C 0.9800 .
C311 H31D 0.9800 .
C311 H31E 0.9800 .
C311 H31F 0.9800 .
C312 H31G 0.9800 .
C312 H31H 0.9800 .
C312 H31I 0.9800 .
C325 O85 1.4276 .
C326 H32A 0.9800 .
C326 H32B 0.9800 .
C326 H32C 0.9800 .
C326 O86 1.4147 .
O86 H86 0.8400 .
C327 H32D 0.9800 .
C327 H32E 0.9800 .
C327 H32F 0.9800 .
C327 O87 1.4886 .
O87 H87 0.8400 .
C328 O88 1.3072 .
C329 O89 1.2995 .
C330 H33F 0.9800 .
C330 H33G 0.9800 .
C330 H33H 0.9800 .
C330 O90 1.3725 .
O90 H90 0.8400 .
C331 O91 1.3885 .
C332 H33I 0.9800 .
C332 H33J 0.9800 .
C332 H33K 0.9800 .
C332 O92 1.3661 .
O92 H92 0.8400 .
C333 H33L 0.9800 .
C333 H33M 0.9800 .
C333 H33N 0.9800 .
C333 O93 1.3334 .
O93 H93 0.8400 .
C337 O97 1.3351 .
C335 H33O 0.9800 .
C335 H33P 0.9800 .
C335 H33Q 0.9800 .
C335 O95 1.5238 .
O95 H95 0.8400 .
C334 H33R 0.9800 .
C334 H33S 0.9800 .
C334 H33T 0.9800 .
C334 O94 1.3463 .
C338 H33A 0.9800 .
C338 H33B 0.9800 .
C338 H33C 0.9800 .
C338 C339 1.3734 .
C336 H33U 0.9800 .
C336 H33V 0.9800 .
C336 H33W 0.9800 .
C336 O96 1.3188 .
C339 H33D 0.9900 .
C339 H33E 0.9900 .
C339 O98 1.4204 .
C340 H34A 0.9900 .
C340 H34B 0.9900 .
C340 C341 1.4480 .
C340 O98 1.3926 .
C341 H34C 0.9800 .
C341 H34D 0.9800 .
C341 H34E 0.9800 .
O94 H94 0.8400 .
O96 H96 0.8400 .

loop_
_geom_hbond_atom_site_label_D
_geom_hbond_atom_site_label_H
_geom_hbond_atom_site_label_A
_geom_hbond_distance_DH
_geom_hbond_distance_HA
_geom_hbond_distance_DA
_geom_hbond_angle_DHA
_geom_hbond_site_symmetry_A
N4 H4 O97 0.88 2.02 2.884(12) 168.2 1_554
N5 H5 O16 0.88 2.14 2.958(13) 153.8 2_665
N10 H10A O23 0.88 2.10 2.847(11) 142.0 .
N16 H16 O92 0.88 2.04 2.902(10) 165.1 .
N17 H17A O7 0.88 2.04 2.844(15) 150.9 .
N22 H22A O96 0.88 2.05 2.897(7) 160.8 .
N28 H28A O95 0.88 2.10 2.950(6) 163.3 .
N29 H29A O48 0.88 2.15 2.874(9) 139.6 1_545
N34 H34 O31 0.88 2.09 2.885(8) 150.3 2_666
O87 H87 O34 0.84 2.37 2.793(5) 111.6 .
O94 H94 O91 0.84 2.05 2.860 163.0 .

loop_
_geom_torsion_atom_site_label_1
_geom_torsion_atom_site_label_2
_geom_torsion_atom_site_label_3
_geom_torsion_atom_site_label_4
_geom_torsion
_geom_torsion_site_symmetry_1
Rh1 N3 C15 C16 173.2(10) .
Rh1 N3 C19 C18 -171.7(15) .
Rh1 O1 C11 N1 -1.2(15) .
Rh1 O1 C11 C1 178.6(8) .
Rh1 C33 C34 C35 64.27(14) .
Rh1 C33 C34 C39 -115.76(14) .
Rh1 C33 C37 C36 -61.61(10) .
Rh1 C33 C37 C42 118.41(10) .
Rh1 C34 C35 C36 63.15(11) .
Rh1 C34 C35 C40 -116.89(11) .
Rh1 C35 C36 C37 59.76(11) .
Rh1 C35 C36 C41 -120.07(11) .
Rh1 C36 C37 C33 58.94(11) .
Rh1 C36 C37 C42 -121.08(11) .
Rh2 N6 C28 C29 -178.3(10) 2_665
Rh2 N6 C32 C31 177.6(10) 2_665
Rh2 O4 C13 N2 -3.1(14) .
Rh2 O4 C13 C6 177.1(9) .
Rh2 C43 C44 C45 60.5(4) .
Rh2 C43 C44 C49 -119.4(4) .
Rh2 C43 C47 C46 -61.5(4) .
Rh2 C43 C47 C52 118.5(4) .
Rh2 C44 C45 C46 60.3(4) .
Rh2 C44 C45 C50 -119.7(4) .
Rh2 C45 C46 C47 61.1(4) .
Rh2 C45 C46 C51 -118.9(4) .
Rh2 C46 C47 C43 61.8(4) .
Rh2 C46 C47 C52 -118.2(4) .
Rh3 N9 C67 C68 177.0(3) .
Rh3 N9 C71 C70 -178.2(2) .
Rh3 O9 C63 N7 5.2(9) .
Rh3 O9 C63 C53 -173.73(17) .
Rh3 C85 C86 C87 59.89(8) .
Rh3 C85 C86 C91 -120.03(8) .
Rh3 C85 C89 C88 -62.36(9) .
Rh3 C85 C89 C94 114.34(9) .
Rh3 C86 C87 C88 60.99(10) .
Rh3 C86 C87 C92 -117.97(10) .
Rh3 C87 C88 C89 59.27(8) .
Rh3 C87 C88 C93 -120.25(8) .
Rh3 C88 C89 C85 60.46(8) .
Rh3 C88 C89 C94 -115.73(8) .
Rh4 N12 C80 C81 172.6(4) 2_665
Rh4 N12 C84 C83 -174.1(3) 2_665
Rh4 O12 C65 N8 -4.1(10) .
Rh4 O12 C65 C58 -179.99(18) .
Rh4 C95 C96 C97 59.7(2) .
Rh4 C95 C96 C101 -120.3(2) .
Rh4 C95 C99 C98 -53.4(2) .
Rh4 C95 C99 C104 126.6(2) .
Rh4 C96 C97 C98 69.0(3) .
Rh4 C96 C97 C102 -111.1(3) .
Rh4 C97 C98 C99 67.3(3) .
Rh4 C97 C98 C103 -112.7(3) .
Rh4 C98 C99 C95 57.3(2) .
Rh4 C98 C99 C104 -122.7(2) .
Rh5 N15 C119 C120 -168.0(2) .
Rh5 N15 C123 C122 167.1(3) .
Rh5 O17 C115 N13 9.0(8) .
Rh5 O17 C115 C105 -173.09(17) .
Rh5 C137 C138 C139 62.50(19) .
Rh5 C137 C138 C143 -125.44(19) .
Rh5 C137 C141 C140 -59.28(15) .
Rh5 C137 C141 C146 120.40(15) .
Rh5 C138 C139 C140 60.14(15) .
Rh5 C138 C139 C144 -120.80(15) .
Rh5 C139 C140 C141 62.82(16) .
Rh5 C139 C140 C145 -117.18(16) .
Rh5 C140 C141 C137 60.36(18) .
Rh5 C140 C141 C146 -119.30(18) .
Rh6 N18 C132 C133 -177.7(4) 2_665
Rh6 N18 C136 C135 174.7(3) 2_665
Rh6 O20 C117 N14 -9.3(11) .
Rh6 O20 C117 C110 -177.9(2) .
Rh6 C147 C148 C149 54.98(7) .
Rh6 C147 C148 C153 -125.05(7) .
Rh6 C147 C151 C150 -59.59(6) .
Rh6 C147 C151 C156 120.37(6) .
Rh6 C148 C149 C150 58.80(5) .
Rh6 C148 C149 C154 -121.21(5) .
Rh6 C149 C150 C151 66.51(7) .
Rh6 C149 C150 C155 -113.45(7) .
Rh6 C150 C151 C147 67.07(8) .
Rh6 C150 C151 C156 -112.89(8) .
Rh7 N21 C171 C172 -178.4(3) .
Rh7 N21 C175 C174 178.2(2) .
Rh7 O25 C167 N19 -7.3(6) .
Rh7 O25 C167 C157 177.32(13) .
Rh7 C189 C190 C191 61.7 .
Rh7 C189 C190 C195 -118.0 .
Rh7 C189 C193 C192 -62.9 .
Rh7 C189 C193 C198 117.8 .
Rh7 C190 C191 C192 59.7 .
Rh7 C190 C191 C196 -118.8 .
Rh7 C191 C192 C193 60.5 .
Rh7 C191 C192 C197 -119.7 .
Rh7 C192 C193 C189 62.5 .
Rh7 C192 C193 C198 -118.0 .
Rh8 N24 C184 C185 -170.1(2) 2_656
Rh8 N24 C188 C187 171.3(2) 2_656
Rh8 O28 C169 N20 3.8(6) .
Rh8 O28 C169 C162 -175.15(14) .
Rh8 C199 C200 C201 62.8 .
Rh8 C199 C200 C205 -118.4 .
Rh8 C199 C203 C202 -61.6 .
Rh8 C199 C203 C208 119.1 .
Rh8 C200 C201 C202 59.4 .
Rh8 C200 C201 C206 -118.2 .
Rh8 C201 C202 C203 61.68(5) .
Rh8 C201 C202 C207 -118.31(5) .
Rh8 C202 C203 C199 62.1 .
Rh8 C202 C203 C208 -118.8 .
Rh9 N27 C223 C224 169.50(19) .
Rh9 N27 C227 C226 -168.16(19) .
Rh9 O33 C219 N25 -11.0(5) .
Rh9 O33 C219 C209 169.12(11) .
Rh9 C241 C242 C243 61.3 .
Rh9 C241 C242 C248 -122.8 .
Rh9 C241 C245 C244 -61.7 .
Rh9 C241 C245 C246 120.2 .
Rh9 C242 C243 C244 61.4 .
Rh9 C242 C243 C249 -122.1 .
Rh9 C243 C244 C245 59.0 .
Rh9 C243 C244 C250 -121.7 .
Rh9 C244 C245 C241 61.5 .
Rh9 C244 C245 C246 -120.4 .
Rh10 N30 C236 C237 176.01(18) 2_656
Rh10 N30 C240 C239 -176.9(2) 2_656
Rh10 O36 C221 N26 7.2(5) .
Rh10 O36 C221 C214 -170.42(12) .
Rh10 C251 C252 C253 60.3 .
Rh10 C251 C252 C257 -114.8 .
Rh10 C251 C255 C254 -61.2 .
Rh10 C251 C255 C260 121.1 .
Rh10 C252 C253 C254 61.2 .
Rh10 C252 C253 C258 -119.7 .
Rh10 C253 C254 C255 62.0 .
Rh10 C253 C254 C259 -124.3 .
Rh10 C254 C255 C251 62.6 .
Rh10 C254 C255 C260 -119.9 .
Rh11 N33 C275 C276 -178.3(2) .
Rh11 N33 C279 C278 177.1(2) .
Rh11 O41 C271 N31 0.5(8) .
Rh11 O41 C271 C261 -178.50(19) .
Rh11 C293 C294 C295 61.27(5) .
Rh11 C293 C294 C299 -109.03(5) .
Rh11 C293 C297 C296 -65.6 .
Rh11 C293 C297 C302 116.2 .
Rh11 C294 C295 C296 63.5 .
Rh11 C294 C295 C300 -119.0 .
Rh11 C295 C296 C297 55.6 .
Rh11 C295 C296 C301 -115.1 .
Rh11 C296 C297 C293 60.9 .
Rh11 C296 C297 C302 -120.7 .
Rh12 N36 C288 C289 -169.8(3) 2_676
Rh12 N36 C292 C291 172.1(3) 2_676
Rh12 O44 C273 N32 -8.4(9) .
Rh12 O44 C273 C266 -179.1(2) .
Rh12 C303 C304 C305 62.45(5) .
Rh12 C303 C304 C309 -117.55(5) .
Rh12 C303 C307 C306 -61.44(6) .
Rh12 C303 C307 C312 119.08(6) .
Rh12 C304 C305 C306 59.49(6) .
Rh12 C304 C305 C310 -115.53(6) .
Rh12 C305 C306 C307 60.93(6) .
Rh12 C305 C306 C311 -123.03(6) .
Rh12 C306 C307 C303 61.69(6) .
Rh12 C306 C307 C312 -118.81(6) .
N3 C15 C16 C17 1(2) .
N4 C21 C22 C23 177.1(12) .
N4 C21 C26 C25 -176.4(15) .
N5 C24 C25 C26 177.1(16) .
N5 C27 C30 C29 -155.1(12) .
N5 C27 C30 C31 26.5(16) .
N6 C28 C29 C30 0(2) .
N9 C67 C68 C69 1.3(4) .
N10 C73 C74 C75 -177.7(4) .
N10 C73 C78 C77 178.3(4) .
N11 C76 C77 C78 -178.8(5) .
N11 C79 C82 C81 154.8(5) .
N11 C79 C82 C83 -24.0(5) .
N12 C80 C81 C82 1.2(7) .
N15 Rh5 O18 N13 -75.4(7) .
N15 C119 C120 C121 0.3(5) .
N16 C125 C126 C127 170.3(6) .
N16 C125 C130 C129 -169.9(6) .
N16 C12A C12B C12C -172.3(5) .
N16 C12A C13A C12E 171.8(6) .
N17 C128 C129 C130 170.9(5) .
N17 C12D C12E C13A -166.0(5) .
N17 C131 C134 C133 153.2(5) .
N17 C131 C134 C135 -31.3(5) .
N18 C132 C133 C134 2.2(7) .
N21 C171 C172 C173 -2.9(4) .
N22 C177 C178 C179 177.1(4) .
N22 C177 C182 C181 179.4(4) .
N23 C180 C181 C182 -178.2(4) .
N23 C183 C186 C185 173.9(4) .
N23 C183 C186 C187 -4.2(4) .
N24 C184 C185 C186 0.3(4) .
N27 C223 C224 C225 -1.0(3) .
N28 C229 C230 C231 -176.8(4) .
N28 C229 C234 C233 174.8(3) .
N29 C232 C233 C234 -178.3(4) .
N29 C235 C238 C237 30.5(4) .
N29 C235 C238 C239 -151.9(4) .
N30 C236 C237 C238 -0.8(3) .
N33 C275 C276 C277 3.1(4) .
N34 C281 C282 C283 -176.2(3) .
N34 C281 C286 C285 176.1(3) .
N35 C284 C285 C286 -179.8(3) .
N35 C287 C290 C289 -152.7(4) .
N35 C287 C290 C291 28.9(4) .
N36 C288 C289 C290 -0.4(5) .
O2 N1 C11 O1 2.6(18) .
O2 N1 C11 C1 -177.2(10) .
O2 N1 C12 O3 -0.6(15) .
O2 N1 C12 C3 -178.5(10) .
O5 N2 C13 O4 -2.6(17) .
O5 N2 C13 C6 177.2(11) .
O5 N2 C14 O6 7.0(19) .
O5 N2 C14 C8 -171.5(11) .
O8 C27 C30 C29 21.9(18) .
O8 C27 C30 C31 -156.5(12) .
O10 N7 C63 O9 3.5(12) .
O10 N7 C63 C53 -177.5(6) .
O10 N7 C64 O11 -7.0(12) .
O10 N7 C64 C55 172.6(6) .
O13 N8 C65 O12 1.9(16) .
O13 N8 C65 C58 177.9(9) .
O13 N8 C66 O14 -9.2(15) .
O13 N8 C66 C60 -179.0(7) .
O16 C79 C82 C81 -27.7(6) .
O16 C79 C82 C83 153.6(6) .
O17 Rh5 O18 N13 10.2(7) .
O18 N13 C115 O17 -1.3(10) .
O18 N13 C115 C105 -179.2(5) .
O18 N13 C116 O19 -0.1(11) .
O18 N13 C116 C107 177.4(6) .
O21 N14 C117 O20 8.5(16) .
O21 N14 C117 C110 178.2(10) .
O21 N14 C118 O22 -6.7(16) .
O21 N14 C118 C112 178.2(8) .
O24 C131 C134 C133 -29.1(7) .
O24 C131 C134 C135 146.4(7) .
O26 N19 C167 O25 0.0(8) .
O26 N19 C167 C157 175.4(5) .
O26 N19 C168 O27 1.4(8) .
O26 N19 C168 C159 -175.2(4) .
O29 N20 C169 O28 0.5(8) .
O29 N20 C169 C162 179.5(4) .
O29 N20 C170 O30 -2.4(8) .
O29 N20 C170 C164 178.4(4) .
O32 C183 C186 C185 -10.8(5) .
O32 C183 C186 C187 171.0(5) .
O34 N25 C219 O33 -2.0(6) .
O34 N25 C219 C209 177.9(3) .
O34 N25 C220 O35 2.8(6) .
O34 N25 C220 C211 -176.8(3) .
O37 N26 C221 O36 -2.3(7) .
O37 N26 C221 C214 175.3(4) .
O37 N26 C222 O38 5.5(7) .
O37 N26 C222 C216 -174.7(4) .
O40 C235 C238 C237 -149.9(4) .
O40 C235 C238 C239 27.7(4) .
O42 N31 C271 O41 -1.9(12) .
O42 N31 C271 C261 177.1(7) .
O42 N31 C272 O43 6.6(12) .
O42 N31 C272 C263 -174.4(7) .
O45 N32 C273 O44 8.2(12) .
O45 N32 C273 C266 178.8(6) .
O45 N32 C274 O46 2.3(11) .
O45 N32 C274 C268 -178.3(6) .
O48 C287 C290 C289 27.9(4) .
O48 C287 C290 C291 -150.5(4) .
O49 S1 C313 F1 -58.5(15) .
O49 S1 C313 F2 70.0(16) .
O49 S1 C313 F3 -175.0(13) .
O50 S1 C313 F1 65.8(15) .
O50 S1 C313 F2 -165.7(16) .
O50 S1 C313 F3 -50.7(14) .
O51 S1 C313 F1 -177.8(12) .
O51 S1 C313 F2 -49.3(14) .
O51 S1 C313 F3 65.7(11) .
O52 S2 C314 F4 64.7(10) .
O52 S2 C314 F5 169.4(9) .
O52 S2 C314 F6 -65.0(10) .
O53 S2 C314 F4 -167.0(9) .
O53 S2 C314 F5 -62.4(10) .
O53 S2 C314 F6 63.3(10) .
O54 S2 C314 F4 -52.8(10) .
O54 S2 C314 F5 51.8(10) .
O54 S2 C314 F6 177.5(10) .
O55 S3 C315 F7 -52.2(11) .
O55 S3 C315 F8 83.4(9) .
O55 S3 C315 F9 179.2(8) .
O56 S3 C315 F7 78.9(13) .
O56 S3 C315 F8 -145.5(11) .
O56 S3 C315 F9 -49.7(10) .
O57 S3 C315 F7 178.3(14) .
O57 S3 C315 F8 -46.1(12) .
O57 S3 C315 F9 49.7(12) .
O58 S4 C316 F10 -68.2(14) .
O58 S4 C316 F11 49.9(17) .
O58 S4 C316 F12 -179.7(13) .
O59 S4 C316 F10 64.7(14) .
O59 S4 C316 F11 -177.3(15) .
O59 S4 C316 F12 -46.9(13) .
O60 S4 C316 F10 166.1(16) .
O60 S4 C316 F11 -75.8(19) .
O60 S4 C316 F12 54.6(16) .
O61 S5 C317 F13 -56.4(8) .
O61 S5 C317 F14 50.8(9) .
O61 S5 C317 F15 170.1(13) .
O62 S5 C317 F13 60.8(8) .
O62 S5 C317 F14 167.9(9) .
O62 S5 C317 F15 -72.8(13) .
O63 S5 C317 F13 176.4(8) .
O63 S5 C317 F14 -76.5(9) .
O63 S5 C317 F15 42.9(13) .
C1 C2 C3 C4 178.4(10) .
C1 C2 C3 C12 -4.8(16) .
C1 C2 C7 C6 -179.7(10) .
C1 C2 C7 C8 -0.4(16) .
C2 C1 C10 C9 -1(2) .
C2 C1 C11 N1 -8.5(16) .
C2 C1 C11 O1 171.7(11) .
C2 C3 C4 C5 0.0(17) .
C2 C3 C12 N1 -0.2(16) .
C2 C3 C12 O3 -177.9(11) .
C2 C7 C8 C9 -5.9(19) .
C2 C7 C8 C14 178.4(11) .
C3 C2 C7 C6 -3.4(17) .
C3 C2 C7 C8 175.8(10) .
C3 C4 C5 C6 0(2) .
C4 C3 C12 N1 176.5(10) .
C4 C3 C12 O3 -1.2(19) .
C4 C5 C6 C7 -1.0(19) .
C4 C5 C6 C13 174.4(11) .
C5 C6 C7 C2 2.8(18) .
C5 C6 C7 C8 -176.4(12) .
C5 C6 C13 N2 176.6(12) .
C5 C6 C13 O4 -3.6(19) .
C6 C7 C8 C9 173.4(13) .
C6 C7 C8 C14 -2.4(18) .
C7 C2 C3 C4 2.1(16) .
C7 C2 C3 C12 178.9(11) .
C7 C6 C13 N2 -8.0(17) .
C7 C6 C13 O4 171.8(12) .
C7 C8 C9 C10 9(2) .
C7 C8 C14 N2 -3.5(18) .
C7 C8 C14 O6 178.2(13) .
C8 C9 C10 C1 -6(2) .
C9 C8 C14 N2 -179.2(13) .
C9 C8 C14 O6 2(2) .
C10 C1 C2 C3 -173.0(11) .
C10 C1 C2 C7 3.5(16) .
C10 C1 C11 N1 173.5(12) .
C10 C1 C11 O1 -6.3(19) .
C11 N1 O2 Rh1 -2.4(14) .
C11 N1 C12 O3 178.9(11) .
C11 N1 C12 C3 1.0(17) .
C11 C1 C2 C3 8.9(15) .
C11 C1 C2 C7 -174.6(10) .
C11 C1 C10 C9 177.3(13) .
C12 N1 O2 Rh1 177.1(7) .
C12 N1 C11 O1 -176.8(11) .
C12 N1 C11 C1 3.4(18) .
C12 C3 C4 C5 -177.0(11) .
C13 N2 O5 Rh2 6.7(14) .
C13 N2 C14 O6 -177.8(12) .
C13 N2 C14 C8 3.6(19) .
C13 C6 C7 C2 -172.5(10) .
C13 C6 C7 C8 8.2(17) .
C14 N2 O5 Rh2 -177.9(9) .
C14 N2 C13 O4 -177.7(12) .
C14 N2 C13 C6 2.1(18) .
C14 C8 C9 C10 -175.7(13) .
C15 N3 C19 C18 8(3) .
C15 C16 C17 C18 3(2) .
C15 C16 C17 C20 -178.4(12) .
C16 C17 C18 C19 -1(2) .
C16 C17 C20 N4 148.3(12) .
C16 C17 C20 O7 -31.1(17) .
C17 C18 C19 N3 -4(3) .
C18 C17 C20 N4 -33.1(19) .
C18 C17 C20 O7 147.5(14) .
C19 N3 C15 C16 -6(2) .
C20 N4 C21 C22 -156.8(13) .
C20 N4 C21 C26 23(2) .
C20 C17 C18 C19 179.9(16) .
C21 N4 C20 O7 1(2) .
C21 N4 C20 C17 -178.6(11) .
C21 C22 C23 C24 -3(2) .
C22 C21 C26 C25 4(2) .
C22 C23 C24 N5 -177.0(12) .
C22 C23 C24 C25 9(2) .
C23 C24 C25 C26 -9(3) .
C24 N5 C27 O8 5(2) .
C24 N5 C27 C30 -177.7(11) .
C24 C25 C26 C21 2(3) .
C26 C21 C22 C23 -3(2) .
C27 N5 C24 C23 -10(2) .
C27 N5 C24 C25 164.0(14) .
C27 C30 C31 C32 178.6(11) .
C28 N6 C32 C31 -2(2) .
C28 C29 C30 C27 -179.2(12) .
C28 C29 C30 C31 -0.8(19) .
C29 C30 C31 C32 0.2(19) .
C30 C31 C32 N6 1(2) .
C32 N6 C28 C29 2(2) .
C33 C34 C35 Rh1 -63.14(11) .
C33 C34 C35 C36 0.0 .
C33 C34 C35 C40 180.0 .
C34 C33 C37 Rh1 61.56(10) .
C34 C33 C37 C36 -0.1 .
C34 C33 C37 C42 180.0 .
C34 C35 C36 Rh1 -59.80(11) .
C34 C35 C36 C37 0.0 .
C34 C35 C36 C41 -179.9 .
C35 C36 C37 Rh1 -58.88(11) .
C35 C36 C37 C33 0.1 .
C35 C36 C37 C42 -180.0 .
C37 C33 C34 Rh1 -64.23(14) .
C37 C33 C34 C35 0.0 .
C37 C33 C34 C39 -180.0 .
C38 C33 C34 Rh1 115.69(14) .
C38 C33 C34 C35 180.0 .
C38 C33 C34 C39 -0.1 .
C38 C33 C37 Rh1 -118.37(10) .
C38 C33 C37 C36 -180.0 .
C38 C33 C37 C42 0.0 .
C39 C34 C35 Rh1 116.88(11) .
C39 C34 C35 C36 -180.0 .
C39 C34 C35 C40 0.0 .
C40 C35 C36 Rh1 120.24(11) .
C40 C35 C36 C37 180.0 .
C40 C35 C36 C41 0.2 .
C41 C36 C37 Rh1 120.95(11) .
C41 C36 C37 C33 179.9 .
C41 C36 C37 C42 -0.1 .
C53 C54 C55 C56 -175.5 .
C53 C54 C55 C64 0.0 .
C53 C54 C59 C58 178.6 .
C53 C54 C59 C60 1.6 .
C54 C53 C62 C61 -2.8 .
C54 C53 C63 N7 5.2(5) .
C54 C53 C63 O9 -175.8(5) .
C54 C55 C56 C57 -4.2 .
C54 C55 C64 N7 5.1(4) .
C54 C55 C64 O11 -175.3(6) .
C54 C59 C60 C61 0.9 .
C54 C59 C60 C66 -175.8 .
C55 C54 C59 C58 0.8 .
C55 C54 C59 C60 -176.2 .
C55 C56 C57 C58 2.9 .
C56 C55 C64 N7 -179.1(4) .
C56 C55 C64 O11 0.5(6) .
C56 C57 C58 C59 0.2 .
C56 C57 C58 C65 -175.6 .
C57 C58 C59 C54 -2.0 .
C57 C58 C59 C60 174.6 .
C57 C58 C65 N8 -174.7(6) .
C57 C58 C65 O12 1.5(5) .
C58 C59 C60 C61 -175.9 .
C58 C59 C60 C66 7.4 .
C59 C54 C55 C56 2.3 .
C59 C54 C55 C64 177.8 .
C59 C58 C65 N8 9.2(6) .
C59 C58 C65 O12 -174.6(5) .
C59 C60 C61 C62 -4.1 .
C59 C60 C66 N8 -5.4(6) .
C59 C60 C66 O14 -176.8(7) .
C60 C61 C62 C53 5.1 .
C61 C60 C66 N8 177.9(6) .
C61 C60 C66 O14 6.5(7) .
C62 C53 C54 C55 177.2 .
C62 C53 C54 C59 -0.4 .
C62 C53 C63 N7 -177.3(5) .
C62 C53 C63 O9 1.7(5) .
C63 N7 O10 Rh3 -10.4(11) .
C63 N7 C64 O11 175.1(8) .
C63 N7 C64 C55 -5.3(10) .
C63 C53 C54 C55 -5.4 .
C63 C53 C54 C59 177.0 .
C63 C53 C62 C61 179.7 .
C64 N7 O10 Rh3 171.5(5) .
C64 N7 C63 O9 -178.6(7) .
C64 N7 C63 C53 0.4(10) .
C64 C55 C56 C57 -179.8 .
C65 N8 O13 Rh4 1.4(13) .
C65 N8 C66 O14 176.9(11) .
C65 N8 C66 C60 7.2(15) .
C65 C58 C59 C54 173.9 .
C65 C58 C59 C60 -9.5 .
C66 N8 O13 Rh4 -173.1(7) .
C66 N8 C65 O12 174.8(9) .
C66 N8 C65 C58 -9.1(15) .
C66 C60 C61 C62 172.3 .
C67 N9 C71 C70 -0.2(9) .
C67 C68 C69 C70 -0.7 .
C67 C68 C69 C72 -179.0 .
C68 C69 C70 C71 -0.2 .
C68 C69 C72 N10 -165.0(4) .
C68 C69 C72 O15 18.2(5) .
C69 C70 C71 N9 0.8(5) .
C70 C69 C72 N10 16.8(4) .
C70 C69 C72 O15 -160.0(5) .
C71 N9 C67 C68 -0.8(9) .
C72 N10 C73 C74 -14.4(10) .
C72 N10 C73 C78 164.9(6) .
C72 C69 C70 C71 178.0 .
C73 N10 C72 O15 0.3(12) .
C73 N10 C72 C69 -176.4(6) .
C73 C74 C75 C76 -0.4 .
C74 C73 C78 C77 -2.3 .
C74 C75 C76 N11 179.3(5) .
C74 C75 C76 C77 -2.8 .
C75 C76 C77 C78 3.4 .
C76 N11 C79 O16 -2.3(14) .
C76 N11 C79 C82 175.1(6) .
C76 C77 C78 C73 -0.9 .
C78 C73 C74 C75 2.9 .
C79 N11 C76 C75 -154.4(7) .
C79 N11 C76 C77 27.8(11) .
C79 C82 C83 C84 178.1 .
C80 N12 C84 C83 -0.3(13) .
C80 C81 C82 C79 -179.1 .
C80 C81 C82 C83 -0.4 .
C81 C82 C83 C84 -0.7 .
C82 C83 C84 N12 1.0(7) .
C84 N12 C80 C81 -0.8(13) .
C85 C86 C87 Rh3 -59.48(10) .
C85 C86 C87 C88 1.5 .
C85 C86 C87 C92 -177.5 .
C86 C85 C89 Rh3 63.57(9) .
C86 C85 C89 C88 1.2 .
C86 C85 C89 C94 177.9 .
C86 C87 C88 Rh3 -60.00(8) .
C86 C87 C88 C89 -0.7 .
C86 C87 C88 C93 179.8 .
C87 C88 C89 Rh3 -60.71(8) .
C87 C88 C89 C85 -0.3 .
C87 C88 C89 C94 -176.4 .
C89 C85 C86 Rh3 -61.52(8) .
C89 C85 C86 C87 -1.6 .
C89 C85 C86 C91 178.4 .
C90 C85 C86 Rh3 121.32(8) .
C90 C85 C86 C87 -178.8 .
C90 C85 C86 C91 1.3 .
C90 C85 C89 Rh3 -119.35(9) .
C90 C85 C89 C88 178.3 .
C90 C85 C89 C94 -5.0 .
C91 C86 C87 Rh3 120.46(9) .
C91 C86 C87 C88 -178.6 .
C91 C86 C87 C92 2.5 .
C92 C87 C88 Rh3 118.94(8) .
C92 C87 C88 C89 178.2 .
C92 C87 C88 C93 -1.3 .
C93 C88 C89 Rh3 118.80(8) .
C93 C88 C89 C85 179.3 .
C93 C88 C89 C94 3.1 .
C43 C44 C45 Rh2 -60.3(4) .
C43 C44 C45 C46 0.0 .
C43 C44 C45 C50 -180.0 .
C44 C43 C47 Rh2 61.5(4) .
C44 C43 C47 C46 0.0 .
C44 C43 C47 C52 -180.0 .
C44 C45 C46 Rh2 -61.1(4) .
C44 C45 C46 C47 0.0 .
C44 C45 C46 C51 180.0 .
C45 C46 C47 Rh2 -61.8(4) .
C45 C46 C47 C43 0.0 .
C45 C46 C47 C52 180.0 .
C47 C43 C44 Rh2 -60.6(4) .
C47 C43 C44 C45 0.0 .
C47 C43 C44 C49 -180.0 .
C48 C43 C44 Rh2 119.5(4) .
C48 C43 C44 C45 -180.0 .
C48 C43 C44 C49 0.1 .
C48 C43 C47 Rh2 -118.6(4) .
C48 C43 C47 C46 180.0 .
C48 C43 C47 C52 0.0 .
C49 C44 C45 Rh2 119.7(4) .
C49 C44 C45 C46 180.0 .
C49 C44 C45 C50 0.0 .
C50 C45 C46 Rh2 118.9(4) .
C50 C45 C46 C47 -180.0 .
C50 C45 C46 C51 0.0 .
C51 C46 C47 Rh2 118.2(4) .
C51 C46 C47 C43 180.0 .
C51 C46 C47 C52 0.0 .
C95 C96 C97 Rh4 -69.0(3) .
C95 C96 C97 C98 0.0 .
C95 C96 C97 C102 180.0 .
C96 C95 C99 Rh4 53.4(2) .
C96 C95 C99 C98 0.0 .
C96 C95 C99 C104 180.0 .
C96 C97 C98 Rh4 -67.3(3) .
C96 C97 C98 C99 0.0 .
C96 C97 C98 C103 -180.0 .
C97 C98 C99 Rh4 -57.3(2) .
C97 C98 C99 C95 0.0 .
C97 C98 C99 C104 -180.0 .
C99 C95 C96 Rh4 -59.7(2) .
C99 C95 C96 C97 0.0 .
C99 C95 C96 C101 -180.0 .
C100 C95 C96 Rh4 120.3(2) .
C100 C95 C96 C97 180.0 .
C100 C95 C96 C101 0.0 .
C100 C95 C99 Rh4 -126.6(2) .
C100 C95 C99 C98 -180.0 .
C100 C95 C99 C104 0.0 .
C101 C96 C97 Rh4 111.0(3) .
C101 C96 C97 C98 180.0 .
C101 C96 C97 C102 -0.1 .
C102 C97 C98 Rh4 112.8(3) .
C102 C97 C98 C99 -180.0 .
C102 C97 C98 C103 0.1 .
C103 C98 C99 Rh4 122.7(2) .
C103 C98 C99 C95 180.0 .
C103 C98 C99 C104 0.0 .
C105 C106 C107 C108 -179.9 .
C105 C106 C107 C116 -4.6 .
C105 C106 C111 C110 179.1 .
C105 C106 C111 C112 3.3 .
C106 C105 C114 C113 0.2 .
C106 C105 C115 N13 -1.0(5) .
C106 C105 C115 O17 -179.0(4) .
C106 C107 C108 C109 -2.2 .
C106 C107 C116 N13 5.2(4) .
C106 C107 C116 O19 -177.4(6) .
C106 C111 C112 C113 0.5 .
C106 C111 C112 C118 179.6 .
C107 C106 C111 C110 -4.7 .
C107 C106 C111 C112 179.4 .
C107 C108 C109 C110 1.4 .
C108 C107 C116 N13 -179.6(4) .
C108 C107 C116 O19 -2.2(6) .
C108 C109 C110 C111 -2.2 .
C108 C109 C110 C117 -173.9 .
C109 C110 C111 C106 3.8 .
C109 C110 C111 C112 179.5 .
C109 C110 C117 N14 -177.0(7) .
C109 C110 C117 O20 -7.8(6) .
C110 C111 C112 C113 -175.2 .
C110 C111 C112 C118 3.8 .
C111 C106 C107 C108 3.8 .
C111 C106 C107 C116 179.2 .
C111 C110 C117 N14 11.2(7) .
C111 C110 C117 O20 -179.6(6) .
C111 C112 C113 C114 -3.7 .
C111 C112 C118 N14 -1.6(7) .
C111 C112 C118 O22 -177.1(9) .
C112 C113 C114 C105 3.4 .
C113 C112 C118 N14 177.5(7) .
C113 C112 C118 O22 2.0(9) .
C114 C105 C106 C107 -179.9 .
C114 C105 C106 C111 -3.6 .
C114 C105 C115 N13 -178.9(5) .
C114 C105 C115 O17 3.2(4) .
C115 N13 O18 Rh5 -8.8(10) .
C115 N13 C116 O19 178.5(8) .
C115 N13 C116 C107 -4.0(10) .
C115 C105 C106 C107 2.2 .
C115 C105 C106 C111 178.5 .
C115 C105 C114 C113 178.0 .
C116 N13 O18 Rh5 170.0(6) .
C116 N13 C115 O17 179.9(6) .
C116 N13 C115 C105 2.1(10) .
C116 C107 C108 C109 -177.7 .
C117 N14 O21 Rh6 -2.7(15) .
C117 N14 C118 O22 -179.6(12) .
C117 N14 C118 C112 5.3(15) .
C117 C110 C111 C106 175.4 .
C117 C110 C111 C112 -8.9 .
C118 N14 O21 Rh6 -176.0(8) .
C118 N14 C117 O20 -179.4(10) .
C118 N14 C117 C110 -9.7(15) .
C118 C112 C113 C114 177.3 .
C119 N15 C123 C122 -2.4(9) .
C119 C120 C121 C122 -0.7 .
C119 C120 C121 C124 176.6 .
C120 C121 C122 C123 -0.4 .
C120 C121 C124 N16 -147.1(6) .
C120 C121 C124 O23 33.1(7) .
C121 C122 C123 N15 2.0(5) .
C122 C121 C124 N16 30.1(6) .
C122 C121 C124 O23 -149.7(7) .
C123 N15 C119 C120 1.3(9) .
C124 N16 C125 C126 -177.0(9) .
C124 N16 C125 C130 -6.8(14) .
C124 N16 C12A C12B 156.7(10) .
C124 N16 C12A C13A -15.3(15) .
C124 C121 C122 C123 -177.6 .
C125 N16 C124 O23 12.5(17) .
C125 N16 C124 C121 -167.3(9) .
C125 C126 C127 C128 0.0 .
C126 C125 C130 C129 0.0 .
C126 C127 C128 N17 -171.1(5) .
C126 C127 C128 C129 0.0 .
C127 C128 C129 C130 0.0 .
C128 N17 C131 O24 13.0(15) .
C128 N17 C131 C134 -169.4(8) .
C128 C129 C130 C125 0.0 .
C130 C125 C126 C127 0.0 .
C12A N16 C124 O23 -8.5(17) .
C12A N16 C124 C121 171.7(9) .
C12A C12B C12C C12D -0.1 .
C12B C12A C13A C12E 0.0 .
C12B C12C C12D N17 163.8(6) .
C12B C12C C12D C12E 0.1 .
C12C C12D C12E C13A 0.0 .
C12D N17 C131 O24 -7.1(14) .
C12D N17 C131 C134 170.4(6) .
C12D C12E C13A C12A 0.0 .
C13A C12A C12B C12C 0.1 .
C131 N17 C128 C127 -20.1(12) .
C131 N17 C128 C129 168.9(7) .
C131 N17 C12D C12C 36.7(12) .
C131 N17 C12D C12E -158.4(7) .
C131 C134 C135 C136 -179.3 .
C132 N18 C136 C135 -1.1(13) .
C132 C133 C134 C131 176.7 .
C132 C133 C134 C135 1.0 .
C133 C134 C135 C136 -4.0 .
C134 C135 C136 N18 4.1(6) .
C136 N18 C132 C133 -2.2(13) .
C137 Rh5 O18 N13 145.0(7) .
C137 C138 C139 Rh5 -62.19(15) .
C137 C138 C139 C140 -2.0 .
C137 C138 C139 C144 177.0 .
C138 Rh5 O18 N13 -175.9(6) .
C138 C137 C141 Rh5 59.81(15) .
C138 C137 C141 C140 0.5 .
C138 C137 C141 C146 -179.8 .
C138 C139 C140 Rh5 -60.37(16) .
C138 C139 C140 C141 2.5 .
C138 C139 C140 C145 -177.6 .
C139 Rh5 O18 N13 -167.6(6) .
C139 C140 C141 Rh5 -62.21(18) .
C139 C140 C141 C137 -1.8 .
C139 C140 C141 C146 178.5 .
C140 Rh5 O18 N13 94.0(8) .
C141 Rh5 O18 N13 110.6(7) .
C141 C137 C138 Rh5 -61.55(19) .
C141 C137 C138 C139 0.9 .
C141 C137 C138 C143 173.0 .
C142 C137 C138 Rh5 112.21(19) .
C142 C137 C138 C139 174.7 .
C142 C137 C138 C143 -13.2 .
C142 C137 C141 Rh5 -112.28(15) .
C142 C137 C141 C140 -171.6 .
C142 C137 C141 C146 8.1 .
C143 C138 C139 Rh5 125.69(15) .
C143 C138 C139 C140 -174.2 .
C143 C138 C139 C144 4.9 .
C144 C139 C140 Rh5 120.60(16) .
C144 C139 C140 C141 -176.6 .
C144 C139 C140 C145 3.4 .
C145 C140 C141 Rh5 117.80(18) .
C145 C140 C141 C137 178.2 .
C145 C140 C141 C146 -1.5 .
C147 C148 C149 Rh6 -58.78(5) .
C147 C148 C149 C150 0.0 .
C147 C148 C149 C154 -180.0 .
C148 C147 C151 Rh6 59.60(6) .
C148 C147 C151 C150 0.0 .
C148 C147 C151 C156 180.0 .
C148 C149 C150 Rh6 -66.52(7) .
C148 C149 C150 C151 0.0 .
C148 C149 C150 C155 -180.0 .
C149 C150 C151 Rh6 -67.07(8) .
C149 C150 C151 C147 0.0 .
C149 C150 C151 C156 -180.0 .
C151 C147 C148 Rh6 -55.00(7) .
C151 C147 C148 C149 0.0 .
C151 C147 C148 C153 179.9 .
C152 C147 C148 Rh6 125.04(7) .
C152 C147 C148 C149 -180.0 .
C152 C147 C148 C153 0.0 .
C152 C147 C151 Rh6 -120.44(6) .
C152 C147 C151 C150 180.0 .
C152 C147 C151 C156 -0.1 .
C153 C148 C149 Rh6 121.25(5) .
C153 C148 C149 C150 -179.9 .
C153 C148 C149 C154 0.0 .
C154 C149 C150 Rh6 113.49(7) .
C154 C149 C150 C151 180.0 .
C154 C149 C150 C155 0.0 .
C155 C150 C151 Rh6 112.89(8) .
C155 C150 C151 C147 180.0 .
C155 C150 C151 C156 0.0 .
C157 C158 C159 C160 178.8 .
C157 C158 C159 C168 -1.5 .
C157 C158 C163 C162 -179.8 .
C157 C158 C163 C164 6.7 .
C158 C157 C166 C165 -2.0 .
C158 C157 C167 N19 4.0(3) .
C158 C157 C167 O25 179.5(3) .
C158 C159 C160 C161 0.3 .
C158 C159 C168 N19 -4.1(3) .
C158 C159 C168 O27 179.5(4) .
C158 C163 C164 C165 -6.1 .
C158 C163 C164 C170 174.2 .
C159 C158 C163 C162 -3.2 .
C159 C158 C163 C164 -176.7 .
C159 C160 C161 C162 -2.1 .
C160 C159 C168 N19 175.6(3) .
C160 C159 C168 O27 -0.8(4) .
C160 C161 C162 C163 1.3 .
C160 C161 C162 C169 179.1 .
C161 C162 C163 C158 1.4 .
C161 C162 C163 C164 175.0 .
C161 C162 C169 N20 -173.9(3) .
C161 C162 C169 O28 5.0(3) .
C162 C163 C164 C165 -179.6 .
C162 C163 C164 C170 0.7 .
C163 C158 C159 C160 2.4 .
C163 C158 C159 C168 -177.9 .
C163 C162 C169 N20 3.9(3) .
C163 C162 C169 O28 -177.2(3) .
C163 C164 C165 C166 1.2 .
C163 C164 C170 N20 0.5(3) .
C163 C164 C170 O30 -178.7(5) .
C164 C165 C166 C157 2.7 .
C165 C164 C170 N20 -179.2(3) .
C165 C164 C170 O30 1.6(5) .
C166 C157 C158 C159 -179.2 .
C166 C157 C158 C163 -2.8 .
C166 C157 C167 N19 -175.2(3) .
C166 C157 C167 O25 0.3(3) .
C167 N19 O26 Rh7 7.3(7) .
C167 N19 C168 O27 -172.9(5) .
C167 N19 C168 C159 10.6(7) .
C167 C157 C158 C159 1.7 .
C167 C157 C158 C163 178.1 .
C167 C157 C166 C165 177.1 .
C168 N19 O26 Rh7 -167.5(4) .
C168 N19 C167 O25 174.1(5) .
C168 N19 C167 C157 -10.4(7) .
C168 C159 C160 C161 -179.4 .
C169 N20 O29 Rh8 -4.5(8) .
C169 N20 C170 O30 179.9(6) .
C169 N20 C170 C164 0.6(7) .
C169 C162 C163 C158 -176.4 .
C169 C162 C163 C164 -2.9 .
C170 N20 O29 Rh8 177.5(4) .
C170 N20 C169 O28 178.2(5) .
C170 N20 C169 C162 -2.8(7) .
C170 C164 C165 C166 -179.1 .
C171 N21 C175 C174 -2.3(8) .
C171 C172 C173 C174 3.7 .
C171 C172 C173 C176 -176.7 .
C172 C173 C174 C175 -4.0 .
C172 C173 C176 N22 18.6(4) .
C172 C173 C176 O31 -158.4(4) .
C173 C174 C175 N21 3.5(4) .
C174 C173 C176 N22 -161.9(4) .
C174 C173 C176 O31 21.1(4) .
C175 N21 C171 C172 2.0(8) .
C176 N22 C177 C178 153.7(5) .
C176 N22 C177 C182 -31.6(9) .
C176 C173 C174 C175 176.3 .
C177 N22 C176 O31 -2.5(10) .
C177 N22 C176 C173 -179.3(5) .
C177 C178 C179 C180 5.0 .
C178 C177 C182 C181 -5.9 .
C178 C179 C180 N23 174.9(4) .
C178 C179 C180 C181 -8.5 .
C179 C180 C181 C182 4.9 .
C180 N23 C183 O32 8.9(11) .
C180 N23 C183 C186 -175.9(6) .
C180 C181 C182 C177 2.4 .
C182 C177 C178 C179 2.3 .
C183 N23 C180 C179 10.1(10) .
C183 N23 C180 C181 -166.7(6) .
C183 C186 C187 C188 -178.3 .
C184 N24 C188 C187 -0.3(7) .
C184 C185 C186 C183 179.1 .
C184 C185 C186 C187 -2.7 .
C185 C186 C187 C188 3.5 .
C186 C187 C188 N24 -2.1(4) .
C188 N24 C184 C185 1.3(7) .
C189 C190 C191 Rh7 -61.7 .
C189 C190 C191 C192 -2.1 .
C189 C190 C191 C196 179.5 .
C190 C189 C193 Rh7 61.1 .
C190 C189 C193 C192 -1.9 .
C190 C189 C193 C198 178.9 .
C190 C191 C192 Rh7 -59.7 .
C190 C191 C192 C193 0.8 .
C190 C191 C192 C197 -179.4 .
C191 C192 C193 Rh7 -62.0 .
C191 C192 C193 C189 0.6 .
C191 C192 C193 C198 -180.0 .
C193 C189 C190 Rh7 -59.3 .
C193 C189 C190 C191 2.5 .
C193 C189 C190 C195 -177.3 .
C194 C189 C190 Rh7 118.5 .
C194 C189 C190 C191 -179.7 .
C194 C189 C190 C195 0.5 .
C194 C189 C193 Rh7 -117.1 .
C194 C189 C193 C192 -180.0 .
C194 C189 C193 C198 0.7 .
C195 C190 C191 Rh7 118.0 .
C195 C190 C191 C192 177.7 .
C195 C190 C191 C196 -0.8 .
C196 C191 C192 Rh7 118.7 .
C196 C191 C192 C193 179.2 .
C196 C191 C192 C197 -1.0 .
C197 C192 C193 Rh7 118.3 .
C197 C192 C193 C189 -179.2 .
C197 C192 C193 C198 0.3 .
C199 C200 C201 Rh8 -62.8 .
C199 C200 C201 C202 -3.4 .
C199 C200 C201 C206 179.0 .
C200 C199 C203 Rh8 60.0 .
C200 C199 C203 C202 -1.7 .
C200 C199 C203 C208 179.1 .
C200 C201 C202 Rh8 -59.38(5) .
C200 C201 C202 C203 2.3 .
C200 C201 C202 C207 -177.7 .
C201 C202 C203 Rh8 -62.4 .
C201 C202 C203 C199 -0.3 .
C201 C202 C203 C208 178.8 .
C203 C199 C200 Rh8 -59.7 .
C203 C199 C200 C201 3.1 .
C203 C199 C200 C205 -178.1 .
C204 C199 C200 Rh8 120.8 .
C204 C199 C200 C201 -176.4 .
C204 C199 C200 C205 2.4 .
C204 C199 C203 Rh8 -120.5 .
C204 C199 C203 C202 177.9 .
C204 C199 C203 C208 -1.4 .
C205 C200 C201 Rh8 118.3 .
C205 C200 C201 C202 177.7 .
C205 C200 C201 C206 0.1 .
C206 C201 C202 Rh8 117.86(5) .
C206 C201 C202 C203 179.5 .
C206 C201 C202 C207 -0.4 .
C207 C202 C203 Rh8 117.6 .
C207 C202 C203 C199 179.7 .
C207 C202 C203 C208 -1.2 .
C209 C210 C211 C212 -179.4 .
C209 C210 C211 C220 0.1 .
C209 C210 C215 C214 178.6 .
C209 C210 C215 C216 -1.0 .
C210 C209 C218 C217 1.0 .
C210 C209 C219 N25 -1.7(3) .
C210 C209 C219 O33 178.2(3) .
C210 C211 C212 C213 -0.3 .
C210 C211 C220 N25 -0.6(2) .
C210 C211 C220 O35 179.8(4) .
C210 C215 C216 C217 -0.4 .
C210 C215 C216 C222 178.7 .
C211 C210 C215 C214 -1.7 .
C211 C210 C215 C216 178.7 .
C211 C212 C213 C214 0.7 .
C212 C211 C220 N25 178.9(2) .
C212 C211 C220 O35 -0.7(4) .
C212 C213 C214 C215 -1.5 .
C212 C213 C214 C221 178.4 .
C213 C214 C215 C210 2.0 .
C213 C214 C215 C216 -178.4 .
C213 C214 C221 N26 -178.7(3) .
C213 C214 C221 O36 -1.1(3) .
C214 C215 C216 C217 180.0 .
C214 C215 C216 C222 -0.9 .
C215 C210 C211 C212 0.9 .
C215 C210 C211 C220 -179.7 .
C215 C214 C221 N26 1.1(3) .
C215 C214 C221 O36 178.8(3) .
C215 C216 C217 C218 2.2 .
C215 C216 C222 N26 -2.6(3) .
C215 C216 C222 O38 177.2(4) .
C216 C217 C218 C209 -2.4 .
C217 C216 C222 N26 176.5(3) .
C217 C216 C222 O38 -3.6(4) .
C218 C209 C210 C211 -179.0 .
C218 C209 C210 C215 0.7 .
C218 C209 C219 N25 178.4(3) .
C218 C209 C219 O33 -1.7(3) .
C219 N25 O34 Rh9 13.8(6) .
C219 N25 C220 O35 179.5(5) .
C219 N25 C220 C211 0.0(6) .
C219 C209 C210 C211 1.1 .
C219 C209 C210 C215 -179.2 .
C219 C209 C218 C217 -179.1 .
C220 N25 O34 Rh9 -169.1(3) .
C220 N25 C219 O33 -178.7(4) .
C220 N25 C219 C209 1.2(6) .
C220 C211 C212 C213 -179.8 .
C221 N26 O37 Rh10 -3.8(6) .
C221 N26 C222 O38 -174.0(5) .
C221 N26 C222 C216 5.9(6) .
C221 C214 C215 C210 -177.9 .
C221 C214 C215 C216 1.7 .
C222 N26 O37 Rh10 176.7(3) .
C222 N26 C221 O36 177.1(4) .
C222 N26 C221 C214 -5.2(6) .
C222 C216 C217 C218 -177.0 .
C223 N27 C227 C226 5.7(6) .
C223 C224 C225 C226 4.7 .
C223 C224 C225 C228 -174.8 .
C224 C225 C226 C227 -3.4 .
C224 C225 C228 N28 149.0(3) .
C224 C225 C228 O39 -28.6(3) .
C225 C226 C227 N27 -1.8(3) .
C226 C225 C228 N28 -30.5(3) .
C226 C225 C228 O39 151.9(3) .
C227 N27 C223 C224 -4.3(6) .
C228 N28 C229 C230 -25.1(8) .
C228 N28 C229 C234 155.4(4) .
C228 C225 C226 C227 176.1 .
C229 N28 C228 O39 2.7(9) .
C229 N28 C228 C225 -174.8(4) .
C229 C230 C231 C232 0.4 .
C230 C229 C234 C233 -4.8 .
C230 C231 C232 N29 176.5(4) .
C230 C231 C232 C233 -1.5 .
C231 C232 C233 C234 -0.5 .
C232 N29 C235 O40 0.3(10) .
C232 N29 C235 C238 179.9(5) .
C232 C233 C234 C229 3.6 .
C234 C229 C230 C231 2.7 .
C235 N29 C232 C231 -153.1(5) .
C235 N29 C232 C233 24.8(9) .
C235 C238 C239 C240 -179.8 .
C236 N30 C240 C239 -2.5(6) .
C236 C237 C238 C235 178.7 .
C236 C237 C238 C239 1.1 .
C237 C238 C239 C240 -2.0 .
C238 C239 C240 N30 2.8(3) .
C240 N30 C236 C237 1.5(6) .
C241 C242 C243 Rh9 -61.5 .
C241 C242 C243 C244 -0.1 .
C241 C242 C243 C249 176.5 .
C242 C241 C245 Rh9 60.2 .
C242 C241 C245 C244 -1.5 .
C242 C241 C245 C246 -179.6 .
C242 C243 C244 Rh9 -59.9 .
C242 C243 C244 C245 -0.9 .
C242 C243 C244 C250 178.4 .
C243 C244 C245 Rh9 -60.0 .
C243 C244 C245 C241 1.5 .
C243 C244 C245 C246 179.6 .
C245 C241 C242 Rh9 -60.3 .
C245 C241 C242 C243 1.0 .
C245 C241 C242 C248 176.9 .
C247 C241 C242 Rh9 123.2 .
C247 C241 C242 C243 -175.5 .
C247 C241 C242 C248 0.4 .
C247 C241 C245 Rh9 -123.1 .
C247 C241 C245 C244 175.2 .
C247 C241 C245 C246 -2.9 .
C248 C242 C243 Rh9 122.7 .
C248 C242 C243 C244 -175.9 .
C248 C242 C243 C249 0.6 .
C249 C243 C244 Rh9 124.0 .
C249 C243 C244 C245 -177.0 .
C249 C243 C244 C250 2.3 .
C250 C244 C245 Rh9 120.8 .
C250 C244 C245 C241 -177.8 .
C250 C244 C245 C246 0.3 .
C251 C252 C253 Rh10 -62.2 .
C251 C252 C253 C254 -1.0 .
C251 C252 C253 C258 178.1 .
C252 C251 C255 Rh10 60.4 .
C252 C251 C255 C254 -0.8 .
C252 C251 C255 C260 -178.5 .
C252 C253 C254 Rh10 -61.6 .
C252 C253 C254 C255 0.5 .
C252 C253 C254 C259 174.2 .
C253 C254 C255 Rh10 -62.4 .
C253 C254 C255 C251 0.1 .
C253 C254 C255 C260 177.6 .
C255 C251 C252 Rh10 -59.2 .
C255 C251 C252 C253 1.1 .
C255 C251 C252 C257 -174.0 .
C256 C251 C252 Rh10 115.9 .
C256 C251 C252 C253 176.2 .
C256 C251 C252 C257 1.0 .
C256 C251 C255 Rh10 -115.1 .
C256 C251 C255 C254 -176.3 .
C256 C251 C255 C260 6.0 .
C257 C252 C253 Rh10 112.9 .
C257 C252 C253 C254 174.1 .
C257 C252 C253 C258 -6.8 .
C258 C253 C254 Rh10 119.4 .
C258 C253 C254 C255 -178.5 .
C258 C253 C254 C259 -4.8 .
C259 C254 C255 Rh10 124.0 .
C259 C254 C255 C251 -173.5 .
C259 C254 C255 C260 4.0 .
C261 C262 C263 C264 179.5 .
C261 C262 C263 C272 -4.2 .
C261 C262 C267 C266 176.1 .
C261 C262 C267 C268 -0.2 .
C262 C261 C270 C269 0.1 .
C262 C261 C271 N31 -4.6(5) .
C262 C261 C271 O41 174.4(4) .
C262 C263 C264 C265 -0.2 .
C262 C263 C272 N31 -1.0(5) .
C262 C263 C272 O43 178.0(6) .
C262 C267 C268 C269 -1.7 .
C262 C267 C268 C274 177.6 .
C263 C262 C267 C266 -7.7 .
C263 C262 C267 C268 176.0 .
C263 C264 C265 C266 0.7 .
C264 C263 C272 N31 175.6(5) .
C264 C263 C272 O43 -5.5(6) .
C264 C265 C266 C267 -4.8 .
C264 C265 C266 C273 -179.5 .
C265 C266 C267 C262 8.4 .
C265 C266 C267 C268 -175.4 .
C265 C266 C273 N32 175.6(5) .
C265 C266 C273 O44 -12.9(5) .
C266 C267 C268 C269 -178.0 .
C266 C267 C268 C274 1.2 .
C267 C262 C263 C264 3.6 .
C267 C262 C263 C272 179.9 .
C267 C266 C273 N32 0.8(5) .
C267 C266 C273 O44 172.3(5) .
C267 C268 C269 C270 2.7 .
C267 C268 C274 N32 -1.9(4) .
C267 C268 C274 O46 177.5(6) .
C268 C269 C270 C261 -1.9 .
C269 C268 C274 N32 177.4(4) .
C269 C268 C274 O46 -3.2(6) .
C270 C261 C262 C263 -175.0 .
C270 C261 C262 C267 0.9 .
C270 C261 C271 N31 177.1(5) .
C270 C261 C271 O41 -3.9(4) .
C271 N31 O42 Rh11 2.2(12) .
C271 N31 C272 O43 -176.0(8) .
C271 N31 C272 C263 3.0(10) .
C271 C261 C262 C263 6.8 .
C271 C261 C262 C267 -177.3 .
C271 C261 C270 C269 178.3 .
C272 N31 O42 Rh11 179.7(6) .
C272 N31 C271 O41 -179.2(7) .
C272 N31 C271 C261 -0.3(10) .
C272 C263 C264 C265 -176.5 .
C273 N32 O45 Rh12 -2.9(10) .
C273 N32 C274 O46 -177.2(9) .
C273 N32 C274 C268 2.3(10) .
C273 C266 C267 C262 -176.9 .
C273 C266 C267 C268 -0.6 .
C274 N32 O45 Rh12 177.6(5) .
C274 N32 C273 O44 -172.4(7) .
C274 N32 C273 C266 -1.8(11) .
C274 C268 C269 C270 -176.6 .
C275 N33 C279 C278 1.0(8) .
C275 C276 C277 C278 -2.9 .
C275 C276 C277 C280 176.2 .
C276 C277 C278 C279 1.9 .
C276 C277 C280 N34 -27.4(3) .
C276 C277 C280 O47 152.8(3) .
C277 C278 C279 N33 -0.9(4) .
C278 C277 C280 N34 151.7(3) .
C278 C277 C280 O47 -28.1(3) .
C279 N33 C275 C276 -2.1(8) .
C280 N34 C281 C282 -164.6(4) .
C280 N34 C281 C286 17.0(7) .
C280 C277 C278 C279 -177.3 .
C281 N34 C280 O47 -2.0(9) .
C281 N34 C280 C277 178.2(4) .
C281 C282 C283 C284 0.9 .
C282 C281 C286 C285 -2.2 .
C282 C283 C284 N35 -179.9(4) .
C282 C283 C284 C285 -4.1 .
C283 C284 C285 C286 4.1 .
C284 N35 C287 O48 2.2(10) .
C284 N35 C287 C290 -177.1(5) .
C284 C285 C286 C281 -0.9 .
C286 C281 C282 C283 2.2 .
C287 N35 C284 C283 -31.4(8) .
C287 N35 C284 C285 152.6(5) .
C287 C290 C291 C292 -174.7 .
C288 N36 C292 C291 -1.5(9) .
C288 C289 C290 C287 176.5 .
C288 C289 C290 C291 -5.0 .
C289 C290 C291 C292 6.9 .
C290 C291 C292 N36 -4.0(5) .
C292 N36 C288 C289 3.7(9) .
C293 C294 C295 Rh11 -55.7 .
C293 C294 C295 C296 7.8 .
C293 C294 C295 C300 -174.7 .
C294 C293 C297 Rh11 66.3 .
C294 C293 C297 C296 0.6 .
C294 C293 C297 C302 -177.6 .
C294 C295 C296 Rh11 -63.6 .
C294 C295 C296 C297 -8.0 .
C294 C295 C296 C301 -178.8 .
C295 C296 C297 Rh11 -56.4 .
C295 C296 C297 C293 4.5 .
C295 C296 C297 C302 -177.1 .
C297 C293 C294 Rh11 -67.29(5) .
C297 C293 C294 C295 -6.0 .
C297 C293 C294 C299 -176.3 .
C298 C293 C294 Rh11 118.34(5) .
C298 C293 C294 C295 179.6 .
C298 C293 C294 C299 9.3 .
C298 C293 C297 Rh11 -119.3 .
C298 C293 C297 C296 175.1 .
C298 C293 C297 C302 -3.1 .
C299 C294 C295 Rh11 114.4 .
C299 C294 C295 C296 177.8 .
C299 C294 C295 C300 -4.7 .
C300 C295 C296 Rh11 118.7 .
C300 C295 C296 C297 174.3 .
C300 C295 C296 C301 3.5 .
C301 C296 C297 Rh11 113.7 .
C301 C296 C297 C293 174.5 .
C301 C296 C297 C302 -7.0 .
C303 C304 C305 Rh12 -61.32(6) .
C303 C304 C305 C306 -1.8 .
C303 C304 C305 C310 -176.8 .
C304 C303 C307 Rh12 60.52(6) .
C304 C303 C307 C306 -0.9 .
C304 C303 C307 C312 179.6 .
C304 C305 C306 Rh12 -59.66(6) .
C304 C305 C306 C307 1.3 .
C304 C305 C306 C311 177.3 .
C305 C306 C307 Rh12 -61.86(6) .
C305 C306 C307 C303 -0.2 .
C305 C306 C307 C312 179.3 .
C307 C303 C304 Rh12 -60.76(5) .
C307 C303 C304 C305 1.7 .
C307 C303 C304 C309 -178.3 .
C308 C303 C304 Rh12 110.81(5) .
C308 C303 C304 C305 173.3 .
C308 C303 C304 C309 -6.7 .
C308 C303 C307 Rh12 -111.87(6) .
C308 C303 C307 C306 -173.3 .
C308 C303 C307 C312 7.2 .
C309 C304 C305 Rh12 118.68(6) .
C309 C304 C305 C306 178.2 .
C309 C304 C305 C310 3.2 .
C310 C305 C306 Rh12 115.40(6) .
C310 C305 C306 C307 176.3 .
C310 C305 C306 C311 -7.6 .
C311 C306 C307 Rh12 122.28(6) .
C311 C306 C307 C303 -176.0 .
C311 C306 C307 C312 3.5 .
C338 C339 O98 C340 164.8 .
C341 C340 O98 C339 179.8 .

loop_
_platon_squeeze_void_nr
_platon_squeeze_void_average_x
_platon_squeeze_void_average_y
_platon_squeeze_void_average_z
_platon_squeeze_void_volume
_platon_squeeze_void_count_electrons
_platon_squeeze_void_content
1 1.005 0.016 0.019 9297 2109 ' '
2 0.607 -0.014 0.248 14 1 ' '
3 0.393 0.014 0.752 13 1 ' '
4 0.367 0.054 0.985 7 0 ' '
5 0.454 0.206 0.077 10 1 ' '
6 0.546 0.793 0.923 10 1 ' '
7 0.633 0.946 0.015 7 0 ' '
